data_1577423
loop_
_publ_author_name
'Xiang, Zongchen'
'Zuo, Yang'
'Zhai, Xinru'
'Ma, Along'
'Zhu, Yu'
'Kang, Yikun'
'Ma, Xiaoshuang'
'Wang, Shuxin'

_publ_section_title
;
 Ligand-Controlled Engineering of Cu--H Active Sites on Cu25 Hydride
 Nanoclusters for Efficient CO2 Electroreduction
;
_journal_name_full Nanoscale
_journal_paper_doi 10.1039/D6NR01258B
_journal_year 2026
_chemical_formula_moiety 'C108 H54 Cu25 F36 S18, 3(C24 H20 P), 3(C7 H8), 0.5[CH2Cl2], 0.5[C7H8]'
_chemical_formula_sum 'C412 H288 Cl2 Cu50 F72 P S'
_chemical_formula_weight 9917.34
_space_group_crystal_system triclinic
_space_group_IT_number 2
_space_group_name_Hall '-P 1'
_space_group_name_H-M_alt 'P -1'
_atom_sites_solution_hydrogens geom
_atom_sites_solution_primary dual
_audit_creation_date 2026-03-25
_audit_creation_method
;
Olex2 1.5
(compiled 2025.07.13 svn.rb7424aed for OlexSys, GUI svn.r7314)
;
_audit_update_record
;
2026-03-26 deposited with the CCDC.	2026-06-15 downloaded from the CCDC.
;
_cell_angle_alpha 81.236(2)
_cell_angle_beta 85.8980(10)
_cell_angle_gamma 65.669(2)
_cell_formula_units_Z 1
_cell_length_a 19.1237(8)
_cell_length_b 19.9019(10)
_cell_length_c 32.3253(15)
_cell_measurement_reflns_used 9744
_cell_measurement_temperature 170
_cell_measurement_theta_max 27.130
_cell_measurement_theta_min 2.232
_cell_volume 11078.8(9)
_computing_cell_refinement 'SAINT V8.40B (?, 2016)'
_computing_data_reduction 'SAINT V8.40B (?, 2016)'
_computing_molecular_graphics 'Olex2 1.5 (Dolomanov et al., 2009)'
_computing_publication_material 'Olex2 1.5 (Dolomanov et al., 2009)'
_computing_structure_refinement 'SHELXL 2018/3 (Sheldrick, 2015)'
_computing_structure_solution 'SHELXT 2018/2 (Sheldrick, 2018)'
_diffrn_ambient_temperature 170
_diffrn_measured_fraction_theta_full 0.998
_diffrn_measured_fraction_theta_max 0.998
_diffrn_measurement_device_type 'Bruker APEX-II CCD'
_diffrn_radiation_type MoK\a
_diffrn_radiation_wavelength 0.71073
_diffrn_reflns_av_R_equivalents 0.0717
_diffrn_reflns_av_unetI/netI 0.0424
_diffrn_reflns_Laue_measured_fraction_full 0.998
_diffrn_reflns_Laue_measured_fraction_max 0.998
_diffrn_reflns_limit_h_max 22
_diffrn_reflns_limit_h_min -22
_diffrn_reflns_limit_k_max 23
_diffrn_reflns_limit_k_min -23
_diffrn_reflns_limit_l_max 38
_diffrn_reflns_limit_l_min -38
_diffrn_reflns_number 257648
_diffrn_reflns_point_group_measured_fraction_full 0.998
_diffrn_reflns_point_group_measured_fraction_max 0.998
_diffrn_reflns_theta_full 24.999
_diffrn_reflns_theta_max 24.999
_diffrn_reflns_theta_min 2.145
_diffrn_source_current 1.4
_diffrn_source_power 0.07
_diffrn_source_voltage 50.0
_exptl_absorpt_coefficient_mu 2.436
_exptl_absorpt_correction_T_max 0.0619
_exptl_absorpt_correction_T_min 0.0330
_exptl_absorpt_correction_type multi-scan
_exptl_absorpt_process_details
;
SADABS-2016/2 (Bruker,2016/2) was used for absorption correction.
wR2(int) was 0.1554 before and 0.0592 after correction.
The Ratio of minimum to maximum transmission is 0.5331.
The \l/2 correction factor is Not present.
;
_exptl_crystal_colour red
_exptl_crystal_colour_primary red
_exptl_crystal_density_diffrn 1.486
_exptl_crystal_description block
_exptl_crystal_F_000 4923
_exptl_crystal_size_max 0.15
_exptl_crystal_size_mid 0.1
_exptl_crystal_size_min 0.1
_refine_diff_density_max 1.407
_refine_diff_density_min -1.087
_refine_diff_density_rms 0.096
_refine_ls_extinction_method none
_refine_ls_goodness_of_fit_ref 1.077
_refine_ls_hydrogen_treatment constr
_refine_ls_matrix_type full
_refine_ls_number_parameters 2525
_refine_ls_number_reflns 38944
_refine_ls_number_restraints 4490
_refine_ls_restrained_S_all 1.032
_refine_ls_R_factor_all 0.0637
_refine_ls_R_factor_gt 0.0421
_refine_ls_shift/su_max 0.002
_refine_ls_shift/su_mean 0.000
_refine_ls_structure_factor_coef Fsqd
_refine_ls_weighting_details 'w=1/[\s^2^(Fo^2^)+(0.0736P)^2^] where P=(Fo^2^+2Fc^2^)/3'
_refine_ls_weighting_scheme calc
_refine_ls_wR_factor_gt 0.1188
_refine_ls_wR_factor_ref 0.1266
_reflns_Friedel_coverage 0.000
_reflns_number_gt 28767
_reflns_number_total 38944
_reflns_threshold_expression 'I > 2\s(I)'
_cod_data_source_file d6nr01258b2.cif
_cod_data_source_block mal20241227b
_cod_database_code 1577423
_shelx_shelxl_version_number 2018/3
_shelx_space_group_comment
;
The symmetry employed for this shelxl refinement is uniquely defined
by the following loop, which should always be used as a source of
symmetry information in preference to the above space-group names.
They are only intended as comments.
;
_shelx_estimated_absorpt_t_max 0.793
_shelx_estimated_absorpt_t_min 0.711
_olex2_refinement_description
;
1. Rigid bond restraints
 Cu3, S16
 with sigma for 1-2 distances of 0.0005 and sigma for 1-3 distances of 0.0005
 Cu23, S6
 with sigma for 1-2 distances of 0.0005 and sigma for 1-3 distances of 0.0005
 Cu21, S8
 with sigma for 1-2 distances of 0.001 and sigma for 1-3 distances of 0.001
 Cu23, S10
 with sigma for 1-2 distances of 0.001 and sigma for 1-3 distances of 0.001
 Cu2, S12
 with sigma for 1-2 distances of 0.001 and sigma for 1-3 distances of 0.001
 Cu5, S12
 with sigma for 1-2 distances of 0.001 and sigma for 1-3 distances of 0.001
 Cu5, S14
 with sigma for 1-2 distances of 0.0005 and sigma for 1-3 distances of 0.0005
2. Uiso/Uaniso restraints and constraints
All non-hydrogen atoms have similar U: within 2A with sigma of 0.04 and sigma
for terminal atoms of 0.08 within 2A
C67 \\sim C135 \\sim C17 \\sim C137 \\sim C69 \\sim C139: within 2A with sigma
of 0.001 and sigma for terminal atoms of 0.002 within 2A
C135 \\sim C17 \\sim C137 \\sim C69 \\sim C139 \\sim C67: within 2A with sigma
of 0.001 and sigma for terminal atoms of 0.002 within 2A
C147 \\sim C37 \\sim C175 \\sim C23 \\sim C93 \\sim C99: within 2A with sigma
of 0.001 and sigma for terminal atoms of 0.002 within 2A
3. Rigid body (RIGU) restrains
 All non-hydrogen atoms
 with sigma for 1-2 distances of 0.004 and sigma for 1-3 distances of 0.004
 C67, C135, C17, C137, C69, C139
 with sigma for 1-2 distances of 0.001 and sigma for 1-3 distances of 0.001
4. Others
 Sof(H194)=Sof(F9)=1-FVAR(1)
 Sof(F17)=Sof(H63)=FVAR(1)
5.a Aromatic/amide H refined with riding coordinates:
 C6(H6), C24(H24), C26(H26), C30(H30), C34(H34), C38(H38), C46(H46), C48(H48),
 C52(H52), C54(H54), C56(H56), C68(H68), C70(H70), C72(H72), C74(H74), C78(H78),
  C80(H80), C82(H82), C84(H84), C100(H100), C104(H104), C108(H108), C112(H112),
 C122(H122), C124(H124), C126(H126), C130(H130), C132(H132), C134(H134),
 C140(H140), C144(H144), C146(H146), C148(H148), C150(H150), C152(H152),
 C156(H156), C164(H164), C166(H166), C172(H172), C174(H174), C176(H176),
 C182(H182), C184(H184), C186(H186), C188(H188), C190(H190), C192(H192),
 C194(H194), C196(H196), C198(H198), C200(H200), C201(H201), C101(H101),
 C51(H51), C103(H103), C13(H13), C53(H53), C109(H109), C55(H55), C111(H111),
 C7(H7), C113(H113), C57(H57), C115(H115), C29(H29), C117(H117), C119(H119),
 C15(H15), C121(H121), C31(H31), C63(H63), C127(H127), C2(H2), C129(H129),
 C65(H65), C131(H131), C33(H33), C67(H67), C17(H17), C137(H137), C69(H69),
 C139(H139), C35(H35), C141(H141), C9(H9), C145(H145), C73(H73), C37(H37),
 C149(H149), C75(H75), C151(H151), C19(H19), C153(H153), C77(H77), C155(H155),
 C39(H39), C79(H79), C5(H5), C161(H161), C163(H163), C41(H41), C83(H83),
 C167(H167), C21(H21), C169(H169), C85(H85), C171(H171), C173(H173), C87(H87),
 C175(H175), C11(H11), C177(H177), C179(H179), C45(H45), C181(H181), C91(H91),
 C183(H183), C23(H23), C185(H185), C93(H93), C47(H47), C189(H189), C95(H95),
 C191(H191), C3(H3), C193(H193), C195(H195), C49(H49), C197(H197), C99(H99)
5.b Fitted hexagon refined as free rotating group:
 C67(C135,C17,C137,C69,C139), C89(C179,C45,C181,C91,C183), C189(C95,C191,C3,
 C193,C97)
5.c Idealised Me refined as rotating group:
 C43(H43A,H43B,H43C), C199(H19A,H19B,H19C), C25(H25A,H25B,H25C)
;
_smtbx_masks_void_probe_radius 1.2
_smtbx_masks_void_truncation_radius 1.2
_olex2_submission_special_instructions 'No special instructions were received'

loop_
_space_group_symop_operation_xyz
'x, y, z'
'-x, -y, -z'

loop_
_atom_site_label
_atom_site_type_symbol
_atom_site_fract_x
_atom_site_fract_y
_atom_site_fract_z
_atom_site_U_iso_or_equiv
_atom_site_adp_type
_atom_site_occupancy
_atom_site_site_symmetry_order
_atom_site_calc_flag
_atom_site_refinement_flags_posn
_atom_site_refinement_flags_adp
_atom_site_refinement_flags_occupancy
_atom_site_disorder_assembly
_atom_site_disorder_group
Cu1 Cu 0.83633(3) 0.16152(3) 0.76702(2) 0.02537(12) Uani 1 1 d . . . . .
Cu4 Cu 0.90580(3) 0.25013(3) 0.74067(2) 0.02849(12) Uani 1 1 d . . . . .
Cu6 Cu 0.95061(3) 0.05554(3) 0.73367(2) 0.02901(12) Uani 1 1 d . . . . .
Cu8 Cu 0.87771(3) 0.17096(3) 0.68755(2) 0.02792(12) Uani 1 1 d . . . . .
Cu10 Cu 0.87784(3) 0.09996(3) 0.84262(2) 0.03000(13) Uani 1 1 d . . . . .
Cu12 Cu 0.86815(3) 0.23807(3) 0.81543(2) 0.02930(12) Uani 1 1 d . . . . .
Cu14 Cu 0.72654(3) 0.27668(3) 0.79354(2) 0.02996(12) Uani 1 1 d . . . . .
Cu16 Cu 0.75952(3) 0.28422(3) 0.71819(2) 0.02822(12) Uani 1 1 d . . . . .
Cu18 Cu 0.69502(3) 0.19974(3) 0.74459(2) 0.02973(12) Uani 1 1 d . . . . .
Cu20 Cu 0.85642(3) 0.02613(3) 0.79387(2) 0.03027(13) Uani 1 1 d . . . . .
Cu22 Cu 0.97892(3) 0.13106(3) 0.78367(2) 0.02914(12) Uani 1 1 d . . . . .
Cu24 Cu 0.80786(3) 0.09270(3) 0.71274(2) 0.02997(13) Uani 1 1 d . . . . .
Cu25 Cu 0.99893(3) -0.06963(3) 0.78503(2) 0.03576(14) Uani 1 1 d . . . . .
Cu13 Cu 0.74405(3) 0.12966(3) 0.82154(2) 0.03213(13) Uani 1 1 d . . . . .
Cu7 Cu 1.02761(3) 0.01729(3) 0.84383(2) 0.03573(14) Uani 1 1 d . . . . .
Cu15 Cu 0.84364(3) 0.19303(3) 0.89731(2) 0.03634(14) Uani 1 1 d . . . . .
Cu2 Cu 0.98862(3) 0.21363(3) 0.67336(2) 0.03716(14) Uani 1 1 d . U . . .
Cu17 Cu 0.63200(3) 0.10802(3) 0.78668(2) 0.03623(14) Uani 1 1 d . . . . .
Cu9 Cu 0.76355(3) -0.00767(4) 0.75505(2) 0.03852(14) Uani 1 1 d . . . . .
Cu19 Cu 0.76768(3) 0.26535(3) 0.63957(2) 0.03884(14) Uani 1 1 d . . . . .
Cu5 Cu 0.80599(3) 0.38864(3) 0.72318(2) 0.04036(14) Uani 1 1 d . U . . .
Cu21 Cu 0.76953(3) 0.38271(3) 0.81198(2) 0.03965(14) Uani 1 1 d . U . . .
Cu11 Cu 0.67465(4) 0.24360(3) 0.86773(2) 0.03952(14) Uani 1 1 d . . . . .
Cu23 Cu 1.08543(4) 0.07248(4) 0.72304(2) 0.04356(15) Uani 1 1 d . U . . .
Cu3 Cu 0.67733(4) 0.17242(4) 0.66614(2) 0.04404(15) Uani 1 1 d . U . . .
S1 S 0.88860(6) -0.08719(6) 0.77434(3) 0.0305(2) Uani 1 1 d . U . . .
S4 S 0.95270(6) 0.08304(6) 0.89746(3) 0.0288(2) Uani 1 1 d . U . . .
S6 S 1.10503(6) 0.05589(6) 0.79786(3) 0.0306(2) Uani 1 1 d . U . . .
S8 S 0.84467(6) 0.30686(6) 0.86864(3) 0.0300(2) Uani 1 1 d . U . . .
S10 S 1.07094(6) -0.03907(6) 0.73071(3) 0.0303(2) Uani 1 1 d . U . . .
S12 S 0.93029(6) 0.33534(6) 0.69221(3) 0.0303(2) Uani 1 1 d . U . . .
S14 S 0.73980(6) 0.38127(6) 0.66524(3) 0.0312(2) Uani 1 1 d . U . . .
S16 S 0.59112(6) 0.18516(7) 0.72419(4) 0.0321(2) Uani 1 1 d . U . . .
S18 S 0.73254(6) 0.04609(7) 0.68629(3) 0.0308(2) Uani 1 1 d . U . . .
S9 S 0.66395(6) 0.36145(6) 0.83905(3) 0.0311(2) Uani 1 1 d . U . . .
S5 S 0.62190(6) 0.16906(7) 0.84549(3) 0.0318(3) Uani 1 1 d . U . . .
S11 S 0.89863(6) 0.22882(6) 0.62333(3) 0.0305(2) Uani 1 1 d . U . . .
S3 S 1.04859(7) -0.10427(7) 0.84962(4) 0.0354(3) Uani 1 1 d . U . . .
S13 S 0.66371(7) -0.01540(7) 0.79532(4) 0.0359(3) Uani 1 1 d . U . . .
S7 S 1.11635(7) 0.15133(7) 0.67675(4) 0.0356(3) Uani 1 1 d . U . . .
S15 S 0.79310(7) 0.46910(7) 0.76810(4) 0.0398(3) Uani 1 1 d . U . . .
S2 S 0.66926(7) 0.25569(7) 0.61039(4) 0.0372(3) Uani 1 1 d . U . . .
S17 S 0.73304(7) 0.19987(7) 0.93077(4) 0.0359(3) Uani 1 1 d . U . . .
P1 P 1.11711(7) -0.42469(7) 0.84911(4) 0.0366(3) Uani 1 1 d . U . . .
P3 P 0.42456(7) -0.06524(7) 0.85677(4) 0.0352(3) Uani 1 1 d . U . . .
P2 P 0.73875(8) 0.64445(8) 0.49166(4) 0.0474(3) Uani 1 1 d . U . . .
F1 F 1.07136(15) -0.03121(17) 0.95226(9) 0.0471(7) Uani 1 1 d . U . . .
F4 F 0.65947(17) 0.53750(17) 0.62505(10) 0.0548(8) Uani 1 1 d . U . . .
F6 F 0.8668(2) -0.22340(17) 0.77340(10) 0.0579(8) Uani 1 1 d . U . . .
F8 F 1.22918(17) 0.10321(19) 0.76520(9) 0.0562(8) Uani 1 1 d . U . . .
F10 F 0.45453(18) 0.2475(2) 0.67184(11) 0.0689(10) Uani 1 1 d . U . . .
F12 F 1.20311(18) -0.1014(2) 0.67515(11) 0.0738(11) Uani 1 1 d . U . . .
F14 F 0.9103(2) 0.2543(2) 0.53148(9) 0.0740(11) Uani 1 1 d . U . . .
F16 F 0.5237(2) 0.2098(2) 0.91944(10) 0.0712(10) Uani 1 1 d . U . . .
F18 F 0.9279(2) -0.15739(19) 1.02074(10) 0.0684(10) Uani 1 1 d . U . . .
F20 F 0.9367(2) 0.48175(18) 0.67715(12) 0.0709(10) Uani 1 1 d . U . . .
F22 F 1.2389(2) 0.2233(2) 0.87720(12) 0.0704(10) Uani 1 1 d . U . . .
F24 F 0.8516(2) -0.2931(2) 0.91721(11) 0.0778(11) Uani 1 1 d . U . . .
F26 F 0.6932(2) -0.1694(2) 0.78514(13) 0.0775(11) Uani 1 1 d . U . . .
F28 F 0.51202(18) 0.4318(2) 0.87928(10) 0.0730(11) Uani 1 1 d . U . . .
F30 F 0.6350(2) 0.1339(2) 0.58282(11) 0.0767(11) Uani 1 1 d . U . . .
F32 F 0.3822(2) 0.6018(2) 0.76520(12) 0.0828(12) Uani 1 1 d . U . . .
F34 F 1.11066(19) 0.3673(2) 0.90173(12) 0.0736(10) Uani 1 1 d . U . . .
F36 F 0.8207(2) 0.2110(2) 0.99928(12) 0.0855(12) Uani 1 1 d . U . . .
F37 F 0.9082(2) 0.3012(3) 0.94789(9) 0.0855(13) Uani 1 1 d . U . . .
F19 F 1.0960(2) -0.2005(2) 0.58796(11) 0.0823(12) Uani 1 1 d . U . . .
F5 F 0.30729(19) 0.4515(2) 0.74067(14) 0.0846(12) Uani 1 1 d . U . . .
F21 F 0.7796(3) 0.1081(3) 0.45899(11) 0.0957(14) Uani 1 1 d . U . . .
F11 F 0.40779(18) 0.5523(2) 0.63478(14) 0.0861(12) Uani 1 1 d . U . . .
F23 F 1.2535(2) 0.0136(2) 0.66543(14) 0.0965(14) Uani 1 1 d . U . . .
F3 F 1.0645(2) 0.0106(2) 0.50794(11) 0.0867(12) Uani 1 1 d . U . . .
F25 F 0.7583(3) -0.1085(2) 0.68026(15) 0.1080(17) Uani 1 1 d . U . . .
F13 F 1.1660(2) 0.4224(3) 0.74578(13) 0.0940(14) Uani 1 1 d . U . . .
C1 C 0.6390(2) 0.4330(3) 0.65889(14) 0.0322(10) Uani 1 1 d . U . . .
C4 C 1.0739(2) -0.0838(2) 0.68676(13) 0.0309(10) Uani 1 1 d . U . . .
C6 C 0.8733(3) 0.0027(3) 0.94104(14) 0.0356(11) Uani 1 1 d . U . . .
H6 H 0.829273 0.036611 0.925599 0.043 Uiso 1 1 calc R U . . .
C8 C 1.1405(2) 0.1107(3) 0.82072(13) 0.0306(10) Uani 1 1 d . U . . .
C10 C 0.5781(2) 0.4287(3) 0.81425(14) 0.0331(10) Uani 1 1 d . U . . .
C12 C 0.8762(2) -0.1462(2) 0.81909(14) 0.0326(10) Uani 1 1 d . U . . .
F27 F 1.2508(3) 0.0304(3) 0.51981(13) 0.1042(16) Uani 1 1 d . U . . .
C14 C 0.6208(3) 0.1085(3) 0.89214(14) 0.0358(10) Uani 1 1 d . U . . .
C16 C 1.2007(3) 0.1268(3) 0.80234(15) 0.0384(11) Uani 1 1 d . U . . .
F7 F 0.8862(2) -0.1331(3) 0.55163(12) 0.0999(15) Uani 1 1 d . U . . .
C18 C 0.8665(3) -0.2091(3) 0.81317(16) 0.0413(11) Uani 1 1 d . U . . .
C20 C 0.9432(2) 0.1603(3) 0.58937(13) 0.0331(10) Uani 1 1 d . U . . .
C22 C 0.5080(2) 0.2682(3) 0.72959(14) 0.0329(10) Uani 1 1 d . U . . .
C24 C 1.0134(3) -0.0971(3) 0.67485(15) 0.0408(11) Uani 1 1 d . U . . .
H24 H 0.965792 -0.078214 0.689388 0.049 Uiso 1 1 calc R U . . .
C26 C 0.9734(3) 0.3385(3) 0.84405(15) 0.0399(11) Uani 1 1 d . U . . .
H26 H 0.961115 0.340988 0.815742 0.048 Uiso 1 1 calc R U . . .
C28 C 0.9289(3) 0.3198(3) 0.87592(13) 0.0328(10) Uani 1 1 d . U . . .
C30 C 1.1160(3) 0.1335(3) 0.85961(15) 0.0381(11) Uani 1 1 d . U . . .
H30 H 1.075679 0.122616 0.873522 0.046 Uiso 1 1 calc R U . . .
C32 C 0.9417(2) 0.0112(2) 0.93422(13) 0.0292(9) Uani 1 1 d . U . . .
C34 C 0.8754(3) -0.1331(3) 0.86028(15) 0.0411(11) Uani 1 1 d . U . . .
H34 H 0.881283 -0.090094 0.865595 0.049 Uiso 1 1 calc R U . . .
C36 C 1.1415(3) -0.1115(3) 0.66378(16) 0.0434(12) Uani 1 1 d . U . . .
C38 C 0.5746(3) 0.4596(3) 0.77298(16) 0.0436(12) Uani 1 1 d . U . . .
H38 H 0.618635 0.440427 0.755602 0.052 Uiso 1 1 calc R U . . .
C40 C 0.6101(3) 0.5053(3) 0.63856(15) 0.0388(11) Uani 1 1 d . U . . .
C42 C 1.0042(3) -0.0391(3) 0.95747(14) 0.0352(10) Uani 1 1 d . U . . .
F29 F 0.5520(3) -0.1215(3) 0.66330(13) 0.1053(16) Uani 1 1 d . U . . .
C44 C 0.9993(3) 0.3600(3) 0.71166(14) 0.0336(10) Uani 1 1 d . U . . .
C46 C 0.6670(3) 0.0337(3) 0.89833(16) 0.0463(12) Uani 1 1 d . U . . .
H46 H 0.703156 0.012148 0.877289 0.056 Uiso 1 1 calc R U . . .
C48 C 0.8673(3) -0.0540(3) 0.96978(14) 0.0409(11) Uani 1 1 d . U . . .
H48 H 0.820344 -0.059879 0.974074 0.049 Uiso 1 1 calc R U . . .
C50 C 0.7860(2) -0.0079(3) 0.64701(14) 0.0346(10) Uani 1 1 d . U . . .
C52 C 0.4985(3) 0.3116(3) 0.76069(16) 0.0425(12) Uani 1 1 d . U . . .
H52 H 0.539229 0.299103 0.779539 0.051 Uiso 1 1 calc R U . . .
C54 C 1.1478(3) 0.1718(3) 0.87906(16) 0.0441(12) Uani 1 1 d . U . . .
H54 H 1.129547 0.187459 0.905566 0.053 Uiso 1 1 calc R U . . .
C56 C 0.5865(3) 0.4022(3) 0.67054(15) 0.0382(11) Uani 1 1 d . U . . .
H56 H 0.603823 0.352687 0.684588 0.046 Uiso 1 1 calc R U . . .
C58 C 0.9457(3) 0.1821(3) 0.54663(15) 0.0460(12) Uani 1 1 d . U . . .
C60 C 0.7057(3) 0.5473(3) 0.75703(17) 0.0490(13) Uani 1 1 d . U . . .
C62 C 1.1483(3) -0.1574(3) 0.84650(16) 0.0416(11) Uani 1 1 d . U . . .
C64 C 0.6256(3) -0.0443(3) 0.75554(15) 0.0401(11) Uani 1 1 d . U . . .
C66 C 0.7057(3) 0.2083(3) 0.56595(14) 0.0390(11) Uani 1 1 d . U . . .
C68 C 1.2352(3) 0.1633(3) 0.82034(17) 0.0440(12) Uani 1 1 d . U . . .
H68 H 1.276828 0.172683 0.807076 0.053 Uiso 1 1 calc R U . . .
C70 C 1.0621(3) 0.3099(3) 0.73593(15) 0.0431(12) Uani 1 1 d . U . . .
H70 H 1.066304 0.260630 0.744754 0.052 Uiso 1 1 calc R U . . .
C72 C 1.0205(3) -0.1378(3) 0.64187(16) 0.0497(13) Uani 1 1 d . U . . .
H72 H 0.979092 -0.148246 0.634558 0.060 Uiso 1 1 calc R U . . .
C74 C 1.0015(3) -0.0957(3) 0.98662(14) 0.0400(11) Uani 1 1 d . U . . .
H74 H 1.045205 -0.129088 1.002415 0.048 Uiso 1 1 calc R U . . .
C76 C 0.3885(3) -0.0811(3) 0.81143(15) 0.0355(10) Uani 1 1 d . U . . .
C78 C 0.8215(3) 0.0192(3) 0.61357(15) 0.0464(13) Uani 1 1 d . U . . .
H78 H 0.822071 0.066923 0.612612 0.056 Uiso 1 1 calc R U . . .
F15 F 1.3812(2) -0.2927(3) 0.84712(19) 0.1272(19) Uani 1 1 d . U . . .
C80 C 0.8663(3) -0.1813(3) 0.89348(16) 0.0495(13) Uani 1 1 d . U . . .
H80 H 0.864953 -0.171732 0.921499 0.059 Uiso 1 1 calc R U . . .
F31 F 0.6056(3) -0.0246(3) 1.00070(12) 0.1224(19) Uani 1 1 d . U . . .
C82 C 0.9850(3) 0.1322(4) 0.51844(16) 0.0568(15) Uani 1 1 d . U . . .
H82 H 0.985554 0.148100 0.489224 0.068 Uiso 1 1 calc R U . . .
C84 C 0.8582(3) -0.2590(3) 0.84525(19) 0.0517(13) Uani 1 1 d . U . . .
H84 H 0.852057 -0.301978 0.840060 0.062 Uiso 1 1 calc R U . . .
C86 C 1.1263(3) -0.3729(3) 0.80034(14) 0.0392(11) Uani 1 1 d . U . . .
C88 C 0.8591(3) -0.2442(3) 0.88462(18) 0.0511(13) Uani 1 1 d . U . . .
C90 C 0.9321(3) -0.1015(3) 0.99184(15) 0.0442(12) Uani 1 1 d . U . . .
C92 C 0.5203(3) -0.1349(3) 0.86561(14) 0.0368(10) Uani 1 1 d . U . . .
C94 C 0.4262(3) 0.0258(3) 0.84895(16) 0.0396(11) Uani 1 1 d . U . . .
F2 F 0.6445(4) 0.4336(3) 1.04058(16) 0.133(2) Uani 1 1 d . U . . .
C96 C 0.4478(3) 0.2887(3) 0.70283(17) 0.0456(12) Uani 1 1 d . U . . .
C98 C 0.6843(3) 0.1541(3) 0.55653(15) 0.0466(12) Uani 1 1 d . U . . .
C100 C 1.0624(3) -0.3124(3) 0.78338(17) 0.0506(14) Uani 1 1 d . U . . .
H100 H 1.014969 -0.297482 0.798323 0.061 Uiso 1 1 calc R U . . .
C102 C 1.1527(3) 0.1136(3) 0.62955(15) 0.0377(11) Uani 1 1 d . U . . .
C104 C 0.2912(3) -0.0166(3) 0.90340(16) 0.0469(13) Uani 1 1 d . U . . .
H104 H 0.273267 0.024941 0.882070 0.056 Uiso 1 1 calc R U . . .
C106 C 0.5127(3) 0.4592(3) 0.83802(16) 0.0462(13) Uani 1 1 d . U . . .
C108 C 0.8560(3) -0.0234(4) 0.58163(17) 0.0617(15) Uani 1 1 d . U . . .
H108 H 0.881100 -0.005576 0.558996 0.074 Uiso 1 1 calc R U . . .
C110 C 1.1012(3) -0.3719(3) 0.89167(14) 0.0382(11) Uani 1 1 d . U . . .
C112 C 0.5769(3) 0.0045(3) 0.72381(16) 0.0500(13) Uani 1 1 d . U . . .
H112 H 0.560740 0.056635 0.723327 0.060 Uiso 1 1 calc R U . . .
C114 C 0.9502(3) 0.3178(3) 0.91622(15) 0.0482(13) Uani 1 1 d . U . . .
C116 C 1.0886(4) -0.1618(3) 0.62065(16) 0.0529(13) Uani 1 1 d . U . . .
C118 C 0.7060(3) 0.2740(3) 0.96152(15) 0.0396(11) Uani 1 1 d . U . . .
C120 C 0.9958(3) 0.4309(3) 0.70067(16) 0.0437(12) Uani 1 1 d . U . . .
C122 C 1.0746(3) -0.2958(3) 0.88551(15) 0.0431(12) Uani 1 1 d . U . . .
H122 H 1.066797 -0.269476 0.857956 0.052 Uiso 1 1 calc R U . . .
C124 C 0.9833(3) 0.0853(3) 0.60312(16) 0.0444(12) Uani 1 1 d . U . . .
H124 H 0.983617 0.068287 0.632238 0.053 Uiso 1 1 calc R U . . .
C126 C 0.3126(3) -0.0732(3) 0.80921(17) 0.0431(12) Uani 1 1 d . U . . .
H126 H 0.279199 -0.060988 0.832686 0.052 Uiso 1 1 calc R U . . .
C128 C 1.2064(3) 0.1860(3) 0.85874(18) 0.0455(12) Uani 1 1 d . U . . .
C130 C 0.5097(3) 0.5172(3) 0.75597(17) 0.0529(14) Uani 1 1 d . U . . .
H130 H 0.508408 0.537449 0.727309 0.064 Uiso 1 1 calc R U . . .
C132 C 0.4396(3) 0.0561(3) 0.80872(18) 0.0479(13) Uani 1 1 d . U . . .
H132 H 0.444791 0.030381 0.785447 0.057 Uiso 1 1 calc R U . . .
C134 C 1.0346(3) 0.3533(3) 0.85248(18) 0.0469(12) Uani 1 1 d . U . . .
H134 H 1.064877 0.365111 0.830353 0.056 Uiso 1 1 calc R U . . .
C136 C 1.0347(3) -0.4450(3) 0.84532(16) 0.0414(11) Uani 1 1 d . U . . .
C138 C 0.4469(3) 0.5446(3) 0.78161(19) 0.0549(14) Uani 1 1 d . U . . .
C140 C 0.2688(3) -0.0819(3) 0.96801(17) 0.0533(14) Uani 1 1 d . U . . .
H140 H 0.235508 -0.085969 0.990595 0.064 Uiso 1 1 calc R U . . .
C142 C 0.7791(3) 0.5595(3) 0.52704(17) 0.0518(13) Uani 1 1 d . U . . .
C144 C 0.5086(3) 0.4422(3) 0.66214(17) 0.0472(12) Uani 1 1 d . U . . .
H144 H 0.473123 0.420025 0.669619 0.057 Uiso 1 1 calc R U . . .
C146 C 0.9038(3) -0.4709(3) 0.8382(2) 0.0595(15) Uani 1 1 d . U . . .
H146 H 0.859253 -0.479886 0.835746 0.071 Uiso 1 1 calc R U . . .
C148 C 1.1229(3) 0.1519(3) 0.59022(15) 0.0428(12) Uani 1 1 d . U . . .
H148 H 1.079139 0.197932 0.588859 0.051 Uiso 1 1 calc R U . . .
C150 C 0.6369(3) 0.3353(3) 0.95690(17) 0.0606(16) Uani 1 1 d . U . . .
H150 H 0.602884 0.340569 0.935418 0.073 Uiso 1 1 calc R U . . .
C152 C 0.6616(4) -0.0109(4) 0.93471(18) 0.0652(16) Uani 1 1 d . U . . .
H152 H 0.693607 -0.062634 0.938557 0.078 Uiso 1 1 calc R U . . .
F33 F 0.6940(4) 0.5718(4) 0.82467(16) 0.192(4) Uani 1 1 d . U . . .
C154 C 0.7529(3) 0.2694(3) 0.99325(17) 0.0527(13) Uani 1 1 d . U . . .
C156 C 0.4181(3) 0.0649(3) 0.88252(19) 0.0538(13) Uani 1 1 d . U . . .
H156 H 0.408857 0.044700 0.909856 0.065 Uiso 1 1 calc R U . . .
C158 C 0.8118(3) 0.6501(3) 0.45402(17) 0.0539(14) Uani 1 1 d . U . . .
C160 C 0.3651(3) -0.0709(3) 0.90136(14) 0.0382(11) Uani 1 1 d . U . . .
C162 C 1.0512(3) 0.3509(3) 0.89303(18) 0.0482(13) Uani 1 1 d . U . . .
C164 C 0.2864(3) -0.0832(3) 0.77315(18) 0.0525(14) Uani 1 1 d . U . . .
H164 H 0.235072 -0.078389 0.771958 0.063 Uiso 1 1 calc R U . . .
C166 C 0.2431(3) -0.0230(3) 0.93679(16) 0.0522(14) Uani 1 1 d . U . . .
H166 H 0.192119 0.013730 0.937893 0.063 Uiso 1 1 calc R U . . .
C168 C 0.5703(3) 0.1367(4) 0.92350(16) 0.0523(13) Uani 1 1 d . U . . .
C170 C 0.6457(3) -0.1185(3) 0.7548(2) 0.0537(13) Uani 1 1 d . U . . .
C172 C 1.1960(3) -0.3938(3) 0.77910(16) 0.0463(13) Uani 1 1 d . U . . .
H172 H 1.240212 -0.434734 0.790640 0.056 Uiso 1 1 calc R U . . .
C174 C 1.0677(3) -0.2737(3) 0.74457(17) 0.0581(15) Uani 1 1 d . U . . .
H174 H 1.023733 -0.232993 0.732599 0.070 Uiso 1 1 calc R U . . .
C176 C 1.1507(3) -0.1510(3) 0.63094(16) 0.0513(13) Uani 1 1 d . U . . .
H176 H 1.198009 -0.169920 0.616141 0.062 Uiso 1 1 calc R U . . .
C178 C 0.7884(3) -0.0787(3) 0.64729(19) 0.0572(15) Uani 1 1 d . U . . .
C180 C 1.2041(3) -0.5072(3) 0.85936(16) 0.0424(11) Uani 1 1 d . U . . .
C182 C 0.5332(3) 0.5474(3) 0.63091(18) 0.0557(14) Uani 1 1 d . U . . .
H182 H 0.514981 0.597517 0.617851 0.067 Uiso 1 1 calc R U . . .
C184 C 0.5520(4) -0.0212(4) 0.69324(18) 0.0647(16) Uani 1 1 d . U . . .
H184 H 0.518403 0.012668 0.672035 0.078 Uiso 1 1 calc R U . . .
C186 C 0.4453(3) 0.5178(3) 0.82288(19) 0.0598(15) Uani 1 1 d . U . . .
H186 H 0.401244 0.537613 0.840122 0.072 Uiso 1 1 calc R U . . .
C188 C 1.0589(3) -0.2574(3) 0.92005(16) 0.0508(13) Uani 1 1 d . U . . .
H188 H 1.041519 -0.204805 0.915759 0.061 Uiso 1 1 calc R U . . .
C190 C 0.4299(3) 0.3738(3) 0.76509(18) 0.0524(13) Uani 1 1 d . U . . .
H190 H 0.423424 0.403124 0.786827 0.063 Uiso 1 1 calc R U . . .
C192 C 0.6751(4) 0.5713(3) 0.7169(2) 0.0701(18) Uani 1 1 d . U . . .
H192 H 0.701516 0.543879 0.694844 0.084 Uiso 1 1 calc R U . . .
C194 C 1.1835(3) -0.2015(3) 0.8151(2) 0.0616(16) Uani 1 1 d . U . . .
H194 H 1.152656 -0.200301 0.793022 0.074 Uiso 0.513(8) 1 calc R U P A 2
C196 C 0.5795(3) -0.1171(3) 0.87466(19) 0.0535(14) Uani 1 1 d . U . . .
H196 H 0.570911 -0.066530 0.874729 0.064 Uiso 1 1 calc R U . . .
C198 C 1.1178(3) 0.3303(4) 0.74732(18) 0.0569(14) Uani 1 1 d . U . . .
H198 H 1.160366 0.295548 0.763585 0.068 Uiso 1 1 calc R U . . .
C200 C 0.7550(3) 0.2268(4) 0.53750(16) 0.0566(15) Uani 1 1 d . U . . .
H200 H 0.772380 0.263072 0.542764 0.068 Uiso 1 1 calc R U . . .
C201 C 0.4450(3) 0.1246(3) 0.8034(2) 0.0606(15) Uani 1 1 d . U . . .
H201 H 0.454551 0.145632 0.776297 0.073 Uiso 1 1 calc R U . . .
C101 C 1.0097(3) 0.3335(4) 0.92555(18) 0.0577(15) Uani 1 1 d . U . . .
H101 H 1.021830 0.332428 0.953713 0.069 Uiso 1 1 calc R U . . .
C51 C 0.4359(3) -0.0988(3) 0.77671(16) 0.0484(13) Uani 1 1 d . U . . .
H51 H 0.487607 -0.104560 0.777936 0.058 Uiso 1 1 calc R U . . .
C103 C 0.9231(3) -0.4613(3) 0.8761(2) 0.0571(14) Uani 1 1 d . U . . .
H103 H 0.891465 -0.462749 0.899976 0.069 Uiso 1 1 calc R U . . .
C13 C 0.4366(3) 0.1618(3) 0.8371(2) 0.0657(16) Uani 1 1 d . U . . .
H13 H 0.439914 0.208641 0.833102 0.079 Uiso 1 1 calc R U . . .
C105 C 0.4845(3) 0.5136(3) 0.64297(18) 0.0522(14) Uani 1 1 d . U . . .
C53 C 0.3426(3) -0.1354(4) 0.96686(16) 0.0557(14) Uani 1 1 d . U . . .
H53 H 0.360339 -0.175599 0.988948 0.067 Uiso 1 1 calc R U . . .
C107 C 0.8532(4) -0.0905(4) 0.58321(19) 0.0662(16) Uani 1 1 d . U . . .
C27 C 1.0216(3) 0.0613(4) 0.53440(17) 0.0565(14) Uani 1 1 d . U . . .
C109 C 1.1373(4) -0.2949(4) 0.72345(18) 0.0633(16) Uani 1 1 d . U . . .
H109 H 1.141520 -0.268524 0.696975 0.076 Uiso 1 1 calc R U . . .
F17 F 1.1410(4) -0.2059(4) 0.7899(2) 0.070(3) Uani 0.487(8) 1 d . U P A 1
C55 C 0.5349(3) -0.2093(3) 0.86499(18) 0.0514(13) Uani 1 1 d . U . . .
H55 H 0.495227 -0.222144 0.857598 0.062 Uiso 1 1 calc R U . . .
C111 C 0.4234(3) 0.1322(4) 0.8765(2) 0.0645(16) Uani 1 1 d . U . . .
H111 H 0.417982 0.158416 0.899575 0.077 Uiso 1 1 calc R U . . .
C7 C 0.3345(3) -0.1003(3) 0.73828(18) 0.0534(14) Uani 1 1 d . U . . .
H7 H 0.315903 -0.106448 0.713274 0.064 Uiso 1 1 calc R U . . .
C113 C 1.0144(3) -0.4557(3) 0.80721(17) 0.0521(14) Uani 1 1 d . U . . .
H113 H 1.045857 -0.454963 0.783199 0.063 Uiso 1 1 calc R U . . .
C57 C 0.3914(3) -0.1307(3) 0.93339(16) 0.0479(13) Uani 1 1 d . U . . .
H57 H 0.442144 -0.168041 0.932409 0.058 Uiso 1 1 calc R U . . .
C115 C 1.1551(4) 0.1247(4) 0.55376(17) 0.0569(14) Uani 1 1 d . U . . .
H115 H 1.134295 0.151302 0.527398 0.068 Uiso 1 1 calc R U . . .
C29 C 0.9486(4) -0.4675(4) 0.8039(2) 0.0624(16) Uani 1 1 d . U . . .
H29 H 0.934596 -0.473349 0.777465 0.075 Uiso 1 1 calc R U . . .
C117 C 1.0223(4) 0.0349(3) 0.57634(18) 0.0600(16) Uani 1 1 d . U . . .
H117 H 1.048914 -0.016466 0.586321 0.072 Uiso 1 1 calc R U . . .
C59 C 0.7563(4) 0.1410(4) 0.49442(18) 0.0638(16) Uani 1 1 d . U . . .
C119 C 0.3792(3) 0.3501(3) 0.7056(2) 0.0583(15) Uani 1 1 d . U . . .
H119 H 0.338620 0.363253 0.686571 0.070 Uiso 1 1 calc R U . . .
C15 C 1.1998(3) -0.3536(4) 0.74071(18) 0.0609(16) Uani 1 1 d . U . . .
H15 H 1.247464 -0.367438 0.725996 0.073 Uiso 1 1 calc R U . . .
C121 C 0.8457(4) 0.4334(5) 0.5824(2) 0.086(2) Uani 1 1 d . U . . .
H121 H 0.872440 0.388523 0.600342 0.103 Uiso 1 1 calc R U . . .
C61 C 1.2159(4) 0.0486(3) 0.62868(19) 0.0604(15) Uani 1 1 d . U . . .
C123 C 0.5756(4) -0.0947(5) 0.6937(2) 0.0702(18) Uani 1 1 d . U . . .
C31 C 1.2623(3) -0.5041(4) 0.88160(19) 0.0614(16) Uani 1 1 d . U . . .
H31 H 1.255286 -0.459730 0.892224 0.074 Uiso 1 1 calc R U . . .
C125 C 0.3729(3) 0.3911(3) 0.7374(2) 0.0571(14) Uani 1 1 d . U . . .
C63 C 1.1970(3) -0.1629(4) 0.87824(19) 0.0588(15) Uani 1 1 d . U . . .
H63 H 1.175899 -0.132852 0.899950 0.071 Uiso 0.487(8) 1 calc R U P A 1
C127 C 0.9897(3) -0.4494(3) 0.87989(17) 0.0470(12) Uani 1 1 d . U . . .
H127 H 1.003653 -0.444207 0.906470 0.056 Uiso 1 1 calc R U . . .
C2 C 0.4093(3) -0.1082(3) 0.74039(17) 0.0534(14) Uani 1 1 d . U . . .
H2 H 0.442564 -0.120064 0.716821 0.064 Uiso 1 1 calc R U . . .
C129 C 0.6059(3) -0.2640(3) 0.87493(19) 0.0567(14) Uani 1 1 d . U . . .
H129 H 0.615521 -0.314891 0.875172 0.068 Uiso 1 1 calc R U . . .
C65 C 0.6162(4) 0.3903(4) 0.9839(2) 0.085(2) Uani 1 1 d . U . . .
H65 H 0.568906 0.432886 0.980356 0.102 Uiso 1 1 calc R U . . .
C131 C 1.0681(3) -0.2940(3) 0.95992(16) 0.0528(14) Uani 1 1 d . U . . .
H131 H 1.055843 -0.266985 0.983150 0.063 Uiso 1 1 calc R U . . .
C33 C 0.8225(4) -0.1209(4) 0.6159(2) 0.0716(19) Uani 1 1 d . U . . .
H33 H 0.824510 -0.169615 0.616958 0.086 Uiso 1 1 calc R U . . .
C133 C 0.6113(5) 0.0196(5) 0.96414(19) 0.0773(19) Uani 1 1 d . U . . .
C67 C 0.6034(5) 0.5402(4) 0.9073(2) 0.1421(18) Uani 1 1 d G U . . .
H67 H 0.617264 0.507897 0.886527 0.171 Uiso 1 1 calc R U . . .
C135 C 0.6586(3) 0.5367(4) 0.9343(3) 0.1438(18) Uani 1 1 d G U . . .
C17 C 0.6382(4) 0.5840(5) 0.9647(2) 0.1454(18) Uani 1 1 d G U . . .
H17 H 0.676002 0.581657 0.983135 0.174 Uiso 1 1 calc R U . . .
C137 C 0.5626(5) 0.6348(4) 0.9682(2) 0.1462(18) Uani 1 1 d G U . . .
H137 H 0.548732 0.667154 0.989046 0.175 Uiso 1 1 calc R U . . .
C69 C 0.5074(3) 0.6383(4) 0.9413(3) 0.1456(18) Uani 1 1 d G U . . .
H69 H 0.455727 0.673024 0.943698 0.175 Uiso 1 1 calc R U . . .
C139 C 0.5278(4) 0.5910(4) 0.9108(2) 0.1442(18) Uani 1 1 d G U . . .
H139 H 0.489992 0.593396 0.892438 0.173 Uiso 1 1 calc R U . . .
C35 C 1.0511(4) 0.4531(4) 0.71141(19) 0.0593(15) Uani 1 1 d . U . . .
H35 H 1.047548 0.502215 0.702839 0.071 Uiso 1 1 calc R U . . .
C141 C 0.6211(4) -0.1457(4) 0.7245(2) 0.0696(17) Uani 1 1 d . U . . .
H141 H 0.635087 -0.197537 0.725132 0.084 Uiso 1 1 calc R U . . .
C71 C 0.6590(3) 0.6484(4) 0.46432(18) 0.0584(15) Uani 1 1 d . U . . .
C143 C 1.2174(4) 0.0588(4) 0.5562(2) 0.0699(17) Uani 1 1 d . U . . .
C9 C 1.2501(4) 0.0187(4) 0.5926(2) 0.078(2) Uani 1 1 d . U . . .
H9 H 1.293781 -0.027275 0.593426 0.094 Uiso 1 1 calc R U . . .
C145 C 1.2144(3) -0.5716(3) 0.84325(19) 0.0586(15) Uani 1 1 d . U . . .
H145 H 1.175260 -0.573240 0.827455 0.070 Uiso 1 1 calc R U . . .
C73 C 0.7089(4) 0.1199(4) 0.52104(18) 0.0632(16) Uani 1 1 d . U . . .
H73 H 0.693077 0.082746 0.515440 0.076 Uiso 1 1 calc R U . . .
C147 C 0.7095(5) 0.7197(4) 0.5219(2) 0.0856(10) Uani 1 1 d . U . . .
C37 C 0.6667(4) 0.7182(4) 0.5584(2) 0.0856(11) Uani 1 1 d . U . . .
H37 H 0.652388 0.677611 0.566417 0.103 Uiso 1 1 calc R U . . .
C149 C 1.1124(3) -0.4108(3) 0.93259(16) 0.0497(13) Uani 1 1 d . U . . .
H149 H 1.131250 -0.463540 0.936955 0.060 Uiso 1 1 calc R U . . .
C75 C 0.7666(5) 0.4985(4) 0.5250(3) 0.092(2) Uani 1 1 d . U . . .
H75 H 0.732919 0.499527 0.504428 0.111 Uiso 1 1 calc R U . . .
C151 C 0.7922(4) 0.6827(4) 0.41313(19) 0.0716(18) Uani 1 1 d . U . . .
H151 H 0.740213 0.703360 0.404517 0.086 Uiso 1 1 calc R U . . .
C19 C 1.2826(4) -0.6328(4) 0.8507(2) 0.0761(19) Uani 1 1 d . U . . .
H19 H 1.289885 -0.677274 0.840197 0.091 Uiso 1 1 calc R U . . .
C153 C 0.7792(4) 0.1932(4) 0.50169(18) 0.0705(18) Uani 1 1 d . U . . .
H153 H 0.812088 0.207124 0.482206 0.085 Uiso 1 1 calc R U . . .
C77 C 1.0957(4) -0.3714(3) 0.96622(16) 0.0583(15) Uani 1 1 d . U . . .
H77 H 1.103067 -0.397206 0.993891 0.070 Uiso 1 1 calc R U . . .
C155 C 0.7326(4) 0.3215(4) 1.0207(2) 0.0720(18) Uani 1 1 d . U . . .
H155 H 0.765099 0.315648 1.043032 0.086 Uiso 1 1 calc R U . . .
C39 C 0.8500(5) 0.6845(4) 0.3849(2) 0.085(2) Uani 1 1 d . U . . .
H39 H 0.837684 0.704802 0.356447 0.102 Uiso 1 1 calc R U . . .
C157 C 1.1107(4) 0.4014(4) 0.73474(19) 0.0629(15) Uani 1 1 d . U . . .
C79 C 0.8173(5) 0.5567(4) 0.5611(2) 0.088(2) Uani 1 1 d . U . . .
H79 H 0.819367 0.601344 0.566704 0.106 Uiso 1 1 calc R U . . .
C159 C 0.6644(5) 0.3815(4) 1.0144(2) 0.082(2) Uani 1 1 d . U . . .
C5 C 1.3406(4) -0.6314(4) 0.8729(2) 0.081(2) Uani 1 1 d . U . . .
H5 H 1.387033 -0.674691 0.877750 0.097 Uiso 1 1 calc R U . . .
C161 C 0.8858(4) 0.6233(5) 0.4664(2) 0.082(2) Uani 1 1 d . U . . .
H161 H 0.899517 0.601157 0.494401 0.099 Uiso 1 1 calc R U . . .
C81 C 0.6655(5) 0.5891(4) 0.7861(2) 0.106(3) Uani 1 1 d . U . . .
C163 C 0.5632(4) 0.0932(5) 0.96028(18) 0.0715(18) Uani 1 1 d . U . . .
H163 H 0.526930 0.113770 0.981489 0.086 Uiso 1 1 calc R U . . .
C41 C 0.6507(3) -0.1725(4) 0.8835(2) 0.0721(19) Uani 1 1 d . U . . .
H41 H 0.691875 -0.160165 0.889024 0.086 Uiso 1 1 calc R U . . .
C165 C 1.3040(3) -0.2492(4) 0.8462(3) 0.0780(19) Uani 1 1 d . U . . .
C83 C 0.6628(3) -0.2442(4) 0.8845(2) 0.0653(16) Uani 1 1 d . U . . .
H83 H 0.711946 -0.282022 0.892060 0.078 Uiso 1 1 calc R U . . .
C167 C 0.8028(6) 0.4332(5) 0.5529(3) 0.112(3) Uani 1 1 d . U . . .
H167 H 0.795989 0.389327 0.550335 0.134 Uiso 1 1 calc R U . . .
C21 C 1.3313(4) -0.5675(4) 0.8880(2) 0.0758(19) Uani 1 1 d . U . . .
H21 H 1.371776 -0.566140 0.902792 0.091 Uiso 1 1 calc R U . . .
C169 C 1.2733(4) -0.2091(4) 0.8799(2) 0.0782(19) Uani 1 1 d . U . . .
H169 H 1.303995 -0.213685 0.902859 0.094 Uiso 1 1 calc R U . . .
C85 C 1.2605(3) -0.2466(4) 0.8146(3) 0.0769(19) Uani 1 1 d . U . . .
H85 H 1.282496 -0.275366 0.792375 0.092 Uiso 1 1 calc R U . . .
C171 C 0.6069(5) 0.6343(4) 0.7081(3) 0.088(2) Uani 1 1 d . U . . .
H171 H 0.587489 0.650145 0.680461 0.106 Uiso 1 1 calc R U . . .
C43 C 0.7483(5) 0.4908(6) 0.9280(3) 0.125(4) Uani 1 1 d . U . . .
H43A H 0.757600 0.441577 0.920981 0.188 Uiso 1 1 calc R U . . .
H43B H 0.775010 0.485055 0.953906 0.188 Uiso 1 1 calc R U . . .
H43C H 0.767420 0.517456 0.905209 0.188 Uiso 1 1 calc R U . . .
C173 C 0.9239(5) 0.6576(4) 0.3976(2) 0.088(2) Uani 1 1 d . U . . .
H173 H 0.963272 0.659191 0.378400 0.105 Uiso 1 1 calc R U . . .
F35 F 0.5041(4) 0.7325(3) 0.7301(2) 0.202(4) Uani 1 1 d . U . . .
C87 C 0.8527(5) 0.4938(5) 0.5878(2) 0.097(2) Uani 1 1 d . U . . .
H87 H 0.882376 0.493656 0.610181 0.116 Uiso 1 1 calc R U . . .
C175 C 0.6446(5) 0.7737(4) 0.5832(3) 0.0879(11) Uani 1 1 d . U . . .
H175 H 0.616776 0.770677 0.608428 0.105 Uiso 1 1 calc R U . . .
C11 C 0.6684(4) 0.5962(4) 0.4391(2) 0.088(2) Uani 1 1 d . U . . .
H11 H 0.717855 0.557541 0.436518 0.106 Uiso 1 1 calc R U . . .
C177 C 0.9403(5) 0.6286(5) 0.4379(3) 0.106(3) Uani 1 1 d . U . . .
H177 H 0.991708 0.611201 0.446938 0.127 Uiso 1 1 calc R U . . .
C89 C 1.3774(3) -0.2525(4) 0.63454(17) 0.107(3) Uani 1 1 d G U . . .
C179 C 1.4121(4) -0.2045(4) 0.6381(2) 0.127(3) Uani 1 1 d G U . . .
H179 H 1.413977 -0.190032 0.664523 0.152 Uiso 1 1 calc R U . . .
C45 C 1.4440(3) -0.1777(3) 0.6030(3) 0.143(4) Uani 1 1 d G U . . .
H45 H 1.467713 -0.144870 0.605378 0.171 Uiso 1 1 calc R U . . .
C181 C 1.4412(3) -0.1988(4) 0.5643(2) 0.136(3) Uani 1 1 d G U . . .
H181 H 1.463037 -0.180493 0.540259 0.163 Uiso 1 1 calc R U . . .
C91 C 1.4065(4) -0.2468(4) 0.56072(16) 0.112(3) Uani 1 1 d G U . . .
H91 H 1.404624 -0.261278 0.534284 0.135 Uiso 1 1 calc R U . . .
C183 C 1.3746(3) -0.2736(3) 0.5959(2) 0.101(2) Uani 1 1 d G U . . .
H183 H 1.350886 -0.306441 0.593429 0.121 Uiso 1 1 calc R U . . .
C23 C 0.6622(5) 0.8315(4) 0.5717(3) 0.0905(11) Uani 1 1 d . U . . .
H23 H 0.647531 0.869860 0.588930 0.109 Uiso 1 1 calc R U . . .
C185 C 0.5382(5) 0.6543(6) 0.4201(3) 0.119(3) Uani 1 1 d . U . . .
H185 H 0.496761 0.657340 0.404300 0.143 Uiso 1 1 calc R U . . .
C93 C 0.7255(5) 0.7802(4) 0.5095(3) 0.0891(11) Uani 1 1 d . U . . .
H93 H 0.752256 0.784423 0.484037 0.107 Uiso 1 1 calc R U . . .
C187 C 0.5707(6) 0.6707(4) 0.7387(3) 0.115(3) Uani 1 1 d . U . . .
C47 C 0.6078(5) 0.5980(6) 0.4170(3) 0.105(3) Uani 1 1 d . U . . .
H47 H 0.615218 0.560415 0.400145 0.126 Uiso 1 1 calc R U . . .
C189 C 0.8696(4) 0.4794(4) 0.3922(2) 0.117(3) Uani 1 1 d G U . . .
H189 H 0.899300 0.508122 0.388153 0.141 Uiso 1 1 calc R U . . .
C95 C 0.8152(4) 0.4897(4) 0.36287(17) 0.133(4) Uani 1 1 d G U . . .
H95 H 0.807665 0.525621 0.338703 0.160 Uiso 1 1 calc R U . . .
C191 C 0.7717(4) 0.4476(5) 0.3689(2) 0.141(4) Uani 1 1 d G U . . .
H191 H 0.734481 0.454752 0.348787 0.170 Uiso 1 1 calc R U . . .
C3 C 0.7826(4) 0.3952(4) 0.4042(3) 0.145(4) Uani 1 1 d G U . . .
H3 H 0.752931 0.366383 0.408322 0.175 Uiso 1 1 calc R U . . .
C193 C 0.8371(5) 0.3848(4) 0.4336(2) 0.146(4) Uani 1 1 d G U . . .
H193 H 0.844565 0.348883 0.457772 0.176 Uiso 1 1 calc R U . . .
C97 C 0.8805(4) 0.4269(4) 0.4276(2) 0.128(3) Uani 1 1 d G U . . .
C195 C 0.5880(5) 0.7035(5) 0.4677(3) 0.123(4) Uani 1 1 d . U . . .
H195 H 0.578976 0.740692 0.485129 0.148 Uiso 1 1 calc R U . . .
C49 C 0.5964(6) 0.6510(5) 0.7782(3) 0.152(5) Uani 1 1 d . U . . .
H49 H 0.568392 0.678353 0.800022 0.183 Uiso 1 1 calc R U . . .
C197 C 0.5268(5) 0.7036(7) 0.4440(4) 0.154(5) Uani 1 1 d . U . . .
H197 H 0.476705 0.741467 0.446151 0.185 Uiso 1 1 calc R U . . .
C99 C 0.7013(5) 0.8362(4) 0.5355(3) 0.0913(11) Uani 1 1 d . U . . .
H99 H 0.712514 0.878617 0.527413 0.110 Uiso 1 1 calc R U . . .
C199 C 1.3469(7) -0.2797(6) 0.6727(3) 0.177(6) Uani 1 1 d . U . . .
H19A H 1.375432 -0.333677 0.679044 0.266 Uiso 1 1 calc R U . . .
H19B H 1.292566 -0.268109 0.668934 0.266 Uiso 1 1 calc R U . . .
H19C H 1.352181 -0.255601 0.695859 0.266 Uiso 1 1 calc R U . . .
C25 C 0.9436(8) 0.4216(8) 0.4582(4) 0.208(7) Uani 1 1 d . U . . .
H25A H 0.927617 0.468988 0.469276 0.312 Uiso 1 1 calc R U . . .
H25B H 0.992386 0.410870 0.443013 0.312 Uiso 1 1 calc R U . . .
H25C H 0.949983 0.381662 0.481416 0.312 Uiso 1 1 calc R U . . .
F9 F 1.1678(4) -0.1348(5) 0.9090(2) 0.089(3) Uani 0.513(8) 1 d . U P A 2

loop_
_atom_site_aniso_label
_atom_site_aniso_U_11
_atom_site_aniso_U_22
_atom_site_aniso_U_33
_atom_site_aniso_U_23
_atom_site_aniso_U_13
_atom_site_aniso_U_12
Cu1 0.0249(3) 0.0263(3) 0.0244(3) -0.0032(2) 0.0002(2) -0.0100(2)
Cu4 0.0312(3) 0.0288(3) 0.0258(3) -0.0009(2) 0.0006(2) -0.0136(2)
Cu6 0.0254(3) 0.0285(3) 0.0295(3) -0.0027(2) -0.0001(2) -0.0078(2)
Cu8 0.0299(3) 0.0278(3) 0.0248(3) -0.0016(2) 0.0017(2) -0.0116(2)
Cu10 0.0316(3) 0.0328(3) 0.0262(3) -0.0016(2) -0.0038(2) -0.0140(2)
Cu12 0.0313(3) 0.0295(3) 0.0269(3) -0.0068(2) 0.0022(2) -0.0116(2)
Cu14 0.0302(3) 0.0303(3) 0.0274(3) -0.0068(2) 0.0012(2) -0.0096(2)
Cu16 0.0281(3) 0.0273(3) 0.0266(3) -0.0006(2) 0.0004(2) -0.0099(2)
Cu18 0.0274(3) 0.0314(3) 0.0313(3) -0.0048(2) -0.0011(2) -0.0126(2)
Cu20 0.0337(3) 0.0261(3) 0.0310(3) -0.0055(2) 0.0024(2) -0.0121(2)
Cu22 0.0244(3) 0.0286(3) 0.0309(3) -0.0027(2) -0.0011(2) -0.0076(2)
Cu24 0.0282(3) 0.0335(3) 0.0306(3) -0.0057(2) 0.0002(2) -0.0144(2)
Cu25 0.0302(3) 0.0370(3) 0.0354(3) 0.0023(3) -0.0008(2) -0.0113(3)
Cu13 0.0244(3) 0.0363(3) 0.0315(3) -0.0017(2) 0.0029(2) -0.0097(2)
Cu7 0.0338(3) 0.0311(3) 0.0373(3) -0.0007(2) 0.0058(2) -0.0106(3)
Cu15 0.0407(3) 0.0345(3) 0.0318(3) -0.0059(2) 0.0068(2) -0.0140(3)
Cu2 0.0323(3) 0.0443(4) 0.0382(3) -0.0147(3) 0.0071(2) -0.0170(3)
Cu17 0.0389(3) 0.0380(3) 0.0341(3) -0.0041(3) -0.0010(2) -0.0181(3)
Cu9 0.0337(3) 0.0475(4) 0.0370(3) 0.0021(3) -0.0030(2) -0.0213(3)
Cu19 0.0342(3) 0.0419(4) 0.0353(3) -0.0094(3) -0.0056(2) -0.0082(3)
Cu5 0.0374(3) 0.0354(3) 0.0495(4) -0.0142(3) 0.0011(3) -0.0134(3)
Cu21 0.0368(3) 0.0305(3) 0.0486(4) 0.0023(3) -0.0057(3) -0.0124(3)
Cu11 0.0489(4) 0.0403(4) 0.0317(3) -0.0053(3) 0.0031(3) -0.0209(3)
Cu23 0.0498(4) 0.0517(4) 0.0370(3) -0.0071(3) 0.0117(3) -0.0299(3)
Cu3 0.0519(4) 0.0421(4) 0.0292(3) -0.0033(3) -0.0027(3) -0.0104(3)
S1 0.0309(6) 0.0266(6) 0.0331(6) -0.0037(5) 0.0014(5) -0.0113(5)
S4 0.0284(5) 0.0333(6) 0.0252(5) -0.0026(5) -0.0002(4) -0.0133(5)
S6 0.0224(5) 0.0322(6) 0.0352(4) -0.0041(5) 0.0022(4) -0.0097(5)
S8 0.0329(6) 0.0298(6) 0.0276(5) -0.0059(4) -0.0002(4) -0.0123(5)
S10 0.0261(5) 0.0330(6) 0.0291(6) -0.0053(5) 0.0028(4) -0.0096(5)
S12 0.0335(5) 0.0298(6) 0.0291(6) -0.0015(5) 0.0019(4) -0.0155(5)
S14 0.0294(6) 0.0268(6) 0.0322(5) 0.0003(5) 0.0011(4) -0.0079(5)
S16 0.0279(6) 0.0319(6) 0.0355(6) -0.0048(5) -0.0038(4) -0.0105(5)
S18 0.0306(6) 0.0343(7) 0.0293(6) -0.0078(5) 0.0005(4) -0.0140(5)
S9 0.0282(6) 0.0295(6) 0.0308(6) -0.0062(5) 0.0005(4) -0.0064(5)
S5 0.0272(5) 0.0394(7) 0.0294(6) -0.0058(5) 0.0033(4) -0.0143(5)
S11 0.0326(6) 0.0314(6) 0.0236(5) -0.0023(5) 0.0019(4) -0.0100(5)
S3 0.0343(6) 0.0307(7) 0.0363(6) 0.0042(5) -0.0028(5) -0.0108(5)
S13 0.0371(6) 0.0392(7) 0.0366(6) -0.0029(5) 0.0020(5) -0.0218(6)
S7 0.0336(6) 0.0423(7) 0.0327(6) -0.0067(5) 0.0064(5) -0.0176(6)
S15 0.0469(7) 0.0333(7) 0.0424(7) -0.0059(5) -0.0020(5) -0.0189(6)
S2 0.0350(6) 0.0415(7) 0.0303(6) -0.0053(5) -0.0047(5) -0.0098(6)
S17 0.0390(6) 0.0372(7) 0.0305(6) -0.0036(5) 0.0052(5) -0.0156(6)
P1 0.0364(7) 0.0361(7) 0.0344(7) -0.0014(5) -0.0008(5) -0.0129(6)
P3 0.0319(6) 0.0370(7) 0.0363(7) -0.0034(5) 0.0019(5) -0.0146(6)
P2 0.0486(8) 0.0447(9) 0.0418(8) 0.0033(6) -0.0021(6) -0.0149(7)
F1 0.0320(14) 0.0532(19) 0.0502(17) 0.0008(14) -0.0065(12) -0.0131(14)
F4 0.0510(18) 0.0408(18) 0.065(2) 0.0163(15) -0.0087(15) -0.0177(15)
F6 0.081(2) 0.0464(19) 0.0589(19) -0.0173(15) 0.0050(16) -0.0357(18)
F8 0.0517(18) 0.086(2) 0.0448(17) -0.0111(16) 0.0135(14) -0.0427(18)
F10 0.0518(19) 0.072(2) 0.081(2) -0.0292(19) -0.0259(17) -0.0129(18)
F12 0.0418(18) 0.105(3) 0.088(3) -0.051(2) 0.0210(17) -0.034(2)
F14 0.080(2) 0.067(2) 0.0354(17) 0.0124(16) 0.0080(16) 0.0006(19)
F16 0.065(2) 0.083(3) 0.060(2) -0.0263(19) 0.0296(17) -0.023(2)
F18 0.085(2) 0.049(2) 0.062(2) 0.0204(16) 0.0045(18) -0.0284(19)
F20 0.087(3) 0.041(2) 0.090(3) 0.0123(18) -0.028(2) -0.0349(19)
F22 0.068(2) 0.078(3) 0.091(3) -0.037(2) 0.0049(19) -0.047(2)
F24 0.097(3) 0.061(2) 0.071(2) 0.0246(18) 0.005(2) -0.040(2)
F26 0.078(2) 0.042(2) 0.114(3) -0.018(2) -0.005(2) -0.0214(19)
F28 0.0459(19) 0.092(3) 0.0498(19) 0.0033(18) 0.0124(15) -0.0029(18)
F30 0.094(3) 0.086(3) 0.067(2) -0.021(2) 0.008(2) -0.052(2)
F32 0.054(2) 0.065(2) 0.092(3) 0.000(2) -0.0247(19) 0.0135(18)
F34 0.056(2) 0.090(3) 0.095(3) -0.016(2) -0.0103(18) -0.047(2)
F36 0.056(2) 0.106(3) 0.081(3) -0.037(2) -0.0190(18) -0.009(2)
F37 0.087(3) 0.171(4) 0.0315(17) -0.008(2) 0.0022(16) -0.087(3)
F19 0.122(3) 0.076(3) 0.054(2) -0.0342(19) -0.002(2) -0.036(2)
F5 0.0416(19) 0.053(2) 0.139(4) -0.024(2) 0.009(2) 0.0032(16)
F21 0.111(3) 0.118(4) 0.053(2) -0.046(2) 0.015(2) -0.032(3)
F11 0.0364(18) 0.066(3) 0.134(3) 0.005(2) -0.028(2) -0.0015(17)
F23 0.085(3) 0.071(3) 0.097(3) 0.007(2) 0.000(2) -0.001(2)
F3 0.099(3) 0.092(3) 0.068(2) -0.052(2) 0.040(2) -0.030(2)
F25 0.144(4) 0.078(3) 0.132(4) -0.053(3) 0.091(3) -0.077(3)
F13 0.093(3) 0.139(4) 0.099(3) -0.026(3) -0.007(2) -0.091(3)
C1 0.027(2) 0.028(2) 0.034(2) -0.0063(19) -0.0023(18) -0.0030(19)
C4 0.031(2) 0.023(2) 0.030(2) 0.0019(18) -0.0025(17) -0.0040(19)
C6 0.034(2) 0.038(3) 0.030(2) 0.001(2) 0.0030(19) -0.012(2)
C8 0.022(2) 0.033(3) 0.029(2) 0.0019(19) -0.0030(17) -0.0055(19)
C10 0.027(2) 0.028(3) 0.042(2) -0.009(2) -0.0015(18) -0.0073(19)
C12 0.025(2) 0.023(2) 0.044(2) 0.0001(19) 0.0046(19) -0.0059(19)
F27 0.139(4) 0.111(4) 0.086(3) -0.069(3) 0.066(3) -0.065(3)
C14 0.039(3) 0.050(3) 0.029(2) -0.006(2) 0.0006(19) -0.029(2)
C16 0.032(2) 0.041(3) 0.038(3) -0.001(2) -0.0009(19) -0.012(2)
F7 0.102(3) 0.121(4) 0.075(3) -0.069(3) 0.027(2) -0.028(3)
C18 0.039(3) 0.035(3) 0.049(3) -0.008(2) 0.003(2) -0.014(2)
C20 0.029(2) 0.044(3) 0.029(2) -0.009(2) 0.0007(18) -0.017(2)
C22 0.029(2) 0.035(3) 0.035(2) -0.0043(19) 0.0009(18) -0.013(2)
C24 0.045(3) 0.036(3) 0.038(3) -0.004(2) 0.000(2) -0.014(2)
C26 0.044(3) 0.039(3) 0.036(3) -0.001(2) 0.001(2) -0.018(2)
C28 0.039(3) 0.029(3) 0.030(2) -0.0043(19) 0.0000(18) -0.013(2)
C30 0.035(3) 0.038(3) 0.043(3) -0.007(2) 0.003(2) -0.016(2)
C32 0.034(2) 0.025(2) 0.024(2) -0.0009(18) -0.0004(17) -0.0095(19)
C34 0.043(3) 0.038(3) 0.042(3) 0.001(2) -0.004(2) -0.017(2)
C36 0.038(3) 0.043(3) 0.047(3) -0.011(2) 0.003(2) -0.012(2)
C38 0.042(3) 0.040(3) 0.042(3) -0.005(2) -0.001(2) -0.010(2)
C40 0.038(2) 0.035(3) 0.038(3) -0.001(2) -0.002(2) -0.011(2)
C42 0.037(2) 0.035(3) 0.029(2) -0.0035(19) -0.0024(18) -0.011(2)
F29 0.118(3) 0.172(5) 0.083(3) -0.075(3) 0.026(2) -0.100(4)
C44 0.035(2) 0.037(3) 0.031(2) -0.007(2) 0.0066(18) -0.017(2)
C46 0.053(3) 0.047(3) 0.046(3) 0.001(2) -0.007(2) -0.029(3)
C48 0.046(3) 0.046(3) 0.035(3) -0.005(2) 0.007(2) -0.025(2)
C50 0.029(2) 0.044(3) 0.035(2) -0.013(2) -0.0031(18) -0.016(2)
C52 0.037(3) 0.040(3) 0.048(3) -0.008(2) 0.003(2) -0.013(2)
C54 0.041(3) 0.044(3) 0.048(3) -0.018(2) 0.003(2) -0.015(2)
C56 0.034(2) 0.035(3) 0.040(3) -0.002(2) -0.003(2) -0.009(2)
C58 0.042(3) 0.054(3) 0.033(2) -0.003(2) -0.001(2) -0.011(2)
C60 0.072(4) 0.025(3) 0.048(3) -0.005(2) -0.008(2) -0.016(3)
C62 0.040(3) 0.032(3) 0.047(3) 0.004(2) -0.004(2) -0.012(2)
C64 0.034(2) 0.051(3) 0.047(3) -0.017(2) 0.013(2) -0.028(2)
C66 0.033(2) 0.051(3) 0.026(2) -0.007(2) -0.0055(18) -0.009(2)
C68 0.037(3) 0.042(3) 0.056(3) 0.000(2) -0.001(2) -0.021(2)
C70 0.039(3) 0.047(3) 0.043(3) 0.000(2) -0.005(2) -0.019(2)
C72 0.058(3) 0.045(3) 0.049(3) -0.006(2) -0.014(2) -0.021(3)
C74 0.041(3) 0.031(3) 0.034(3) 0.003(2) -0.005(2) -0.002(2)
C76 0.035(2) 0.033(3) 0.041(3) -0.005(2) 0.0023(19) -0.017(2)
C78 0.044(3) 0.050(3) 0.035(3) -0.004(2) 0.005(2) -0.011(3)
F15 0.042(2) 0.107(4) 0.190(5) -0.017(4) -0.020(3) 0.014(2)
C80 0.049(3) 0.054(3) 0.038(3) 0.007(2) -0.002(2) -0.018(3)
F31 0.176(5) 0.158(5) 0.053(2) 0.042(3) -0.001(3) -0.107(4)
C82 0.052(3) 0.082(4) 0.029(3) -0.015(3) 0.006(2) -0.019(3)
C84 0.051(3) 0.031(3) 0.070(3) 0.000(2) 0.005(3) -0.017(3)
C86 0.041(3) 0.041(3) 0.033(2) -0.001(2) -0.0010(19) -0.015(2)
C88 0.046(3) 0.039(3) 0.058(3) 0.017(2) 0.002(2) -0.015(3)
C90 0.059(3) 0.035(3) 0.035(3) 0.003(2) 0.006(2) -0.019(2)
C92 0.034(2) 0.035(3) 0.036(3) -0.002(2) 0.0024(19) -0.010(2)
C94 0.025(2) 0.041(3) 0.051(3) -0.006(2) 0.002(2) -0.012(2)
F2 0.194(6) 0.105(4) 0.106(4) -0.076(3) 0.039(4) -0.051(4)
C96 0.035(3) 0.048(3) 0.056(3) -0.011(2) -0.003(2) -0.017(2)
C98 0.055(3) 0.049(3) 0.035(3) -0.008(2) -0.002(2) -0.018(3)
C100 0.041(3) 0.049(3) 0.051(3) 0.005(2) 0.000(2) -0.012(2)
C102 0.033(2) 0.040(3) 0.045(3) -0.010(2) 0.010(2) -0.020(2)
C104 0.049(3) 0.046(3) 0.038(3) -0.003(2) 0.010(2) -0.013(2)
C106 0.034(3) 0.053(3) 0.044(3) -0.004(2) 0.002(2) -0.011(2)
C108 0.061(4) 0.068(4) 0.039(3) -0.011(3) 0.009(3) -0.010(3)
C110 0.039(3) 0.044(3) 0.033(2) -0.001(2) -0.003(2) -0.019(2)
C112 0.046(3) 0.065(4) 0.048(3) -0.010(3) 0.002(2) -0.032(3)
C114 0.050(3) 0.070(4) 0.033(2) -0.008(3) 0.000(2) -0.033(3)
C116 0.076(4) 0.044(3) 0.036(3) -0.013(2) -0.002(2) -0.020(3)
C118 0.045(3) 0.035(3) 0.035(2) -0.004(2) 0.006(2) -0.013(2)
C120 0.053(3) 0.043(3) 0.042(3) -0.002(2) 0.002(2) -0.028(2)
C122 0.056(3) 0.038(3) 0.035(3) 0.003(2) -0.004(2) -0.021(2)
C124 0.058(3) 0.041(3) 0.034(3) -0.005(2) 0.014(2) -0.022(2)
C126 0.031(2) 0.042(3) 0.055(3) -0.010(2) 0.003(2) -0.013(2)
C128 0.041(3) 0.033(3) 0.065(3) -0.011(2) -0.007(2) -0.016(2)
C130 0.052(3) 0.045(3) 0.045(3) 0.000(2) -0.010(2) -0.003(3)
C132 0.036(3) 0.048(3) 0.058(3) -0.005(3) 0.007(2) -0.017(2)
C134 0.041(3) 0.042(3) 0.061(3) 0.000(3) 0.005(2) -0.023(2)
C136 0.040(3) 0.034(3) 0.046(3) -0.003(2) -0.003(2) -0.011(2)
C138 0.040(3) 0.038(3) 0.071(3) -0.005(3) -0.017(2) 0.001(2)
C140 0.060(3) 0.063(4) 0.041(3) -0.009(2) 0.016(2) -0.030(3)
C142 0.051(3) 0.050(3) 0.053(3) 0.005(3) -0.009(2) -0.022(3)
C144 0.033(2) 0.051(3) 0.054(3) -0.009(3) -0.004(2) -0.013(2)
C146 0.050(3) 0.056(4) 0.081(4) -0.012(3) -0.002(3) -0.029(3)
C148 0.049(3) 0.054(3) 0.035(2) -0.011(2) 0.006(2) -0.030(3)
C150 0.059(3) 0.056(4) 0.041(3) -0.008(3) 0.003(3) 0.003(3)
C152 0.091(5) 0.067(4) 0.049(3) 0.011(3) -0.012(3) -0.048(4)
F33 0.203(6) 0.156(5) 0.082(3) -0.067(3) -0.049(4) 0.088(5)
C154 0.050(3) 0.065(4) 0.046(3) -0.017(3) 0.002(2) -0.023(3)
C156 0.050(3) 0.051(3) 0.058(3) -0.010(3) -0.003(3) -0.018(3)
C158 0.061(3) 0.050(4) 0.047(3) -0.003(3) 0.008(2) -0.022(3)
C160 0.039(2) 0.044(3) 0.034(2) -0.001(2) 0.000(2) -0.022(2)
C162 0.042(3) 0.043(3) 0.067(3) -0.012(3) -0.003(2) -0.022(3)
C164 0.035(3) 0.050(3) 0.070(3) -0.014(3) -0.009(2) -0.011(3)
C166 0.053(3) 0.054(3) 0.046(3) -0.011(2) 0.014(2) -0.018(3)
C168 0.047(3) 0.076(4) 0.042(3) -0.013(3) 0.010(2) -0.032(3)
C170 0.044(3) 0.052(3) 0.075(4) -0.029(3) 0.013(3) -0.025(3)
C172 0.045(3) 0.042(3) 0.043(3) 0.002(2) 0.001(2) -0.012(2)
C174 0.057(3) 0.053(4) 0.050(3) 0.015(3) -0.009(3) -0.014(3)
C176 0.052(3) 0.054(4) 0.040(3) -0.018(2) 0.014(2) -0.013(3)
C178 0.062(4) 0.058(4) 0.069(4) -0.030(3) 0.026(3) -0.038(3)
C180 0.037(3) 0.037(3) 0.047(3) 0.003(2) 0.005(2) -0.012(2)
C182 0.046(3) 0.041(3) 0.063(4) 0.009(3) -0.012(3) -0.005(2)
C184 0.064(4) 0.102(5) 0.049(3) -0.028(3) 0.005(3) -0.049(4)
C186 0.036(3) 0.059(4) 0.067(3) -0.014(3) 0.006(2) 0.000(3)
C188 0.073(4) 0.039(3) 0.045(3) -0.003(2) -0.003(3) -0.027(3)
C190 0.052(3) 0.043(3) 0.060(3) -0.017(3) 0.010(2) -0.016(3)
C192 0.091(5) 0.043(4) 0.068(4) 0.000(3) -0.021(3) -0.018(3)
C194 0.044(3) 0.050(4) 0.091(4) -0.023(3) -0.012(3) -0.013(3)
C196 0.043(3) 0.045(3) 0.075(4) -0.009(3) -0.001(3) -0.020(2)
C198 0.049(3) 0.074(4) 0.054(3) -0.008(3) -0.012(3) -0.030(3)
C200 0.061(4) 0.073(4) 0.042(3) -0.015(3) 0.008(3) -0.033(3)
C201 0.035(3) 0.050(3) 0.088(4) 0.011(3) 0.010(3) -0.018(3)
C101 0.057(3) 0.083(5) 0.048(3) -0.014(3) -0.007(2) -0.041(3)
C51 0.039(3) 0.064(4) 0.050(3) -0.020(3) 0.009(2) -0.024(3)
C103 0.056(3) 0.054(4) 0.070(3) -0.005(3) 0.011(3) -0.034(3)
C13 0.033(3) 0.042(3) 0.123(5) -0.013(3) 0.000(3) -0.017(3)
C105 0.029(2) 0.052(3) 0.065(4) -0.005(3) -0.011(2) -0.004(2)
C53 0.066(3) 0.068(4) 0.034(3) 0.005(3) -0.001(2) -0.033(3)
C107 0.059(4) 0.085(4) 0.052(3) -0.040(3) 0.011(3) -0.018(3)
C27 0.065(4) 0.067(4) 0.046(3) -0.030(3) 0.018(3) -0.030(3)
C109 0.068(4) 0.067(4) 0.042(3) 0.010(3) -0.003(3) -0.021(3)
F17 0.077(5) 0.050(5) 0.074(5) -0.027(4) -0.027(4) -0.006(4)
C55 0.044(3) 0.047(3) 0.064(4) -0.009(3) -0.005(3) -0.018(2)
C111 0.049(3) 0.057(4) 0.100(4) -0.033(3) -0.001(3) -0.026(3)
C7 0.050(3) 0.051(4) 0.056(3) -0.015(3) -0.013(2) -0.012(3)
C113 0.057(3) 0.057(4) 0.045(3) -0.008(3) -0.002(2) -0.026(3)
C57 0.046(3) 0.052(3) 0.043(3) -0.001(2) -0.002(2) -0.018(3)
C115 0.069(4) 0.080(4) 0.043(3) -0.023(3) 0.015(3) -0.049(3)
C29 0.067(4) 0.069(4) 0.066(4) -0.019(3) -0.008(3) -0.038(3)
C117 0.077(4) 0.047(3) 0.057(3) -0.020(3) 0.027(3) -0.026(3)
C59 0.057(4) 0.088(5) 0.040(3) -0.023(3) 0.001(3) -0.018(3)
C119 0.028(3) 0.048(3) 0.090(4) -0.005(3) -0.017(3) -0.007(2)
C15 0.057(3) 0.065(4) 0.049(3) 0.004(3) 0.012(3) -0.019(3)
C121 0.073(5) 0.088(5) 0.080(5) 0.045(4) -0.017(4) -0.031(4)
C61 0.065(4) 0.045(3) 0.056(3) -0.003(3) 0.007(3) -0.009(3)
C123 0.064(4) 0.112(5) 0.068(4) -0.054(4) 0.026(3) -0.060(4)
C31 0.046(3) 0.055(4) 0.071(4) -0.001(3) -0.015(3) -0.009(3)
C125 0.030(3) 0.040(3) 0.093(4) -0.010(3) 0.006(3) -0.007(2)
C63 0.050(3) 0.071(4) 0.054(3) 0.000(3) -0.012(3) -0.024(3)
C127 0.049(3) 0.045(3) 0.050(3) -0.009(2) 0.006(2) -0.022(3)
C2 0.055(3) 0.068(4) 0.044(3) -0.019(3) 0.007(2) -0.029(3)
C129 0.049(3) 0.043(3) 0.072(4) -0.007(3) -0.002(3) -0.012(2)
C65 0.093(5) 0.058(4) 0.061(4) -0.016(3) 0.011(3) 0.013(4)
C131 0.076(4) 0.055(3) 0.035(3) -0.004(2) -0.005(3) -0.034(3)
C33 0.072(4) 0.066(4) 0.096(4) -0.053(4) 0.028(4) -0.037(4)
C133 0.095(5) 0.115(5) 0.040(3) 0.015(3) -0.006(3) -0.069(4)
C67 0.139(4) 0.105(4) 0.190(5) 0.003(3) -0.009(4) -0.063(3)
C135 0.140(4) 0.106(4) 0.190(5) 0.003(3) -0.009(4) -0.062(3)
C17 0.141(4) 0.108(4) 0.191(5) 0.002(3) -0.009(4) -0.061(3)
C137 0.141(4) 0.109(4) 0.191(5) 0.002(3) -0.009(4) -0.060(3)
C69 0.141(4) 0.108(4) 0.191(5) 0.002(3) -0.009(4) -0.061(3)
C139 0.140(4) 0.107(4) 0.191(5) 0.003(3) -0.009(4) -0.062(3)
C35 0.081(4) 0.058(4) 0.063(4) -0.013(3) 0.005(3) -0.051(3)
C141 0.064(4) 0.081(5) 0.090(4) -0.054(3) 0.033(3) -0.045(3)
C71 0.047(3) 0.064(4) 0.047(3) 0.005(3) -0.011(2) -0.007(3)
C143 0.092(5) 0.079(4) 0.058(3) -0.038(3) 0.041(3) -0.052(3)
C9 0.085(5) 0.052(4) 0.081(4) -0.026(3) 0.030(3) -0.010(3)
C145 0.052(3) 0.045(3) 0.071(4) -0.007(3) 0.008(3) -0.014(3)
C73 0.074(4) 0.068(4) 0.045(3) -0.021(3) -0.008(3) -0.021(3)
C147 0.100(2) 0.071(2) 0.097(2) -0.0306(19) 0.0346(19) -0.0453(19)
C37 0.099(2) 0.072(2) 0.097(2) -0.0308(19) 0.0343(19) -0.0449(19)
C149 0.066(4) 0.034(3) 0.045(3) 0.005(2) -0.009(3) -0.018(3)
C75 0.114(6) 0.061(4) 0.098(6) 0.006(4) -0.039(5) -0.032(4)
C151 0.091(5) 0.062(4) 0.054(3) 0.014(3) 0.001(3) -0.032(4)
C19 0.059(4) 0.041(3) 0.117(6) -0.009(4) 0.017(4) -0.012(3)
C153 0.067(4) 0.110(6) 0.044(3) -0.025(3) 0.017(3) -0.044(4)
C77 0.091(4) 0.055(3) 0.029(3) 0.008(2) -0.012(3) -0.033(3)
C155 0.088(4) 0.087(5) 0.057(4) -0.029(3) 0.002(3) -0.045(4)
C39 0.133(6) 0.071(5) 0.051(4) 0.004(3) 0.022(4) -0.050(5)
C157 0.066(4) 0.087(4) 0.058(4) -0.023(3) 0.007(3) -0.050(3)
C79 0.110(6) 0.058(4) 0.073(4) -0.003(3) -0.040(4) -0.006(4)
C159 0.116(5) 0.071(5) 0.056(4) -0.034(3) 0.026(3) -0.032(4)
C5 0.050(4) 0.052(4) 0.111(6) 0.019(4) 0.004(3) -0.003(3)
C161 0.051(3) 0.107(6) 0.071(4) 0.005(4) 0.011(3) -0.023(4)
C81 0.128(7) 0.063(5) 0.069(4) -0.028(4) -0.024(4) 0.028(4)
C163 0.072(4) 0.121(5) 0.034(3) -0.011(3) 0.016(3) -0.054(4)
C41 0.037(3) 0.067(4) 0.112(5) -0.015(4) -0.012(3) -0.019(3)
C165 0.037(3) 0.057(4) 0.123(6) 0.006(4) -0.016(3) -0.005(3)
C83 0.041(3) 0.057(4) 0.085(4) -0.003(3) -0.006(3) -0.009(3)
C167 0.158(8) 0.061(5) 0.113(7) 0.019(4) -0.041(6) -0.045(5)
C21 0.043(3) 0.074(4) 0.092(5) 0.010(4) -0.017(3) -0.011(3)
C169 0.048(3) 0.084(5) 0.091(5) 0.011(4) -0.034(3) -0.018(3)
C85 0.043(3) 0.052(4) 0.121(6) -0.027(4) 0.000(3) 0.000(3)
C171 0.110(6) 0.045(4) 0.095(5) 0.004(3) -0.043(4) -0.015(4)
C43 0.117(6) 0.120(8) 0.097(7) 0.006(6) 0.008(5) -0.015(6)
C173 0.109(5) 0.083(6) 0.077(4) -0.021(4) 0.048(4) -0.049(5)
F35 0.193(6) 0.085(4) 0.228(7) -0.056(4) -0.120(5) 0.075(4)
C87 0.111(6) 0.092(5) 0.058(4) 0.009(4) -0.028(4) -0.014(5)
C175 0.101(2) 0.074(2) 0.098(2) -0.0311(19) 0.0342(19) -0.0431(19)
C11 0.073(4) 0.080(5) 0.101(6) -0.013(4) -0.038(4) -0.014(4)
C177 0.068(4) 0.135(8) 0.100(5) 0.001(5) 0.030(4) -0.037(5)
C89 0.082(6) 0.085(6) 0.101(5) -0.011(5) -0.023(4) 0.022(4)
C179 0.084(6) 0.134(9) 0.142(8) -0.070(7) -0.003(5) -0.005(5)
C45 0.075(6) 0.161(10) 0.193(10) -0.080(8) 0.008(6) -0.031(6)
C181 0.095(7) 0.138(9) 0.157(8) -0.024(7) 0.020(6) -0.032(6)
C91 0.097(6) 0.108(7) 0.102(6) 0.004(5) -0.027(5) -0.014(5)
C183 0.095(6) 0.078(6) 0.106(5) 0.010(4) -0.032(5) -0.015(4)
C23 0.104(2) 0.075(2) 0.100(2) -0.0312(19) 0.0342(19) -0.042(2)
C185 0.057(4) 0.164(9) 0.117(7) -0.053(6) -0.023(4) -0.011(5)
C93 0.103(2) 0.073(2) 0.099(2) -0.0301(19) 0.0356(19) -0.0438(19)
C187 0.131(7) 0.039(4) 0.131(6) -0.024(4) -0.057(5) 0.024(4)
C47 0.073(5) 0.124(7) 0.110(6) -0.030(5) -0.030(4) -0.023(4)
C189 0.128(7) 0.108(7) 0.105(6) 0.000(5) 0.002(5) -0.042(6)
C95 0.082(6) 0.202(11) 0.090(6) 0.019(7) 0.004(4) -0.045(6)
C191 0.115(8) 0.187(11) 0.116(8) -0.030(6) -0.002(6) -0.052(7)
C3 0.157(10) 0.118(9) 0.184(10) -0.011(7) -0.040(8) -0.076(8)
C193 0.177(11) 0.107(8) 0.167(10) 0.005(7) -0.024(7) -0.074(7)
C97 0.123(8) 0.128(8) 0.133(8) 0.021(6) -0.035(6) -0.058(6)
C195 0.079(5) 0.122(7) 0.117(7) -0.037(5) -0.051(5) 0.026(5)
C49 0.168(9) 0.080(6) 0.114(6) -0.050(5) -0.046(6) 0.064(6)
C197 0.069(5) 0.173(10) 0.167(9) -0.079(7) -0.056(6) 0.031(6)
C99 0.105(2) 0.075(2) 0.101(2) -0.0303(19) 0.0349(19) -0.043(2)
C199 0.190(12) 0.107(9) 0.127(8) 0.012(7) 0.028(8) 0.033(7)
C25 0.194(13) 0.200(15) 0.204(13) -0.044(11) -0.112(11) -0.030(11)
F9 0.068(5) 0.121(7) 0.070(5) -0.041(5) -0.026(3) -0.018(4)

loop_
_atom_type_symbol
_atom_type_description
_atom_type_scat_dispersion_real
_atom_type_scat_dispersion_imag
_atom_type_scat_source
C C 0.0033 0.0016 'International Tables Vol C Tables 4.2.6.8 and 6.1.1.4'
H H 0.0000 0.0000 'International Tables Vol C Tables 4.2.6.8 and 6.1.1.4'
Cl Cl 0.1484 0.1585 'International Tables Vol C Tables 4.2.6.8 and 6.1.1.4'
Cu Cu 0.3201 1.2651 'International Tables Vol C Tables 4.2.6.8 and 6.1.1.4'
F F 0.0171 0.0103 'International Tables Vol C Tables 4.2.6.8 and 6.1.1.4'
S S 0.1246 0.1234 'International Tables Vol C Tables 4.2.6.8 and 6.1.1.4'
P P 0.1023 0.0942 'International Tables Vol C Tables 4.2.6.8 and 6.1.1.4'

loop_
_geom_angle_atom_site_label_1
_geom_angle_atom_site_label_2
_geom_angle_atom_site_label_3
_geom_angle
_geom_angle_site_symmetry_1
_geom_angle_site_symmetry_3
_geom_angle_publ_flag
Cu4 Cu1 Cu6 87.65(2) . . ?
Cu4 Cu1 Cu8 62.102(19) . . ?
Cu6 Cu1 Cu8 55.675(19) . . ?
Cu10 Cu1 Cu4 109.65(2) . . ?
Cu10 Cu1 Cu6 93.13(2) . . ?
Cu10 Cu1 Cu8 146.52(3) . . ?
Cu10 Cu1 Cu12 62.49(2) . . ?
Cu10 Cu1 Cu14 91.66(2) . . ?
Cu10 Cu1 Cu16 146.46(3) . . ?
Cu10 Cu1 Cu18 119.59(2) . . ?
Cu10 Cu1 Cu22 65.23(2) . . ?
Cu10 Cu1 Cu24 122.42(3) . . ?
Cu10 Cu1 Cu13 57.644(19) . . ?
Cu12 Cu1 Cu4 56.520(19) . . ?
Cu12 Cu1 Cu6 118.61(2) . . ?
Cu12 Cu1 Cu8 118.61(2) . . ?
Cu12 Cu1 Cu14 60.24(2) . . ?
Cu12 Cu1 Cu16 89.75(2) . . ?
Cu12 Cu1 Cu18 120.47(3) . . ?
Cu12 Cu1 Cu22 59.561(19) . . ?
Cu14 Cu1 Cu4 86.70(2) . . ?
Cu14 Cu1 Cu6 173.57(3) . . ?
Cu14 Cu1 Cu8 118.64(2) . . ?
Cu14 Cu1 Cu16 56.564(19) . . ?
Cu14 Cu1 Cu18 60.23(2) . . ?
Cu14 Cu1 Cu22 119.57(3) . . ?
Cu16 Cu1 Cu4 62.51(2) . . ?
Cu16 Cu1 Cu6 117.83(2) . . ?
Cu16 Cu1 Cu8 62.154(19) . . ?
Cu16 Cu1 Cu18 56.933(19) . . ?
Cu16 Cu1 Cu22 118.36(2) . . ?
Cu18 Cu1 Cu4 119.44(3) . . ?
Cu18 Cu1 Cu6 120.48(2) . . ?
Cu18 Cu1 Cu8 89.64(2) . . ?
Cu18 Cu1 Cu22 174.95(3) . . ?
Cu20 Cu1 Cu4 144.76(3) . . ?
Cu20 Cu1 Cu6 62.87(2) . . ?
Cu20 Cu1 Cu8 109.10(2) . . ?
Cu20 Cu1 Cu10 57.22(2) . . ?
Cu20 Cu1 Cu12 119.56(3) . . ?
Cu20 Cu1 Cu14 123.48(2) . . ?
Cu20 Cu1 Cu16 147.28(3) . . ?
Cu20 Cu1 Cu18 93.28(2) . . ?
Cu20 Cu1 Cu22 90.78(2) . . ?
Cu20 Cu1 Cu24 65.22(2) . . ?
Cu20 Cu1 Cu13 58.01(2) . . ?
Cu22 Cu1 Cu4 55.924(19) . . ?
Cu22 Cu1 Cu6 59.073(19) . . ?
Cu22 Cu1 Cu8 86.20(2) . . ?
Cu24 Cu1 Cu4 118.13(2) . . ?
Cu24 Cu1 Cu6 60.31(2) . . ?
Cu24 Cu1 Cu8 56.068(19) . . ?
Cu24 Cu1 Cu12 174.54(3) . . ?
Cu24 Cu1 Cu14 120.14(2) . . ?
Cu24 Cu1 Cu16 86.37(2) . . ?
Cu24 Cu1 Cu18 60.18(2) . . ?
Cu24 Cu1 Cu22 119.24(2) . . ?
Cu24 Cu1 Cu13 91.45(2) . . ?
Cu13 Cu1 Cu4 147.47(3) . . ?
Cu13 Cu1 Cu6 120.79(3) . . ?
Cu13 Cu1 Cu8 145.75(3) . . ?
Cu13 Cu1 Cu12 93.49(2) . . ?
Cu13 Cu1 Cu14 65.51(2) . . ?
Cu13 Cu1 Cu16 109.88(2) . . ?
Cu13 Cu1 Cu18 62.01(2) . . ?
Cu13 Cu1 Cu22 122.86(2) . . ?
Cu1 Cu4 Cu8 59.066(19) . . ?
Cu1 Cu4 Cu16 58.408(19) . . ?
Cu8 Cu4 Cu16 59.779(19) . . ?
Cu12 Cu4 Cu1 61.18(2) . . ?
Cu12 Cu4 Cu8 120.24(2) . . ?
Cu12 Cu4 Cu16 89.99(2) . . ?
Cu12 Cu4 Cu2 157.41(3) . . ?
Cu12 Cu4 Cu5 94.83(3) . . ?
Cu22 Cu4 Cu1 61.77(2) . . ?
Cu22 Cu4 Cu8 87.66(2) . . ?
Cu22 Cu4 Cu12 63.34(2) . . ?
Cu22 Cu4 Cu16 120.10(3) . . ?
Cu22 Cu4 Cu2 94.31(3) . . ?
Cu22 Cu4 Cu5 158.05(3) . . ?
Cu2 Cu4 Cu1 112.60(3) . . ?
Cu2 Cu4 Cu8 57.923(19) . . ?
Cu2 Cu4 Cu16 105.15(2) . . ?
Cu2 Cu4 Cu5 107.34(3) . . ?
Cu5 Cu4 Cu1 111.06(3) . . ?
Cu5 Cu4 Cu8 106.68(2) . . ?
Cu5 Cu4 Cu16 58.26(2) . . ?
S12 Cu4 Cu1 153.22(4) . . ?
S12 Cu4 Cu8 99.02(3) . . ?
S12 Cu4 Cu12 138.04(4) . . ?
S12 Cu4 Cu16 98.33(3) . . ?
S12 Cu4 Cu22 138.06(4) . . ?
S12 Cu4 Cu2 57.27(3) . . ?
S12 Cu4 Cu5 57.41(3) . . ?
Cu1 Cu6 Cu20 57.520(19) . . ?
Cu1 Cu6 Cu23 116.09(3) . . ?
Cu8 Cu6 Cu1 62.16(2) . . ?
Cu8 Cu6 Cu20 110.01(2) . . ?
Cu8 Cu6 Cu22 90.52(2) . . ?
Cu8 Cu6 Cu24 57.67(2) . . ?
Cu8 Cu6 Cu25 167.31(3) . . ?
Cu8 Cu6 Cu23 94.26(3) . . ?
Cu20 Cu6 Cu23 142.08(3) . . ?
Cu22 Cu6 Cu1 60.085(19) . . ?
Cu22 Cu6 Cu20 88.26(2) . . ?
Cu22 Cu6 Cu24 119.02(3) . . ?
Cu22 Cu6 Cu25 95.12(2) . . ?
Cu22 Cu6 Cu23 62.05(2) . . ?
Cu24 Cu6 Cu1 59.085(19) . . ?
Cu24 Cu6 Cu20 62.82(2) . . ?
Cu24 Cu6 Cu23 151.25(3) . . ?
Cu25 Cu6 Cu1 111.22(2) . . ?
Cu25 Cu6 Cu20 58.95(2) . . ?
Cu25 Cu6 Cu24 109.76(2) . . ?
Cu25 Cu6 Cu23 98.42(2) . . ?
S10 Cu6 Cu1 156.28(4) . . ?
S10 Cu6 Cu8 134.51(4) . . ?
S10 Cu6 Cu20 114.57(4) . . ?
S10 Cu6 Cu22 99.24(4) . . ?
S10 Cu6 Cu24 140.97(4) . . ?
S10 Cu6 Cu25 55.67(3) . . ?
S10 Cu6 Cu23 54.23(3) . . ?
Cu1 Cu8 Cu4 58.832(19) . . ?
Cu1 Cu8 Cu16 58.469(18) . . ?
Cu6 Cu8 Cu1 62.16(2) . . ?
Cu6 Cu8 Cu4 89.39(2) . . ?
Cu6 Cu8 Cu16 120.63(2) . . ?
Cu6 Cu8 Cu2 95.99(3) . . ?
Cu6 Cu8 Cu19 158.01(3) . . ?
Cu16 Cu8 Cu4 60.169(19) . . ?
Cu24 Cu8 Cu1 61.14(2) . . ?
Cu24 Cu8 Cu4 119.92(2) . . ?
Cu24 Cu8 Cu6 64.57(2) . . ?
Cu24 Cu8 Cu16 87.05(2) . . ?
Cu24 Cu8 Cu2 160.40(3) . . ?
Cu24 Cu8 Cu19 93.93(3) . . ?
Cu2 Cu8 Cu1 113.36(3) . . ?
Cu2 Cu8 Cu4 58.99(2) . . ?
Cu2 Cu8 Cu16 106.29(3) . . ?
Cu2 Cu8 Cu19 105.20(3) . . ?
Cu19 Cu8 Cu1 112.81(3) . . ?
Cu19 Cu8 Cu4 106.40(3) . . ?
Cu19 Cu8 Cu16 59.02(2) . . ?
S11 Cu8 Cu1 156.32(4) . . ?
S11 Cu8 Cu4 101.49(4) . . ?
S11 Cu8 Cu6 135.84(4) . . ?
S11 Cu8 Cu16 101.45(4) . . ?
S11 Cu8 Cu24 135.55(4) . . ?
S11 Cu8 Cu2 56.95(3) . . ?
S11 Cu8 Cu19 56.95(3) . . ?
Cu1 Cu10 Cu12 59.10(2) . . ?
Cu1 Cu10 Cu22 57.960(18) . . ?
Cu1 Cu10 Cu7 109.49(2) . . ?
Cu1 Cu10 Cu15 114.66(3) . . ?
Cu12 Cu10 Cu22 56.273(19) . . ?
Cu20 Cu10 Cu1 61.29(2) . . ?
Cu20 Cu10 Cu12 120.24(3) . . ?
Cu20 Cu10 Cu22 88.81(2) . . ?
Cu20 Cu10 Cu13 60.68(2) . . ?
Cu20 Cu10 Cu7 91.85(3) . . ?
Cu20 Cu10 Cu15 157.84(3) . . ?
Cu13 Cu10 Cu1 61.53(2) . . ?
Cu13 Cu10 Cu12 93.75(2) . . ?
Cu13 Cu10 Cu22 119.47(2) . . ?
Cu13 Cu10 Cu7 152.40(3) . . ?
Cu13 Cu10 Cu15 97.69(3) . . ?
Cu7 Cu10 Cu12 103.49(2) . . ?
Cu7 Cu10 Cu22 57.774(19) . . ?
Cu15 Cu10 Cu12 62.09(2) . . ?
Cu15 Cu10 Cu22 107.62(2) . . ?
Cu15 Cu10 Cu7 109.36(3) . . ?
S4 Cu10 Cu1 148.06(4) . . ?
S4 Cu10 Cu12 94.05(4) . . ?
S4 Cu10 Cu20 139.29(4) . . ?
S4 Cu10 Cu22 93.69(3) . . ?
S4 Cu10 Cu13 144.12(4) . . ?
S4 Cu10 Cu7 56.77(3) . . ?
S4 Cu10 Cu15 56.35(3) . . ?
Cu1 Cu12 Cu10 58.404(19) . . ?
Cu1 Cu12 Cu14 59.90(2) . . ?
Cu1 Cu12 Cu15 110.02(3) . . ?
Cu1 Cu12 Cu21 115.65(3) . . ?
Cu4 Cu12 Cu1 62.30(2) . . ?
Cu4 Cu12 Cu10 111.03(3) . . ?
Cu4 Cu12 Cu14 89.75(2) . . ?
Cu4 Cu12 Cu22 58.01(2) . . ?
Cu4 Cu12 Cu15 167.77(3) . . ?
Cu4 Cu12 Cu21 94.06(3) . . ?
Cu10 Cu12 Cu15 57.56(2) . . ?
Cu10 Cu12 Cu21 141.51(3) . . ?
Cu14 Cu12 Cu10 89.11(2) . . ?
Cu14 Cu12 Cu15 94.20(2) . . ?
Cu14 Cu12 Cu21 61.38(2) . . ?
Cu22 Cu12 Cu1 60.494(19) . . ?
Cu22 Cu12 Cu10 64.07(2) . . ?
Cu22 Cu12 Cu14 120.15(3) . . ?
Cu22 Cu12 Cu15 110.28(3) . . ?
Cu22 Cu12 Cu21 151.12(3) . . ?
Cu21 Cu12 Cu15 97.99(2) . . ?
S8 Cu12 Cu1 154.39(4) . . ?
S8 Cu12 Cu4 136.42(4) . . ?
S8 Cu12 Cu10 111.81(4) . . ?
S8 Cu12 Cu14 98.51(4) . . ?
S8 Cu12 Cu22 140.37(4) . . ?
S8 Cu12 Cu15 54.34(3) . . ?
S8 Cu12 Cu21 55.15(3) . . ?
Cu1 Cu14 Cu12 59.86(2) . . ?
Cu1 Cu14 Cu18 60.08(2) . . ?
Cu1 Cu14 Cu13 57.201(19) . . ?
Cu1 Cu14 Cu21 115.28(3) . . ?
Cu1 Cu14 Cu11 112.32(3) . . ?
Cu12 Cu14 Cu18 119.94(3) . . ?
Cu12 Cu14 Cu13 88.48(2) . . ?
Cu12 Cu14 Cu21 61.00(2) . . ?
Cu12 Cu14 Cu11 97.06(2) . . ?
Cu16 Cu14 Cu1 61.88(2) . . ?
Cu16 Cu14 Cu12 92.68(2) . . ?
Cu16 Cu14 Cu18 58.52(2) . . ?
Cu16 Cu14 Cu13 107.43(2) . . ?
Cu16 Cu14 Cu21 97.74(3) . . ?
Cu16 Cu14 Cu11 163.62(3) . . ?
Cu18 Cu14 Cu13 59.13(2) . . ?
Cu18 Cu14 Cu21 155.82(3) . . ?
Cu18 Cu14 Cu11 105.12(3) . . ?
Cu21 Cu14 Cu13 141.36(3) . . ?
Cu11 Cu14 Cu13 59.91(2) . . ?
Cu11 Cu14 Cu21 98.49(3) . . ?
S9 Cu14 Cu1 156.63(4) . . ?
S9 Cu14 Cu12 99.61(4) . . ?
S9 Cu14 Cu16 135.34(4) . . ?
S9 Cu14 Cu18 138.88(4) . . ?
S9 Cu14 Cu13 115.60(4) . . ?
S9 Cu14 Cu21 54.25(3) . . ?
S9 Cu14 Cu11 55.70(3) . . ?
Cu1 Cu16 Cu4 59.079(19) . . ?
Cu1 Cu16 Cu8 59.377(19) . . ?
Cu8 Cu16 Cu4 60.052(19) . . ?
Cu14 Cu16 Cu1 61.56(2) . . ?
Cu14 Cu16 Cu4 87.47(2) . . ?
Cu14 Cu16 Cu8 120.85(3) . . ?
Cu14 Cu16 Cu18 63.69(2) . . ?
Cu14 Cu16 Cu19 160.72(3) . . ?
Cu14 Cu16 Cu5 91.42(3) . . ?
Cu18 Cu16 Cu1 61.58(2) . . ?
Cu18 Cu16 Cu4 120.65(3) . . ?
Cu18 Cu16 Cu8 90.66(2) . . ?
Cu18 Cu16 Cu19 97.18(3) . . ?
Cu18 Cu16 Cu5 154.60(3) . . ?
Cu19 Cu16 Cu1 112.83(3) . . ?
Cu19 Cu16 Cu4 105.62(2) . . ?
Cu19 Cu16 Cu8 58.14(2) . . ?
Cu5 Cu16 Cu1 112.44(3) . . ?
Cu5 Cu16 Cu4 59.13(2) . . ?
Cu5 Cu16 Cu8 107.60(2) . . ?
Cu5 Cu16 Cu19 107.38(3) . . ?
S14 Cu16 Cu1 157.49(4) . . ?
S14 Cu16 Cu4 101.52(3) . . ?
S14 Cu16 Cu8 102.20(3) . . ?
S14 Cu16 Cu14 133.82(4) . . ?
S14 Cu16 Cu18 136.41(4) . . ?
S14 Cu16 Cu19 58.36(3) . . ?
S14 Cu16 Cu5 57.92(3) . . ?
Cu1 Cu18 Cu14 59.689(19) . . ?
Cu1 Cu18 Cu13 58.757(19) . . ?
Cu1 Cu18 Cu17 112.20(3) . . ?
Cu1 Cu18 Cu3 115.72(3) . . ?
Cu14 Cu18 Cu13 64.11(2) . . ?
Cu14 Cu18 Cu17 112.92(2) . . ?
Cu14 Cu18 Cu3 150.76(3) . . ?
Cu16 Cu18 Cu1 61.49(2) . . ?
Cu16 Cu18 Cu14 57.79(2) . . ?
Cu16 Cu18 Cu24 88.57(2) . . ?
Cu16 Cu18 Cu13 110.94(2) . . ?
Cu16 Cu18 Cu17 170.23(3) . . ?
Cu16 Cu18 Cu3 93.86(2) . . ?
Cu24 Cu18 Cu1 59.576(19) . . ?
Cu24 Cu18 Cu14 119.00(2) . . ?
Cu24 Cu18 Cu13 89.21(2) . . ?
Cu24 Cu18 Cu17 94.30(2) . . ?
Cu24 Cu18 Cu3 61.73(2) . . ?
Cu13 Cu18 Cu17 59.85(2) . . ?
Cu13 Cu18 Cu3 141.64(3) . . ?
Cu17 Cu18 Cu3 95.73(2) . . ?
S16 Cu18 Cu1 157.90(4) . . ?
S16 Cu18 Cu14 138.86(4) . . ?
S16 Cu18 Cu16 134.41(4) . . ?
S16 Cu18 Cu24 101.65(4) . . ?
S16 Cu18 Cu13 113.48(4) . . ?
S16 Cu18 Cu17 54.04(3) . . ?
S16 Cu18 Cu3 55.61(3) . . ?
Cu1 Cu20 Cu6 59.605(19) . . ?
Cu1 Cu20 Cu24 57.696(19) . . ?
Cu1 Cu20 Cu25 112.87(3) . . ?
Cu1 Cu20 Cu9 109.09(3) . . ?
Cu6 Cu20 Cu24 56.987(18) . . ?
Cu10 Cu20 Cu1 61.49(2) . . ?
Cu10 Cu20 Cu6 93.66(2) . . ?
Cu10 Cu20 Cu24 119.16(3) . . ?
Cu10 Cu20 Cu25 99.11(3) . . ?
Cu10 Cu20 Cu13 60.20(2) . . ?
Cu10 Cu20 Cu9 150.11(3) . . ?
Cu25 Cu20 Cu6 58.69(2) . . ?
Cu25 Cu20 Cu24 104.85(2) . . ?
Cu13 Cu20 Cu1 61.44(2) . . ?
Cu13 Cu20 Cu6 120.96(3) . . ?
Cu13 Cu20 Cu24 89.03(2) . . ?
Cu13 Cu20 Cu25 159.14(3) . . ?
Cu13 Cu20 Cu9 90.09(3) . . ?
Cu9 Cu20 Cu6 105.66(2) . . ?
Cu9 Cu20 Cu24 58.63(2) . . ?
Cu9 Cu20 Cu25 110.36(3) . . ?
S1 Cu20 Cu1 143.98(4) . . ?
S1 Cu20 Cu6 90.59(3) . . ?
S1 Cu20 Cu10 147.34(4) . . ?
S1 Cu20 Cu24 90.05(4) . . ?
S1 Cu20 Cu25 56.40(3) . . ?
S1 Cu20 Cu13 140.67(4) . . ?
S1 Cu20 Cu9 56.72(3) . . ?
Cu1 Cu22 Cu10 56.807(18) . . ?
Cu1 Cu22 Cu7 108.88(2) . . ?
Cu1 Cu22 Cu23 116.22(3) . . ?
Cu4 Cu22 Cu1 62.31(2) . . ?
Cu4 Cu22 Cu6 92.43(2) . . ?
Cu4 Cu22 Cu10 107.94(2) . . ?
Cu4 Cu22 Cu12 58.66(2) . . ?
Cu4 Cu22 Cu7 164.94(3) . . ?
Cu4 Cu22 Cu23 95.90(2) . . ?
Cu6 Cu22 Cu1 60.84(2) . . ?
Cu6 Cu22 Cu10 89.23(2) . . ?
Cu6 Cu22 Cu12 120.77(3) . . ?
Cu6 Cu22 Cu7 93.24(3) . . ?
Cu6 Cu22 Cu23 61.44(2) . . ?
Cu12 Cu22 Cu1 59.95(2) . . ?
Cu12 Cu22 Cu10 59.66(2) . . ?
Cu12 Cu22 Cu7 106.62(2) . . ?
Cu12 Cu22 Cu23 153.83(3) . . ?
Cu7 Cu22 Cu10 58.231(19) . . ?
Cu7 Cu22 Cu23 99.07(3) . . ?
Cu23 Cu22 Cu10 143.14(3) . . ?
S6 Cu22 Cu1 155.86(4) . . ?
S6 Cu22 Cu4 137.37(4) . . ?
S6 Cu22 Cu6 99.63(4) . . ?
S6 Cu22 Cu10 112.92(4) . . ?
S6 Cu22 Cu12 137.59(4) . . ?
S6 Cu22 Cu7 54.97(3) . . ?
S6 Cu22 Cu23 56.79(3) . . ?
Cu1 Cu24 Cu6 60.603(19) . . ?
Cu1 Cu24 Cu18 60.24(2) . . ?
Cu1 Cu24 Cu20 57.083(19) . . ?
Cu1 Cu24 Cu9 107.18(2) . . ?
Cu1 Cu24 Cu3 116.14(3) . . ?
Cu6 Cu24 Cu20 60.196(19) . . ?
Cu6 Cu24 Cu9 107.03(3) . . ?
Cu6 Cu24 Cu3 154.89(3) . . ?
Cu8 Cu24 Cu1 62.80(2) . . ?
Cu8 Cu24 Cu6 57.77(2) . . ?
Cu8 Cu24 Cu18 93.67(3) . . ?
Cu8 Cu24 Cu20 107.92(2) . . ?
Cu8 Cu24 Cu9 164.17(3) . . ?
Cu8 Cu24 Cu3 97.81(3) . . ?
Cu18 Cu24 Cu6 120.83(3) . . ?
Cu18 Cu24 Cu20 88.63(2) . . ?
Cu18 Cu24 Cu9 91.07(2) . . ?
Cu18 Cu24 Cu3 61.53(2) . . ?
Cu9 Cu24 Cu20 57.07(2) . . ?
Cu9 Cu24 Cu3 97.73(2) . . ?
Cu3 Cu24 Cu20 141.87(3) . . ?
S18 Cu24 Cu1 151.97(4) . . ?
S18 Cu24 Cu6 141.23(4) . . ?
S18 Cu24 Cu8 138.50(4) . . ?
S18 Cu24 Cu18 95.64(4) . . ?
S18 Cu24 Cu20 112.65(4) . . ?
S18 Cu24 Cu9 55.67(3) . . ?
S18 Cu24 Cu3 53.35(3) . . ?
Cu6 Cu25 Cu20 62.36(2) . . ?
Cu6 Cu25 Cu7 85.26(2) . . ?
Cu20 Cu25 Cu7 81.91(2) . . ?
S1 Cu25 Cu6 91.39(4) . . ?
S1 Cu25 Cu20 53.73(3) . . ?
S1 Cu25 Cu7 130.39(4) . . ?
S10 Cu25 Cu6 55.15(3) . . ?
S10 Cu25 Cu20 117.46(4) . . ?
S10 Cu25 Cu7 94.82(4) . . ?
S10 Cu25 S1 123.02(5) . . ?
S3 Cu25 Cu6 134.24(4) . . ?
S3 Cu25 Cu20 105.70(4) . . ?
S3 Cu25 Cu7 49.00(4) . . ?
S3 Cu25 S1 117.71(5) . . ?
S3 Cu25 S10 118.30(5) . . ?
Cu1 Cu13 Cu14 57.293(19) . . ?
Cu1 Cu13 Cu18 59.229(19) . . ?
Cu1 Cu13 Cu17 113.56(3) . . ?
Cu1 Cu13 Cu11 109.34(3) . . ?
Cu10 Cu13 Cu1 60.83(2) . . ?
Cu10 Cu13 Cu14 88.65(2) . . ?
Cu10 Cu13 Cu18 119.99(3) . . ?
Cu10 Cu13 Cu20 59.12(2) . . ?
Cu10 Cu13 Cu17 156.33(3) . . ?
Cu10 Cu13 Cu11 95.87(3) . . ?
Cu18 Cu13 Cu14 56.766(19) . . ?
Cu18 Cu13 Cu17 60.91(2) . . ?
Cu18 Cu13 Cu11 100.67(3) . . ?
Cu20 Cu13 Cu1 60.55(2) . . ?
Cu20 Cu13 Cu14 117.81(2) . . ?
Cu20 Cu13 Cu18 93.10(2) . . ?
Cu20 Cu13 Cu17 97.59(3) . . ?
Cu20 Cu13 Cu11 154.99(3) . . ?
Cu17 Cu13 Cu14 107.79(2) . . ?
Cu17 Cu13 Cu11 107.34(3) . . ?
Cu11 Cu13 Cu14 56.57(2) . . ?
S5 Cu13 Cu1 144.49(4) . . ?
S5 Cu13 Cu10 142.62(4) . . ?
S5 Cu13 Cu14 91.61(4) . . ?
S5 Cu13 Cu18 90.53(4) . . ?
S5 Cu13 Cu20 146.69(4) . . ?
S5 Cu13 Cu17 56.07(3) . . ?
S5 Cu13 Cu11 54.70(3) . . ?
Cu10 Cu7 Cu25 87.14(2) . . ?
Cu22 Cu7 Cu10 63.99(2) . . ?
Cu22 Cu7 Cu25 86.33(2) . . ?
S4 Cu7 Cu10 53.14(3) . . ?
S4 Cu7 Cu22 95.71(4) . . ?
S4 Cu7 Cu25 132.72(4) . . ?
S6 Cu7 Cu10 118.46(4) . . ?
S6 Cu7 Cu22 54.78(3) . . ?
S6 Cu7 Cu25 94.36(4) . . ?
S6 Cu7 S4 125.01(5) . . ?
S3 Cu7 Cu10 109.36(4) . . ?
S3 Cu7 Cu22 134.72(4) . . ?
S3 Cu7 Cu25 48.48(3) . . ?
S3 Cu7 S4 116.04(5) . . ?
S3 Cu7 S6 116.84(5) . . ?
Cu10 Cu15 Cu12 60.35(2) . . ?
S4 Cu15 Cu10 54.06(3) . . ?
S4 Cu15 Cu12 91.46(3) . . ?
S4 Cu15 S8 121.61(4) . . ?
S8 Cu15 Cu10 112.76(4) . . ?
S8 Cu15 Cu12 52.50(3) . . ?
S17 Cu15 Cu10 108.92(4) . . ?
S17 Cu15 Cu12 129.67(4) . . ?
S17 Cu15 S4 123.20(5) . . ?
S17 Cu15 S8 114.87(5) . . ?
Cu4 Cu2 Cu23 88.05(2) . . ?
Cu8 Cu2 Cu4 63.09(2) . . ?
Cu8 Cu2 Cu23 86.86(2) . . ?
S12 Cu2 Cu4 54.77(3) . . ?
S12 Cu2 Cu8 101.10(3) . . ?
S12 Cu2 Cu23 129.86(4) . . ?
S11 Cu2 Cu4 103.71(3) . . ?
S11 Cu2 Cu8 55.67(3) . . ?
S11 Cu2 Cu23 126.02(4) . . ?
S11 Cu2 S12 97.30(5) . . ?
S7 Cu2 Cu4 121.13(4) . . ?
S7 Cu2 Cu8 132.26(4) . . ?
S7 Cu2 Cu23 48.68(3) . . ?
S7 Cu2 S12 119.73(5) . . ?
S7 Cu2 S11 132.69(5) . . ?
Cu18 Cu17 Cu9 83.93(2) . . ?
Cu13 Cu17 Cu18 59.24(2) . . ?
Cu13 Cu17 Cu9 80.77(2) . . ?
S16 Cu17 Cu18 52.92(3) . . ?
S16 Cu17 Cu13 111.76(4) . . ?
S16 Cu17 Cu9 98.14(4) . . ?
S16 Cu17 S5 115.43(5) . . ?
S5 Cu17 Cu18 87.20(3) . . ?
S5 Cu17 Cu13 52.37(3) . . ?
S5 Cu17 Cu9 129.13(4) . . ?
S13 Cu17 Cu18 134.97(4) . . ?
S13 Cu17 Cu13 107.38(4) . . ?
S13 Cu17 Cu9 51.05(3) . . ?
S13 Cu17 S16 124.09(5) . . ?
S13 Cu17 S5 119.91(5) . . ?
Cu20 Cu9 Cu24 64.31(2) . . ?
Cu20 Cu9 Cu17 91.53(3) . . ?
Cu24 Cu9 Cu17 90.44(3) . . ?
S1 Cu9 Cu20 54.28(3) . . ?
S1 Cu9 Cu24 92.32(3) . . ?
S1 Cu9 Cu17 139.50(4) . . ?
S18 Cu9 Cu20 118.39(4) . . ?
S18 Cu9 Cu24 54.18(3) . . ?
S18 Cu9 Cu17 92.11(4) . . ?
S18 Cu9 S1 121.60(5) . . ?
S13 Cu9 Cu20 113.99(4) . . ?
S13 Cu9 Cu24 140.42(4) . . ?
S13 Cu9 Cu17 50.22(4) . . ?
S13 Cu9 S1 119.51(5) . . ?
S13 Cu9 S18 114.81(5) . . ?
Cu8 Cu19 Cu16 62.83(2) . . ?
Cu8 Cu19 Cu3 88.83(2) . . ?
Cu16 Cu19 Cu3 85.48(2) . . ?
S14 Cu19 Cu8 102.83(4) . . ?
S14 Cu19 Cu16 54.36(3) . . ?
S14 Cu19 Cu3 122.84(4) . . ?
S11 Cu19 Cu8 55.57(3) . . ?
S11 Cu19 Cu16 103.36(4) . . ?
S11 Cu19 Cu3 130.09(4) . . ?
S11 Cu19 S14 100.36(4) . . ?
S2 Cu19 Cu8 132.01(4) . . ?
S2 Cu19 Cu16 119.71(4) . . ?
S2 Cu19 Cu3 47.23(4) . . ?
S2 Cu19 S14 116.26(5) . . ?
S2 Cu19 S11 134.30(5) . . ?
Cu4 Cu5 Cu21 86.51(2) . . ?
Cu16 Cu5 Cu4 62.61(2) . . ?
Cu16 Cu5 Cu21 90.29(2) . . ?
S12 Cu5 Cu4 54.36(3) . . ?
S12 Cu5 Cu16 99.41(4) . . ?
S12 Cu5 Cu21 126.60(4) . . ?
S12 Cu5 S14 94.75(4) . . ?
S14 Cu5 Cu4 101.77(4) . . ?
S14 Cu5 Cu16 54.64(3) . . ?
S14 Cu5 Cu21 131.24(4) . . ?
S15 Cu5 Cu4 118.34(4) . . ?
S15 Cu5 Cu16 137.30(4) . . ?
S15 Cu5 Cu21 49.34(4) . . ?
S15 Cu5 S12 115.10(5) . . ?
S15 Cu5 S14 138.88(5) . . ?
Cu12 Cu21 Cu14 57.62(2) . . ?
Cu12 Cu21 Cu5 84.16(2) . . ?
Cu14 Cu21 Cu5 80.55(2) . . ?
S8 Cu21 Cu12 52.84(3) . . ?
S8 Cu21 Cu14 94.04(4) . . ?
S8 Cu21 Cu5 129.52(4) . . ?
S9 Cu21 Cu12 96.56(4) . . ?
S9 Cu21 Cu14 53.68(3) . . ?
S9 Cu21 Cu5 121.71(4) . . ?
S9 Cu21 S8 91.57(4) . . ?
S15 Cu21 Cu12 119.74(4) . . ?
S15 Cu21 Cu14 128.44(4) . . ?
S15 Cu21 Cu5 49.96(4) . . ?
S15 Cu21 S8 126.40(5) . . ?
S15 Cu21 S9 137.94(5) . . ?
Cu14 Cu11 Cu13 63.52(2) . . ?
S9 Cu11 Cu14 55.01(3) . . ?
S9 Cu11 Cu13 118.53(4) . . ?
S9 Cu11 S5 129.51(5) . . ?
S5 Cu11 Cu14 95.09(4) . . ?
S5 Cu11 Cu13 52.41(3) . . ?
S17 Cu11 Cu14 131.33(4) . . ?
S17 Cu11 Cu13 104.44(4) . . ?
S17 Cu11 S9 115.47(5) . . ?
S17 Cu11 S5 114.58(5) . . ?
Cu6 Cu23 Cu22 56.510(19) . . ?
Cu6 Cu23 Cu2 82.65(2) . . ?
Cu22 Cu23 Cu2 81.60(2) . . ?
S6 Cu23 Cu6 92.63(3) . . ?
S6 Cu23 Cu22 52.15(3) . . ?
S6 Cu23 Cu2 124.73(4) . . ?
S10 Cu23 Cu6 53.54(3) . . ?
S10 Cu23 Cu22 94.52(3) . . ?
S10 Cu23 Cu2 126.86(4) . . ?
S10 Cu23 S6 89.47(4) . . ?
S7 Cu23 Cu6 129.50(4) . . ?
S7 Cu23 Cu22 117.64(4) . . ?
S7 Cu23 Cu2 48.96(3) . . ?
S7 Cu23 S6 124.16(5) . . ?
S7 Cu23 S10 142.93(5) . . ?
Cu18 Cu3 Cu24 56.74(2) . . ?
Cu18 Cu3 Cu19 83.11(2) . . ?
Cu24 Cu3 Cu19 79.41(2) . . ?
S16 Cu3 Cu18 52.19(3) . . ?
S16 Cu3 Cu24 95.18(3) . . ?
S16 Cu3 Cu19 126.24(4) . . ?
S18 Cu3 Cu18 91.66(4) . . ?
S18 Cu3 Cu24 52.72(3) . . ?
S18 Cu3 Cu19 123.73(4) . . ?
S18 Cu3 S16 89.65(4) . . ?
S2 Cu3 Cu18 120.61(4) . . ?
S2 Cu3 Cu24 124.33(4) . . ?
S2 Cu3 Cu19 48.11(4) . . ?
S2 Cu3 S16 127.98(5) . . ?
S2 Cu3 S18 140.05(5) . . ?
Cu20 S1 Cu25 69.87(4) . . ?
Cu20 S1 Cu9 69.00(4) . . ?
Cu9 S1 Cu25 134.17(6) . . ?
C12 S1 Cu20 107.33(16) . . ?
C12 S1 Cu25 107.26(15) . . ?
C12 S1 Cu9 103.49(14) . . ?
Cu10 S4 Cu7 70.08(4) . . ?
Cu10 S4 Cu15 69.59(4) . . ?
Cu15 S4 Cu7 133.25(5) . . ?
C32 S4 Cu10 106.12(15) . . ?
C32 S4 Cu7 102.78(15) . . ?
C32 S4 Cu15 110.29(15) . . ?
Cu22 S6 Cu7 70.25(4) . . ?
Cu22 S6 Cu23 71.05(4) . . ?
Cu7 S6 Cu23 120.23(5) . . ?
C8 S6 Cu22 105.31(15) . . ?
C8 S6 Cu7 111.26(15) . . ?
C8 S6 Cu23 121.81(15) . . ?
Cu12 S8 Cu15 73.17(4) . . ?
Cu12 S8 Cu21 72.01(4) . . ?
Cu15 S8 Cu21 123.73(5) . . ?
C28 S8 Cu12 107.44(15) . . ?
C28 S8 Cu15 116.63(16) . . ?
C28 S8 Cu21 115.24(15) . . ?
Cu6 S10 Cu25 69.18(3) . . ?
Cu6 S10 Cu23 72.23(4) . . ?
Cu25 S10 Cu23 121.60(5) . . ?
C4 S10 Cu6 107.69(15) . . ?
C4 S10 Cu25 111.42(15) . . ?
C4 S10 Cu23 121.18(15) . . ?
Cu4 S12 Cu2 67.96(4) . . ?
Cu4 S12 Cu5 68.23(4) . . ?
Cu2 S12 Cu5 125.21(5) . . ?
C44 S12 Cu4 110.18(16) . . ?
C44 S12 Cu2 110.66(16) . . ?
C44 S12 Cu5 114.19(15) . . ?
Cu16 S14 Cu19 67.27(4) . . ?
Cu16 S14 Cu5 67.44(4) . . ?
Cu5 S14 Cu19 122.23(5) . . ?
C1 S14 Cu16 108.27(16) . . ?
C1 S14 Cu19 105.19(16) . . ?
C1 S14 Cu5 121.77(15) . . ?
Cu18 S16 Cu17 73.03(4) . . ?
Cu18 S16 Cu3 72.20(4) . . ?
Cu17 S16 Cu3 119.92(5) . . ?
C22 S16 Cu18 108.32(16) . . ?
C22 S16 Cu17 113.50(15) . . ?
C22 S16 Cu3 123.25(15) . . ?
Cu24 S18 Cu9 70.14(4) . . ?
Cu24 S18 Cu3 73.93(4) . . ?
Cu3 S18 Cu9 123.28(5) . . ?
C50 S18 Cu24 107.96(15) . . ?
C50 S18 Cu9 116.42(17) . . ?
C50 S18 Cu3 115.63(17) . . ?
Cu14 S9 Cu21 72.07(4) . . ?
Cu14 S9 Cu11 69.29(4) . . ?
Cu21 S9 Cu11 121.61(5) . . ?
C10 S9 Cu14 107.51(15) . . ?
C10 S9 Cu21 110.73(16) . . ?
C10 S9 Cu11 121.61(16) . . ?
Cu13 S5 Cu17 71.56(4) . . ?
Cu13 S5 Cu11 72.89(4) . . ?
Cu11 S5 Cu17 137.55(5) . . ?
C14 S5 Cu13 107.49(16) . . ?
C14 S5 Cu17 109.36(16) . . ?
C14 S5 Cu11 102.84(15) . . ?
Cu8 S11 Cu2 67.38(3) . . ?
Cu8 S11 Cu19 67.48(3) . . ?
Cu2 S11 Cu19 122.13(5) . . ?
C20 S11 Cu8 108.64(16) . . ?
C20 S11 Cu2 108.06(15) . . ?
C20 S11 Cu19 119.36(15) . . ?
Cu25 S3 Cu7 82.51(4) . . ?
C62 S3 Cu25 109.58(17) . . ?
C62 S3 Cu7 108.37(17) . . ?
Cu17 S13 Cu9 78.74(4) . . ?
C64 S13 Cu17 113.21(18) . . ?
C64 S13 Cu9 94.60(15) . . ?
Cu23 S7 Cu2 82.36(4) . . ?
C102 S7 Cu2 110.14(17) . . ?
C102 S7 Cu23 111.55(17) . . ?
Cu21 S15 Cu5 80.70(5) . . ?
C60 S15 Cu5 107.76(18) . . ?
C60 S15 Cu21 108.69(19) . . ?
Cu3 S2 Cu19 84.65(5) . . ?
C66 S2 Cu19 107.79(16) . . ?
C66 S2 Cu3 108.85(18) . . ?
Cu11 S17 Cu15 87.53(4) . . ?
C118 S17 Cu15 106.23(17) . . ?
C118 S17 Cu11 109.64(17) . . ?
C86 P1 C110 111.6(2) . . ?
C86 P1 C136 107.1(2) . . ?
C86 P1 C180 109.5(2) . . ?
C110 P1 C136 108.2(2) . . ?
C110 P1 C180 107.8(2) . . ?
C136 P1 C180 112.7(2) . . ?
C76 P3 C92 108.2(2) . . ?
C76 P3 C94 110.4(2) . . ?
C76 P3 C160 110.3(2) . . ?
C92 P3 C94 109.4(2) . . ?
C160 P3 C92 109.9(2) . . ?
C160 P3 C94 108.5(2) . . ?
C142 P2 C158 109.0(3) . . ?
C71 P2 C142 111.3(3) . . ?
C71 P2 C158 109.1(3) . . ?
C71 P2 C147 110.4(4) . . ?
C147 P2 C142 107.5(3) . . ?
C147 P2 C158 109.5(3) . . ?
C40 C1 S14 120.6(4) . . ?
C56 C1 S14 122.7(4) . . ?
C56 C1 C40 116.5(4) . . ?
C24 C4 S10 123.8(4) . . ?
C24 C4 C36 116.4(4) . . ?
C36 C4 S10 119.7(4) . . ?
C32 C6 H6 119.1 . . ?
C32 C6 C48 121.8(4) . . ?
C48 C6 H6 119.1 . . ?
C16 C8 S6 121.1(4) . . ?
C30 C8 S6 122.6(3) . . ?
C30 C8 C16 116.0(4) . . ?
C38 C10 S9 123.8(4) . . ?
C38 C10 C106 116.2(4) . . ?
C106 C10 S9 119.6(4) . . ?
C18 C12 S1 118.9(4) . . ?
C18 C12 C34 116.8(4) . . ?
C34 C12 S1 124.3(4) . . ?
C46 C14 S5 123.9(4) . . ?
C168 C14 S5 119.1(4) . . ?
C168 C14 C46 117.0(5) . . ?
F8 C16 C8 118.6(4) . . ?
F8 C16 C68 117.5(4) . . ?
C68 C16 C8 123.8(5) . . ?
F6 C18 C12 118.3(4) . . ?
F6 C18 C84 117.9(5) . . ?
C84 C18 C12 123.7(5) . . ?
C58 C20 S11 119.6(4) . . ?
C124 C20 S11 123.8(4) . . ?
C124 C20 C58 116.2(4) . . ?
C52 C22 S16 123.7(4) . . ?
C96 C22 S16 118.8(4) . . ?
C96 C22 C52 117.4(5) . . ?
C4 C24 H24 119.2 . . ?
C4 C24 C72 121.7(5) . . ?
C72 C24 H24 119.2 . . ?
C28 C26 H26 119.1 . . ?
C134 C26 H26 119.1 . . ?
C134 C26 C28 121.8(5) . . ?
C26 C28 S8 125.4(4) . . ?
C114 C28 S8 118.7(4) . . ?
C114 C28 C26 115.6(4) . . ?
C8 C30 H30 118.6 . . ?
C8 C30 C54 122.7(4) . . ?
C54 C30 H30 118.6 . . ?
C6 C32 S4 123.7(3) . . ?
C42 C32 S4 119.1(3) . . ?
C42 C32 C6 117.2(4) . . ?
C12 C34 H34 119.3 . . ?
C80 C34 C12 121.4(5) . . ?
C80 C34 H34 119.3 . . ?
F12 C36 C4 118.4(4) . . ?
F12 C36 C176 117.8(4) . . ?
C176 C36 C4 123.8(5) . . ?
C10 C38 H38 118.8 . . ?
C10 C38 C130 122.3(5) . . ?
C130 C38 H38 118.8 . . ?
F4 C40 C1 119.1(4) . . ?
F4 C40 C182 117.3(4) . . ?
C182 C40 C1 123.7(5) . . ?
F1 C42 C32 118.7(4) . . ?
F1 C42 C74 117.7(4) . . ?
C74 C42 C32 123.6(4) . . ?
C70 C44 S12 123.8(4) . . ?
C120 C44 S12 119.8(4) . . ?
C120 C44 C70 116.3(5) . . ?
C14 C46 H46 119.4 . . ?
C14 C46 C152 121.2(6) . . ?
C152 C46 H46 119.4 . . ?
C6 C48 H48 121.3 . . ?
C90 C48 C6 117.3(5) . . ?
C90 C48 H48 121.3 . . ?
C78 C50 S18 123.1(4) . . ?
C178 C50 S18 119.3(4) . . ?
C178 C50 C78 117.5(5) . . ?
C22 C52 H52 119.3 . . ?
C22 C52 C190 121.3(5) . . ?
C190 C52 H52 119.3 . . ?
C30 C54 H54 121.2 . . ?
C128 C54 C30 117.6(5) . . ?
C128 C54 H54 121.2 . . ?
C1 C56 H56 119.3 . . ?
C1 C56 C144 121.4(5) . . ?
C144 C56 H56 119.3 . . ?
F14 C58 C20 119.2(5) . . ?
F14 C58 C82 118.0(5) . . ?
C20 C58 C82 122.8(5) . . ?
C192 C60 S15 122.4(5) . . ?
C81 C60 S15 122.4(5) . . ?
C81 C60 C192 115.1(6) . . ?
C194 C62 S3 123.8(4) . . ?
C194 C62 C63 115.0(5) . . ?
C63 C62 S3 121.0(4) . . ?
C112 C64 S13 124.1(4) . . ?
C170 C64 S13 119.6(4) . . ?
C170 C64 C112 116.3(5) . . ?
C98 C66 S2 122.7(4) . . ?
C98 C66 C200 116.1(5) . . ?
C200 C66 S2 121.2(4) . . ?
C16 C68 H68 121.5 . . ?
C16 C68 C128 116.9(5) . . ?
C128 C68 H68 121.5 . . ?
C44 C70 H70 119.2 . . ?
C198 C70 C44 121.6(5) . . ?
C198 C70 H70 119.2 . . ?
C24 C72 H72 121.1 . . ?
C116 C72 C24 117.8(5) . . ?
C116 C72 H72 121.1 . . ?
C42 C74 H74 121.7 . . ?
C42 C74 C90 116.5(4) . . ?
C90 C74 H74 121.7 . . ?
C126 C76 P3 122.0(4) . . ?
C51 C76 P3 119.2(4) . . ?
C51 C76 C126 118.8(5) . . ?
C50 C78 H78 119.9 . . ?
C108 C78 C50 120.1(6) . . ?
C108 C78 H78 119.9 . . ?
C34 C80 H80 121.1 . . ?
C34 C80 C88 117.8(5) . . ?
C88 C80 H80 121.1 . . ?
C58 C82 H82 121.6 . . ?
C27 C82 C58 116.8(5) . . ?
C27 C82 H82 121.6 . . ?
C18 C84 H84 121.5 . . ?
C88 C84 C18 116.9(5) . . ?
C88 C84 H84 121.5 . . ?
C100 C86 P1 119.3(4) . . ?
C172 C86 P1 120.5(4) . . ?
C172 C86 C100 120.2(5) . . ?
F24 C88 C80 118.4(5) . . ?
C84 C88 F24 118.3(5) . . ?
C84 C88 C80 123.3(5) . . ?
F18 C90 C48 118.8(5) . . ?
F18 C90 C74 117.6(5) . . ?
C74 C90 C48 123.6(5) . . ?
C196 C92 P3 121.7(4) . . ?
C196 C92 C55 118.9(5) . . ?
C55 C92 P3 119.4(4) . . ?
C132 C94 P3 119.3(4) . . ?
C156 C94 P3 121.2(4) . . ?
C156 C94 C132 119.4(5) . . ?
F10 C96 C22 119.4(5) . . ?
F10 C96 C119 117.2(5) . . ?
C22 C96 C119 123.4(5) . . ?
F30 C98 C66 119.2(4) . . ?
F30 C98 C73 117.5(5) . . ?
C73 C98 C66 123.2(5) . . ?
C86 C100 H100 120.0 . . ?
C86 C100 C174 120.0(5) . . ?
C174 C100 H100 120.0 . . ?
C148 C102 S7 122.4(4) . . ?
C61 C102 S7 122.1(4) . . ?
C61 C102 C148 115.3(5) . . ?
C160 C104 H104 120.1 . . ?
C160 C104 C166 119.9(5) . . ?
C166 C104 H104 120.1 . . ?
F28 C106 C10 119.6(4) . . ?
F28 C106 C186 116.0(5) . . ?
C10 C106 C186 124.4(5) . . ?
C78 C108 H108 120.5 . . ?
C107 C108 C78 119.0(6) . . ?
C107 C108 H108 120.5 . . ?
C122 C110 P1 122.0(4) . . ?
C122 C110 C149 120.2(5) . . ?
C149 C110 P1 117.7(4) . . ?
C64 C112 H112 119.3 . . ?
C184 C112 C64 121.4(6) . . ?
C184 C112 H112 119.3 . . ?
F37 C114 C28 117.7(4) . . ?
F37 C114 C101 118.3(5) . . ?
C101 C114 C28 124.0(5) . . ?
C72 C116 F19 118.6(5) . . ?
C72 C116 C176 123.5(5) . . ?
C176 C116 F19 118.0(5) . . ?
C150 C118 S17 122.9(4) . . ?
C150 C118 C154 117.0(5) . . ?
C154 C118 S17 120.0(4) . . ?
F20 C120 C44 119.0(4) . . ?
F20 C120 C35 117.4(5) . . ?
C44 C120 C35 123.6(5) . . ?
C110 C122 H122 120.3 . . ?
C110 C122 C188 119.4(5) . . ?
C188 C122 H122 120.3 . . ?
C20 C124 H124 118.8 . . ?
C117 C124 C20 122.4(5) . . ?
C117 C124 H124 118.8 . . ?
C76 C126 H126 119.9 . . ?
C164 C126 C76 120.1(5) . . ?
C164 C126 H126 119.9 . . ?
F22 C128 C54 118.9(5) . . ?
F22 C128 C68 118.2(5) . . ?
C54 C128 C68 122.9(5) . . ?
C38 C130 H130 121.0 . . ?
C138 C130 C38 118.1(5) . . ?
C138 C130 H130 121.0 . . ?
C94 C132 H132 120.5 . . ?
C201 C132 C94 118.9(6) . . ?
C201 C132 H132 120.5 . . ?
C26 C134 H134 120.6 . . ?
C162 C134 C26 118.9(5) . . ?
C162 C134 H134 120.6 . . ?
C113 C136 P1 120.7(4) . . ?
C127 C136 P1 120.9(4) . . ?
C127 C136 C113 118.4(5) . . ?
F32 C138 C130 118.7(5) . . ?
F32 C138 C186 117.7(5) . . ?
C186 C138 C130 123.6(5) . . ?
C166 C140 H140 119.8 . . ?
C166 C140 C53 120.3(5) . . ?
C53 C140 H140 119.8 . . ?
C75 C142 P2 124.2(5) . . ?
C75 C142 C79 115.1(6) . . ?
C79 C142 P2 120.2(5) . . ?
C56 C144 H144 120.8 . . ?
C105 C144 C56 118.5(5) . . ?
C105 C144 H144 120.8 . . ?
C103 C146 H146 120.1 . . ?
C29 C146 H146 120.1 . . ?
C29 C146 C103 119.8(5) . . ?
C102 C148 H148 119.1 . . ?
C115 C148 C102 121.8(5) . . ?
C115 C148 H148 119.1 . . ?
C118 C150 H150 119.7 . . ?
C118 C150 C65 120.6(6) . . ?
C65 C150 H150 119.7 . . ?
C46 C152 H152 120.4 . . ?
C133 C152 C46 119.2(7) . . ?
C133 C152 H152 120.4 . . ?
F36 C154 C118 119.7(5) . . ?
F36 C154 C155 117.2(5) . . ?
C118 C154 C155 123.1(6) . . ?
C94 C156 H156 119.7 . . ?
C111 C156 C94 120.6(6) . . ?
C111 C156 H156 119.7 . . ?
C151 C158 P2 120.4(5) . . ?
C161 C158 P2 119.5(5) . . ?
C161 C158 C151 120.1(6) . . ?
C104 C160 P3 119.6(4) . . ?
C104 C160 C57 119.6(4) . . ?
C57 C160 P3 120.8(4) . . ?
C134 C162 F34 119.3(5) . . ?
C101 C162 F34 118.3(5) . . ?
C101 C162 C134 122.3(5) . . ?
C126 C164 H164 119.7 . . ?
C126 C164 C7 120.6(5) . . ?
C7 C164 H164 119.7 . . ?
C104 C166 H166 119.8 . . ?
C140 C166 C104 120.5(5) . . ?
C140 C166 H166 119.8 . . ?
F16 C168 C14 119.8(5) . . ?
F16 C168 C163 117.0(5) . . ?
C14 C168 C163 123.2(6) . . ?
F26 C170 C141 117.4(6) . . ?
C64 C170 F26 119.2(5) . . ?
C64 C170 C141 123.4(6) . . ?
C86 C172 H172 120.7 . . ?
C15 C172 C86 118.5(5) . . ?
C15 C172 H172 120.7 . . ?
C100 C174 H174 120.2 . . ?
C109 C174 C100 119.6(5) . . ?
C109 C174 H174 120.2 . . ?
C36 C176 H176 121.6 . . ?
C116 C176 C36 116.8(5) . . ?
C116 C176 H176 121.6 . . ?
F25 C178 C50 119.2(5) . . ?
F25 C178 C33 118.3(5) . . ?
C33 C178 C50 122.5(5) . . ?
C31 C180 P1 118.9(4) . . ?
C145 C180 P1 120.2(4) . . ?
C145 C180 C31 120.8(5) . . ?
C40 C182 H182 121.6 . . ?
C105 C182 C40 116.9(5) . . ?
C105 C182 H182 121.6 . . ?
C112 C184 H184 120.4 . . ?
C123 C184 C112 119.1(7) . . ?
C123 C184 H184 120.4 . . ?
C106 C186 H186 122.3 . . ?
C138 C186 C106 115.4(5) . . ?
C138 C186 H186 122.3 . . ?
C122 C188 H188 119.4 . . ?
C131 C188 C122 121.3(5) . . ?
C131 C188 H188 119.4 . . ?
C52 C190 H190 120.9 . . ?
C125 C190 C52 118.2(5) . . ?
C125 C190 H190 120.9 . . ?
C60 C192 H192 118.9 . . ?
C60 C192 C171 122.2(7) . . ?
C171 C192 H192 118.9 . . ?
C62 C194 H194 118.3 . . ?
F17 C194 C62 116.8(6) . . ?
F17 C194 C85 119.3(7) . . ?
C85 C194 C62 123.3(6) . . ?
C85 C194 H194 118.3 . . ?
C92 C196 H196 120.1 . . ?
C41 C196 C92 119.7(6) . . ?
C41 C196 H196 120.1 . . ?
C70 C198 H198 120.7 . . ?
C157 C198 C70 118.6(6) . . ?
C157 C198 H198 120.7 . . ?
C66 C200 H200 119.5 . . ?
C153 C200 C66 120.9(6) . . ?
C153 C200 H200 119.5 . . ?
C132 C201 H201 119.9 . . ?
C13 C201 C132 120.1(6) . . ?
C13 C201 H201 119.9 . . ?
C114 C101 H101 121.3 . . ?
C162 C101 C114 117.5(5) . . ?
C162 C101 H101 121.3 . . ?
C76 C51 H51 119.5 . . ?
C2 C51 C76 121.1(5) . . ?
C2 C51 H51 119.5 . . ?
C146 C103 H103 119.9 . . ?
C146 C103 C127 120.1(5) . . ?
C127 C103 H103 119.9 . . ?
C201 C13 H13 119.5 . . ?
C111 C13 C201 121.0(6) . . ?
C111 C13 H13 119.5 . . ?
C144 C105 F11 118.0(5) . . ?
C144 C105 C182 123.0(5) . . ?
C182 C105 F11 119.0(5) . . ?
C140 C53 H53 119.9 . . ?
C140 C53 C57 120.3(5) . . ?
C57 C53 H53 119.9 . . ?
C108 C107 F7 119.9(6) . . ?
C108 C107 C33 123.2(5) . . ?
C33 C107 F7 116.8(6) . . ?
C82 C27 F3 118.7(5) . . ?
C82 C27 C117 124.1(5) . . ?
C117 C27 F3 117.1(6) . . ?
C174 C109 H109 120.1 . . ?
C15 C109 C174 119.8(5) . . ?
C15 C109 H109 120.1 . . ?
C92 C55 H55 119.7 . . ?
C129 C55 C92 120.5(5) . . ?
C129 C55 H55 119.7 . . ?
C156 C111 C13 119.9(6) . . ?
C156 C111 H111 120.0 . . ?
C13 C111 H111 120.0 . . ?
C164 C7 H7 120.3 . . ?
C2 C7 C164 119.4(5) . . ?
C2 C7 H7 120.3 . . ?
C136 C113 H113 119.7 . . ?
C29 C113 C136 120.7(5) . . ?
C29 C113 H113 119.7 . . ?
C160 C57 H57 120.3 . . ?
C53 C57 C160 119.5(5) . . ?
C53 C57 H57 120.3 . . ?
C148 C115 H115 120.8 . . ?
C143 C115 C148 118.4(6) . . ?
C143 C115 H115 120.8 . . ?
C146 C29 C113 120.6(6) . . ?
C146 C29 H29 119.7 . . ?
C113 C29 H29 119.7 . . ?
C124 C117 C27 117.6(6) . . ?
C124 C117 H117 121.2 . . ?
C27 C117 H117 121.2 . . ?
C73 C59 F21 117.7(6) . . ?
C153 C59 F21 120.2(6) . . ?
C153 C59 C73 122.1(6) . . ?
C96 C119 H119 121.7 . . ?
C125 C119 C96 116.6(5) . . ?
C125 C119 H119 121.7 . . ?
C172 C15 H15 119.1 . . ?
C109 C15 C172 121.9(5) . . ?
C109 C15 H15 119.1 . . ?
C167 C121 H121 119.3 . . ?
C87 C121 H121 119.3 . . ?
C87 C121 C167 121.3(8) . . ?
F23 C61 C9 116.8(6) . . ?
C102 C61 F23 118.1(5) . . ?
C102 C61 C9 124.8(6) . . ?
C184 C123 F29 120.0(7) . . ?
C184 C123 C141 122.8(6) . . ?
C141 C123 F29 117.1(7) . . ?
C180 C31 H31 120.6 . . ?
C180 C31 C21 118.8(6) . . ?
C21 C31 H31 120.6 . . ?
F5 C125 C190 118.9(6) . . ?
F5 C125 C119 118.0(5) . . ?
C190 C125 C119 123.1(5) . . ?
C62 C63 H63 118.1 . . ?
C169 C63 C62 123.9(7) . . ?
C169 C63 H63 118.1 . . ?
F9 C63 C62 117.4(6) . . ?
F9 C63 C169 117.6(7) . . ?
C136 C127 C103 120.4(5) . . ?
C136 C127 H127 119.8 . . ?
C103 C127 H127 119.8 . . ?
C51 C2 C7 120.0(5) . . ?
C51 C2 H2 120.0 . . ?
C7 C2 H2 120.0 . . ?
C55 C129 H129 120.6 . . ?
C55 C129 C83 118.8(6) . . ?
C83 C129 H129 120.6 . . ?
C150 C65 H65 120.5 . . ?
C159 C65 C150 119.0(6) . . ?
C159 C65 H65 120.5 . . ?
C188 C131 H131 120.3 . . ?
C188 C131 C77 119.4(5) . . ?
C77 C131 H131 120.3 . . ?
C178 C33 H33 121.2 . . ?
C107 C33 C178 117.5(6) . . ?
C107 C33 H33 121.2 . . ?
C152 C133 F31 119.6(8) . . ?
C152 C133 C163 123.2(6) . . ?
C163 C133 F31 117.2(7) . . ?
C135 C67 H67 120.0 . . ?
C135 C67 C139 120.0 . . ?
C139 C67 H67 120.0 . . ?
C67 C135 C43 123.6(7) . . ?
C17 C135 C67 120.0 . . ?
C17 C135 C43 115.6(7) . . ?
C135 C17 H17 120.0 . . ?
C135 C17 C137 120.0 . . ?
C137 C17 H17 120.0 . . ?
C17 C137 H137 120.0 . . ?
C69 C137 C17 120.0 . . ?
C69 C137 H137 120.0 . . ?
C137 C69 H69 120.0 . . ?
C137 C69 C139 120.0 . . ?
C139 C69 H69 120.0 . . ?
C67 C139 H139 120.0 . . ?
C69 C139 C67 120.0 . . ?
C69 C139 H139 120.0 . . ?
C120 C35 H35 121.5 . . ?
C157 C35 C120 117.0(6) . . ?
C157 C35 H35 121.5 . . ?
C170 C141 H141 121.5 . . ?
C123 C141 C170 116.9(7) . . ?
C123 C141 H141 121.6 . . ?
C11 C71 P2 120.3(5) . . ?
C195 C71 P2 121.2(6) . . ?
C195 C71 C11 118.5(7) . . ?
C115 C143 F27 119.3(7) . . ?
C9 C143 F27 117.0(7) . . ?
C9 C143 C115 123.7(6) . . ?
C61 C9 H9 122.0 . . ?
C143 C9 C61 115.9(6) . . ?
C143 C9 H9 122.0 . . ?
C180 C145 H145 120.8 . . ?
C19 C145 C180 118.4(6) . . ?
C19 C145 H145 120.8 . . ?
C98 C73 H73 121.2 . . ?
C59 C73 C98 117.7(6) . . ?
C59 C73 H73 121.2 . . ?
C37 C147 P2 119.6(6) . . ?
C93 C147 P2 121.8(6) . . ?
C93 C147 C37 118.6(7) . . ?
C147 C37 H37 119.2 . . ?
C175 C37 C147 121.7(7) . . ?
C175 C37 H37 119.2 . . ?
C110 C149 H149 120.4 . . ?
C77 C149 C110 119.2(5) . . ?
C77 C149 H149 120.4 . . ?
C142 C75 H75 119.7 . . ?
C142 C75 C167 120.7(8) . . ?
C167 C75 H75 119.7 . . ?
C158 C151 H151 120.6 . . ?
C158 C151 C39 118.8(7) . . ?
C39 C151 H151 120.6 . . ?
C145 C19 H19 119.0 . . ?
C145 C19 C5 121.9(7) . . ?
C5 C19 H19 119.0 . . ?
C200 C153 H153 120.0 . . ?
C59 C153 C200 120.0(6) . . ?
C59 C153 H153 120.0 . . ?
C131 C77 H77 119.7 . . ?
C149 C77 C131 120.5(5) . . ?
C149 C77 H77 119.7 . . ?
C154 C155 H155 121.2 . . ?
C159 C155 C154 117.6(6) . . ?
C159 C155 H155 121.2 . . ?
C151 C39 H39 119.7 . . ?
C173 C39 C151 120.5(7) . . ?
C173 C39 H39 119.7 . . ?
C198 C157 F13 119.2(6) . . ?
C35 C157 F13 117.9(6) . . ?
C35 C157 C198 123.0(6) . . ?
C142 C79 H79 118.3 . . ?
C142 C79 C87 123.4(8) . . ?
C87 C79 H79 118.3 . . ?
F2 C159 C155 118.1(7) . . ?
C65 C159 F2 119.3(8) . . ?
C65 C159 C155 122.6(6) . . ?
C19 C5 H5 120.1 . . ?
C21 C5 C19 119.8(6) . . ?
C21 C5 H5 120.1 . . ?
C158 C161 H161 120.4 . . ?
C158 C161 C177 119.1(7) . . ?
C177 C161 H161 120.4 . . ?
C60 C81 F33 118.2(6) . . ?
C60 C81 C49 123.6(7) . . ?
F33 C81 C49 118.2(7) . . ?
C168 C163 H163 121.9 . . ?
C133 C163 C168 116.3(6) . . ?
C133 C163 H163 121.9 . . ?
C196 C41 H41 119.8 . . ?
C83 C41 C196 120.4(6) . . ?
C83 C41 H41 119.8 . . ?
F15 C165 C169 116.6(7) . . ?
C85 C165 F15 121.0(8) . . ?
C85 C165 C169 122.3(6) . . ?
C129 C83 H83 119.3 . . ?
C41 C83 C129 121.5(6) . . ?
C41 C83 H83 119.3 . . ?
C121 C167 C75 119.3(8) . . ?
C121 C167 H167 120.3 . . ?
C75 C167 H167 120.3 . . ?
C31 C21 H21 119.9 . . ?
C5 C21 C31 120.2(7) . . ?
C5 C21 H21 119.9 . . ?
C63 C169 C165 116.9(6) . . ?
C63 C169 H169 121.5 . . ?
C165 C169 H169 121.5 . . ?
C194 C85 H85 120.8 . . ?
C165 C85 C194 118.5(7) . . ?
C165 C85 H85 120.8 . . ?
C192 C171 H171 120.8 . . ?
C187 C171 C192 118.4(7) . . ?
C187 C171 H171 120.8 . . ?
C135 C43 H43A 109.5 . . ?
C135 C43 H43B 109.5 . . ?
C135 C43 H43C 109.5 . . ?
H43A C43 H43B 109.5 . . ?
H43A C43 H43C 109.5 . . ?
H43B C43 H43C 109.5 . . ?
C39 C173 H173 120.5 . . ?
C177 C173 C39 118.9(7) . . ?
C177 C173 H173 120.5 . . ?
C121 C87 C79 119.2(8) . . ?
C121 C87 H87 120.4 . . ?
C79 C87 H87 120.4 . . ?
C37 C175 H175 120.2 . . ?
C23 C175 C37 119.6(7) . . ?
C23 C175 H175 120.2 . . ?
C71 C11 H11 119.0 . . ?
C71 C11 C47 121.9(8) . . ?
C47 C11 H11 119.0 . . ?
C161 C177 H177 118.8 . . ?
C173 C177 C161 122.5(8) . . ?
C173 C177 H177 118.8 . . ?
C179 C89 C183 120.0 . . ?
C179 C89 C199 117.0(8) . . ?
C183 C89 C199 123.0(8) . . ?
C89 C179 H179 120.0 . . ?
C45 C179 C89 120.0 . . ?
C45 C179 H179 120.0 . . ?
C179 C45 H45 120.0 . . ?
C181 C45 C179 120.0 . . ?
C181 C45 H45 120.0 . . ?
C45 C181 H181 120.0 . . ?
C45 C181 C91 120.0 . . ?
C91 C181 H181 120.0 . . ?
C181 C91 H91 120.0 . . ?
C181 C91 C183 120.0 . . ?
C183 C91 H91 120.0 . . ?
C89 C183 H183 120.0 . . ?
C91 C183 C89 120.0 . . ?
C91 C183 H183 120.0 . . ?
C175 C23 H23 119.9 . . ?
C175 C23 C99 120.2(8) . . ?
C99 C23 H23 119.9 . . ?
C47 C185 H185 119.3 . . ?
C197 C185 H185 119.3 . . ?
C197 C185 C47 121.4(9) . . ?
C147 C93 H93 121.0 . . ?
C147 C93 C99 118.0(7) . . ?
C99 C93 H93 121.0 . . ?
C171 C187 F35 118.5(8) . . ?
C171 C187 C49 123.0(8) . . ?
C49 C187 F35 118.5(8) . . ?
C11 C47 H47 120.8 . . ?
C185 C47 C11 118.4(9) . . ?
C185 C47 H47 120.8 . . ?
C95 C189 H189 120.0 . . ?
C95 C189 C97 120.0 . . ?
C97 C189 H189 120.0 . . ?
C189 C95 H95 120.0 . . ?
C189 C95 C191 120.0 . . ?
C191 C95 H95 120.0 . . ?
C95 C191 H191 120.0 . . ?
C3 C191 C95 120.0 . . ?
C3 C191 H191 120.0 . . ?
C191 C3 H3 120.0 . . ?
C191 C3 C193 120.0 . . ?
C193 C3 H3 120.0 . . ?
C3 C193 H193 120.0 . . ?
C97 C193 C3 120.0 . . ?
C97 C193 H193 120.0 . . ?
C189 C97 C25 114.4(8) . . ?
C193 C97 C189 120.0 . . ?
C193 C97 C25 125.6(8) . . ?
C71 C195 H195 121.1 . . ?
C71 C195 C197 117.8(9) . . ?
C197 C195 H195 121.1 . . ?
C81 C49 H49 121.1 . . ?
C187 C49 C81 117.7(8) . . ?
C187 C49 H49 121.1 . . ?
C185 C197 C195 121.9(9) . . ?
C185 C197 H197 119.1 . . ?
C195 C197 H197 119.1 . . ?
C23 C99 C93 121.9(8) . . ?
C23 C99 H99 119.1 . . ?
C93 C99 H99 119.1 . . ?
C89 C199 H19A 109.5 . . ?
C89 C199 H19B 109.5 . . ?
C89 C199 H19C 109.5 . . ?
H19A C199 H19B 109.5 . . ?
H19A C199 H19C 109.5 . . ?
H19B C199 H19C 109.5 . . ?
C97 C25 H25A 109.5 . . ?
C97 C25 H25B 109.5 . . ?
C97 C25 H25C 109.5 . . ?
H25A C25 H25B 109.5 . . ?
H25A C25 H25C 109.5 . . ?
H25B C25 H25C 109.5 . . ?

loop_
_geom_bond_atom_site_label_1
_geom_bond_atom_site_label_2
_geom_bond_distance
_geom_bond_site_symmetry_2
_geom_bond_publ_flag
Cu1 Cu4 2.6289(7) . ?
Cu1 Cu6 2.6353(7) . ?
Cu1 Cu8 2.6354(7) . ?
Cu1 Cu10 2.5822(7) . ?
Cu1 Cu12 2.6014(7) . ?
Cu1 Cu14 2.6024(7) . ?
Cu1 Cu16 2.6103(7) . ?
Cu1 Cu18 2.6126(7) . ?
Cu1 Cu20 2.5774(8) . ?
Cu1 Cu22 2.6157(7) . ?
Cu1 Cu24 2.5951(7) . ?
Cu1 Cu13 2.5997(7) . ?
Cu4 Cu8 2.7154(7) . ?
Cu4 Cu12 2.4765(7) . ?
Cu4 Cu16 2.7185(7) . ?
Cu4 Cu22 2.4592(7) . ?
Cu4 Cu2 2.6098(7) . ?
Cu4 Cu5 2.6279(8) . ?
Cu4 S12 2.2998(12) . ?
Cu6 Cu8 2.4612(7) . ?
Cu6 Cu20 2.7192(7) . ?
Cu6 Cu22 2.5887(8) . ?
Cu6 Cu24 2.6277(7) . ?
Cu6 Cu25 2.6227(8) . ?
Cu6 Cu23 2.7263(8) . ?
Cu6 S10 2.3028(12) . ?
Cu8 Cu16 2.7079(7) . ?
Cu8 Cu24 2.4586(7) . ?
Cu8 Cu2 2.5802(7) . ?
Cu8 Cu19 2.5852(8) . ?
Cu8 S11 2.3083(12) . ?
Cu10 Cu12 2.6889(8) . ?
Cu10 Cu20 2.4708(7) . ?
Cu10 Cu22 2.8019(7) . ?
Cu10 Cu13 2.4982(7) . ?
Cu10 Cu7 2.6505(8) . ?
Cu10 Cu15 2.6111(8) . ?
Cu10 S4 2.2557(12) . ?
Cu12 Cu14 2.6114(7) . ?
Cu12 Cu22 2.5912(7) . ?
Cu12 Cu15 2.7339(8) . ?
Cu12 Cu21 2.7044(8) . ?
Cu12 S8 2.2660(12) . ?
Cu14 Cu16 2.4699(7) . ?
Cu14 Cu18 2.6167(7) . ?
Cu14 Cu13 2.8144(8) . ?
Cu14 Cu21 2.7142(8) . ?
Cu14 Cu11 2.6241(8) . ?
Cu14 S9 2.2985(12) . ?
Cu16 Cu18 2.4895(7) . ?
Cu16 Cu19 2.6096(8) . ?
Cu16 Cu5 2.6037(8) . ?
Cu16 S14 2.2994(12) . ?
Cu18 Cu24 2.6111(8) . ?
Cu18 Cu13 2.6851(8) . ?
Cu18 Cu17 2.7307(8) . ?
Cu18 Cu3 2.7450(8) . ?
Cu18 S16 2.2778(12) . ?
Cu20 Cu24 2.7876(8) . ?
Cu20 Cu25 2.6298(8) . ?
Cu20 Cu13 2.5103(7) . ?
Cu20 Cu9 2.5964(8) . ?
Cu20 S1 2.2580(13) . ?
Cu22 Cu7 2.6373(8) . ?
Cu22 Cu23 2.7419(8) . ?
Cu22 S6 2.2892(12) . ?
Cu24 Cu9 2.6412(8) . ?
Cu24 Cu3 2.7502(8) . ?
Cu24 S18 2.2772(12) . ?
Cu25 Cu7 2.9730(9) . ?
Cu25 S1 2.3329(12) . ?
Cu25 S10 2.3171(12) . ?
Cu25 S3 2.2453(13) . ?
Cu13 Cu17 2.7020(8) . ?
Cu13 Cu11 2.7206(8) . ?
Cu13 S5 2.2557(12) . ?
Cu7 S4 2.3581(12) . ?
Cu7 S6 2.2946(12) . ?
Cu7 S3 2.2631(14) . ?
Cu15 S4 2.3191(13) . ?
Cu15 S8 2.3206(13) . ?
Cu15 S17 2.2677(13) . ?
Cu2 Cu23 2.9432(9) . ?
Cu2 S12 2.3683(13) . ?
Cu2 S11 2.3429(12) . ?
Cu2 S7 2.2398(13) . ?
Cu17 Cu9 2.8727(9) . ?
Cu17 S16 2.3110(13) . ?
Cu17 S5 2.3631(13) . ?
Cu17 S13 2.2510(14) . ?
Cu9 S1 2.3250(13) . ?
Cu9 S18 2.3191(12) . ?
Cu9 S13 2.2778(12) . ?
Cu19 Cu3 3.0134(9) . ?
Cu19 S14 2.4088(13) . ?
Cu19 S11 2.3459(12) . ?
Cu19 S2 2.2531(13) . ?
Cu5 Cu21 2.9013(9) . ?
Cu5 S12 2.3841(12) . ?
Cu5 S14 2.3889(13) . ?
Cu5 S15 2.2507(14) . ?
Cu21 S8 2.3334(12) . ?
Cu21 S9 2.3152(12) . ?
Cu21 S15 2.2303(14) . ?
Cu11 S9 2.3176(13) . ?
Cu11 S5 2.3233(13) . ?
Cu11 S17 2.2673(13) . ?
Cu23 S6 2.4256(13) . ?
Cu23 S10 2.3230(13) . ?
Cu23 S7 2.2301(13) . ?
Cu3 S16 2.3793(13) . ?
Cu3 S18 2.2961(13) . ?
Cu3 S2 2.2219(14) . ?
S1 C12 1.786(4) . ?
S4 C32 1.788(4) . ?
S6 C8 1.767(5) . ?
S8 C28 1.769(5) . ?
S10 C4 1.773(5) . ?
S12 C44 1.769(5) . ?
S14 C1 1.781(4) . ?
S16 C22 1.781(5) . ?
S18 C50 1.771(5) . ?
S9 C10 1.783(5) . ?
S5 C14 1.786(5) . ?
S11 C20 1.777(5) . ?
S3 C62 1.762(5) . ?
S13 C64 1.794(5) . ?
S7 C102 1.773(5) . ?
S15 C60 1.765(6) . ?
S2 C66 1.779(5) . ?
S17 C118 1.782(5) . ?
P1 C86 1.787(5) . ?
P1 C110 1.791(5) . ?
P1 C136 1.797(5) . ?
P1 C180 1.799(5) . ?
P3 C76 1.785(5) . ?
P3 C92 1.794(5) . ?
P3 C94 1.805(5) . ?
P3 C160 1.789(5) . ?
P2 C142 1.796(6) . ?
P2 C158 1.814(6) . ?
P2 C71 1.785(6) . ?
P2 C147 1.787(7) . ?
F1 C42 1.354(5) . ?
F4 C40 1.359(6) . ?
F6 C18 1.357(6) . ?
F8 C16 1.351(5) . ?
F10 C96 1.356(6) . ?
F12 C36 1.357(6) . ?
F14 C58 1.339(6) . ?
F16 C168 1.349(7) . ?
F18 C90 1.365(5) . ?
F20 C120 1.351(6) . ?
F22 C128 1.365(6) . ?
F24 C88 1.363(6) . ?
F26 C170 1.372(7) . ?
F28 C106 1.363(6) . ?
F30 C98 1.367(6) . ?
F32 C138 1.362(6) . ?
F34 C162 1.363(6) . ?
F36 C154 1.339(7) . ?
F37 C114 1.341(6) . ?
F19 C116 1.366(6) . ?
F5 C125 1.345(6) . ?
F21 C59 1.362(6) . ?
F11 C105 1.370(6) . ?
F23 C61 1.367(7) . ?
F3 C27 1.378(6) . ?
F25 C178 1.348(6) . ?
F13 C157 1.372(7) . ?
C1 C40 1.386(7) . ?
C1 C56 1.382(6) . ?
C4 C24 1.380(7) . ?
C4 C36 1.388(6) . ?
C6 H6 0.9500 . ?
C6 C32 1.385(6) . ?
C6 C48 1.386(7) . ?
C8 C16 1.390(6) . ?
C8 C30 1.386(6) . ?
C10 C38 1.375(7) . ?
C10 C106 1.379(6) . ?
C12 C18 1.382(7) . ?
C12 C34 1.393(7) . ?
F27 C143 1.383(6) . ?
C14 C46 1.374(7) . ?
C14 C168 1.364(7) . ?
C16 C68 1.370(7) . ?
F7 C107 1.375(6) . ?
C18 C84 1.371(7) . ?
C20 C58 1.387(6) . ?
C20 C124 1.384(7) . ?
C22 C52 1.378(7) . ?
C22 C96 1.375(7) . ?
C24 H24 0.9500 . ?
C24 C72 1.401(7) . ?
C26 H26 0.9500 . ?
C26 C28 1.394(6) . ?
C26 C134 1.374(7) . ?
C28 C114 1.383(6) . ?
C30 H30 0.9500 . ?
C30 C54 1.388(7) . ?
C32 C42 1.381(6) . ?
C34 H34 0.9500 . ?
C34 C80 1.378(7) . ?
C36 C176 1.375(7) . ?
C38 H38 0.9500 . ?
C38 C130 1.375(7) . ?
C40 C182 1.378(7) . ?
C42 C74 1.369(7) . ?
F29 C123 1.371(7) . ?
C44 C70 1.401(7) . ?
C44 C120 1.376(7) . ?
C46 H46 0.9500 . ?
C46 C152 1.386(7) . ?
C48 H48 0.9500 . ?
C48 C90 1.375(7) . ?
C50 C78 1.392(7) . ?
C50 C178 1.391(7) . ?
C52 H52 0.9500 . ?
C52 C190 1.401(7) . ?
C54 H54 0.9500 . ?
C54 C128 1.365(7) . ?
C56 H56 0.9500 . ?
C56 C144 1.393(7) . ?
C58 C82 1.395(7) . ?
C60 C192 1.393(8) . ?
C60 C81 1.332(9) . ?
C62 C194 1.392(8) . ?
C62 C63 1.397(7) . ?
C64 C112 1.397(7) . ?
C64 C170 1.368(8) . ?
C66 C98 1.381(7) . ?
C66 C200 1.389(7) . ?
C68 H68 0.9500 . ?
C68 C128 1.384(7) . ?
C70 H70 0.9500 . ?
C70 C198 1.376(7) . ?
C72 H72 0.9500 . ?
C72 C116 1.362(8) . ?
C74 H74 0.9500 . ?
C74 C90 1.375(7) . ?
C76 C126 1.399(6) . ?
C76 C51 1.385(7) . ?
C78 H78 0.9500 . ?
C78 C108 1.389(7) . ?
F15 C165 1.368(7) . ?
C80 H80 0.9500 . ?
C80 C88 1.388(8) . ?
F31 C133 1.388(7) . ?
C82 H82 0.9500 . ?
C82 C27 1.328(8) . ?
C84 H84 0.9500 . ?
C84 C88 1.352(8) . ?
C86 C100 1.387(7) . ?
C86 C172 1.387(7) . ?
C92 C196 1.380(7) . ?
C92 C55 1.392(7) . ?
C94 C132 1.400(7) . ?
C94 C156 1.394(7) . ?
F2 C159 1.352(7) . ?
C96 C119 1.385(7) . ?
C98 C73 1.378(7) . ?
C100 H100 0.9500 . ?
C100 C174 1.389(7) . ?
C102 C148 1.405(7) . ?
C102 C61 1.361(7) . ?
C104 H104 0.9500 . ?
C104 C160 1.387(7) . ?
C104 C166 1.392(7) . ?
C106 C186 1.392(7) . ?
C108 H108 0.9500 . ?
C108 C107 1.351(9) . ?
C110 C122 1.371(7) . ?
C110 C149 1.410(7) . ?
C112 H112 0.9500 . ?
C112 C184 1.375(8) . ?
C114 C101 1.363(7) . ?
C116 C176 1.362(8) . ?
C118 C150 1.378(7) . ?
C118 C154 1.379(7) . ?
C120 C35 1.384(7) . ?
C122 H122 0.9500 . ?
C122 C188 1.394(7) . ?
C124 H124 0.9500 . ?
C124 C117 1.367(7) . ?
C126 H126 0.9500 . ?
C126 C164 1.373(7) . ?
C130 H130 0.9500 . ?
C130 C138 1.372(8) . ?
C132 H132 0.9500 . ?
C132 C201 1.393(8) . ?
C134 H134 0.9500 . ?
C134 C162 1.359(8) . ?
C136 C113 1.390(7) . ?
C136 C127 1.376(7) . ?
C138 C186 1.363(8) . ?
C140 H140 0.9500 . ?
C140 C166 1.367(8) . ?
C140 C53 1.375(8) . ?
C142 C75 1.342(9) . ?
C142 C79 1.346(8) . ?
C144 H144 0.9500 . ?
C144 C105 1.360(8) . ?
C146 H146 0.9500 . ?
C146 C103 1.369(8) . ?
C146 C29 1.362(8) . ?
C148 H148 0.9500 . ?
C148 C115 1.370(7) . ?
C150 H150 0.9500 . ?
C150 C65 1.414(9) . ?
C152 H152 0.9500 . ?
C152 C133 1.328(10) . ?
F33 C81 1.334(8) . ?
C154 C155 1.383(8) . ?
C156 H156 0.9500 . ?
C156 C111 1.367(8) . ?
C158 C151 1.385(8) . ?
C158 C161 1.356(9) . ?
C160 C57 1.397(7) . ?
C162 C101 1.359(8) . ?
C164 H164 0.9500 . ?
C164 C7 1.394(8) . ?
C166 H166 0.9500 . ?
C168 C163 1.392(8) . ?
C170 C141 1.381(8) . ?
C172 H172 0.9500 . ?
C172 C15 1.385(7) . ?
C174 H174 0.9500 . ?
C174 C109 1.383(8) . ?
C176 H176 0.9500 . ?
C178 C33 1.368(8) . ?
C180 C31 1.395(8) . ?
C180 C145 1.390(8) . ?
C182 H182 0.9500 . ?
C182 C105 1.362(8) . ?
C184 H184 0.9500 . ?
C184 C123 1.338(10) . ?
C186 H186 0.9500 . ?
C188 H188 0.9500 . ?
C188 C131 1.365(7) . ?
C190 H190 0.9500 . ?
C190 C125 1.358(8) . ?
C192 H192 0.9500 . ?
C192 C171 1.397(9) . ?
C194 H194 0.9500 . ?
C194 F17 1.228(8) . ?
C194 C85 1.374(8) . ?
C196 H196 0.9500 . ?
C196 C41 1.369(8) . ?
C198 H198 0.9500 . ?
C198 C157 1.365(9) . ?
C200 H200 0.9500 . ?
C200 C153 1.381(8) . ?
C201 H201 0.9500 . ?
C201 C13 1.373(9) . ?
C101 H101 0.9500 . ?
C51 H51 0.9500 . ?
C51 C2 1.379(7) . ?
C103 H103 0.9500 . ?
C103 C127 1.404(7) . ?
C13 H13 0.9500 . ?
C13 C111 1.370(9) . ?
C53 H53 0.9500 . ?
C53 C57 1.396(7) . ?
C107 C33 1.355(9) . ?
C27 C117 1.376(8) . ?
C109 H109 0.9500 . ?
C109 C15 1.361(8) . ?
C55 H55 0.9500 . ?
C55 C129 1.367(8) . ?
C111 H111 0.9500 . ?
C7 H7 0.9500 . ?
C7 C2 1.379(7) . ?
C113 H113 0.9500 . ?
C113 C29 1.386(8) . ?
C57 H57 0.9500 . ?
C115 H115 0.9500 . ?
C115 C143 1.356(9) . ?
C29 H29 0.9500 . ?
C117 H117 0.9500 . ?
C59 C73 1.354(9) . ?
C59 C153 1.338(9) . ?
C119 H119 0.9500 . ?
C119 C125 1.375(9) . ?
C15 H15 0.9500 . ?
C121 H121 0.9500 . ?
C121 C167 1.304(11) . ?
C121 C87 1.301(11) . ?
C61 C9 1.388(8) . ?
C123 C141 1.366(10) . ?
C31 H31 0.9500 . ?
C31 C21 1.402(8) . ?
C63 H63 0.9500 . ?
C63 C169 1.365(9) . ?
C63 F9 1.204(9) . ?
C127 H127 0.9500 . ?
C2 H2 0.9500 . ?
C129 H129 0.9500 . ?
C129 C83 1.370(8) . ?
C65 H65 0.9500 . ?
C65 C159 1.342(10) . ?
C131 H131 0.9500 . ?
C131 C77 1.393(8) . ?
C33 H33 0.9500 . ?
C133 C163 1.364(10) . ?
C67 H67 0.9500 . ?
C67 C135 1.3900 . ?
C67 C139 1.3900 . ?
C135 C17 1.3900 . ?
C135 C43 1.591(10) . ?
C17 H17 0.9500 . ?
C17 C137 1.3900 . ?
C137 H137 0.9500 . ?
C137 C69 1.3900 . ?
C69 H69 0.9500 . ?
C69 C139 1.3900 . ?
C139 H139 0.9500 . ?
C35 H35 0.9500 . ?
C35 C157 1.359(9) . ?
C141 H141 0.9500 . ?
C71 C11 1.364(10) . ?
C71 C195 1.358(9) . ?
C143 C9 1.348(10) . ?
C9 H9 0.9500 . ?
C145 H145 0.9500 . ?
C145 C19 1.374(8) . ?
C73 H73 0.9500 . ?
C147 C37 1.392(9) . ?
C147 C93 1.356(10) . ?
C37 H37 0.9500 . ?
C37 C175 1.369(10) . ?
C149 H149 0.9500 . ?
C149 C77 1.379(8) . ?
C75 H75 0.9500 . ?
C75 C167 1.406(10) . ?
C151 H151 0.9500 . ?
C151 C39 1.391(9) . ?
C19 H19 0.9500 . ?
C19 C5 1.375(10) . ?
C153 H153 0.9500 . ?
C77 H77 0.9500 . ?
C155 H155 0.9500 . ?
C155 C159 1.359(10) . ?
C39 H39 0.9500 . ?
C39 C173 1.358(11) . ?
C79 H79 0.9500 . ?
C79 C87 1.352(10) . ?
C5 H5 0.9500 . ?
C5 C21 1.371(10) . ?
C161 H161 0.9500 . ?
C161 C177 1.366(9) . ?
C81 C49 1.394(10) . ?
C163 H163 0.9500 . ?
C41 H41 0.9500 . ?
C41 C83 1.345(9) . ?
C165 C169 1.399(10) . ?
C165 C85 1.346(10) . ?
C83 H83 0.9500 . ?
C167 H167 0.9500 . ?
C21 H21 0.9500 . ?
C169 H169 0.9500 . ?
C85 H85 0.9500 . ?
C171 H171 0.9500 . ?
C171 C187 1.299(11) . ?
C43 H43A 0.9800 . ?
C43 H43B 0.9800 . ?
C43 H43C 0.9800 . ?
C173 H173 0.9500 . ?
C173 C177 1.344(11) . ?
F35 C187 1.366(9) . ?
C87 H87 0.9500 . ?
C175 H175 0.9500 . ?
C175 C23 1.321(10) . ?
C11 H11 0.9500 . ?
C11 C47 1.388(10) . ?
C177 H177 0.9500 . ?
C89 C179 1.3900 . ?
C89 C183 1.3900 . ?
C89 C199 1.452(11) . ?
C179 H179 0.9500 . ?
C179 C45 1.3900 . ?
C45 H45 0.9500 . ?
C45 C181 1.3900 . ?
C181 H181 0.9500 . ?
C181 C91 1.3900 . ?
C91 H91 0.9500 . ?
C91 C183 1.3900 . ?
C183 H183 0.9500 . ?
C23 H23 0.9500 . ?
C23 C99 1.356(10) . ?
C185 H185 0.9500 . ?
C185 C47 1.352(11) . ?
C185 C197 1.279(13) . ?
C93 H93 0.9500 . ?
C93 C99 1.401(10) . ?
C187 C49 1.344(12) . ?
C47 H47 0.9500 . ?
C189 H189 0.9500 . ?
C189 C95 1.3900 . ?
C189 C97 1.3900 . ?
C95 H95 0.9500 . ?
C95 C191 1.3900 . ?
C191 H191 0.9500 . ?
C191 C3 1.3900 . ?
C3 H3 0.9500 . ?
C3 C193 1.3900 . ?
C193 H193 0.9500 . ?
C193 C97 1.3900 . ?
C97 C25 1.574(12) . ?
C195 H195 0.9500 . ?
C195 C197 1.443(12) . ?
C49 H49 0.9500 . ?
C197 H197 0.9500 . ?
C99 H99 0.9500 . ?
C199 H19A 0.9800 . ?
C199 H19B 0.9800 . ?
C199 H19C 0.9800 . ?
C25 H25A 0.9800 . ?
C25 H25B 0.9800 . ?
C25 H25C 0.9800 . ?

loop_
_geom_torsion_atom_site_label_1
_geom_torsion_atom_site_label_2
_geom_torsion_atom_site_label_3
_geom_torsion_atom_site_label_4
_geom_torsion
_geom_torsion_site_symmetry_1
_geom_torsion_site_symmetry_2
_geom_torsion_site_symmetry_3
_geom_torsion_site_symmetry_4
_geom_torsion_publ_flag
Cu4 S12 C44 C70 37.3(4) . . . . ?
Cu4 S12 C44 C120 -147.2(4) . . . . ?
Cu6 S10 C4 C24 -38.9(4) . . . . ?
Cu6 S10 C4 C36 145.0(4) . . . . ?
Cu8 S11 C20 C58 165.1(3) . . . . ?
Cu8 S11 C20 C124 -21.6(4) . . . . ?
Cu10 S4 C32 C6 -35.9(4) . . . . ?
Cu10 S4 C32 C42 144.2(3) . . . . ?
Cu12 S8 C28 C26 44.1(5) . . . . ?
Cu12 S8 C28 C114 -141.7(4) . . . . ?
Cu14 S9 C10 C38 -43.4(5) . . . . ?
Cu14 S9 C10 C106 144.8(4) . . . . ?
Cu16 S14 C1 C40 160.8(4) . . . . ?
Cu16 S14 C1 C56 -24.6(4) . . . . ?
Cu18 S16 C22 C52 -34.2(4) . . . . ?
Cu18 S16 C22 C96 149.6(4) . . . . ?
Cu20 S1 C12 C18 158.3(3) . . . . ?
Cu20 S1 C12 C34 -21.5(4) . . . . ?
Cu22 S6 C8 C16 -119.5(4) . . . . ?
Cu22 S6 C8 C30 67.2(4) . . . . ?
Cu24 S18 C50 C78 -53.2(4) . . . . ?
Cu24 S18 C50 C178 131.9(4) . . . . ?
Cu25 S1 C12 C18 -128.0(3) . . . . ?
Cu25 S1 C12 C34 52.2(4) . . . . ?
Cu25 S10 C4 C24 35.1(4) . . . . ?
Cu25 S10 C4 C36 -141.0(4) . . . . ?
Cu25 S3 C62 C194 -29.5(5) . . . . ?
Cu25 S3 C62 C63 156.3(4) . . . . ?
Cu13 S5 C14 C46 -34.9(4) . . . . ?
Cu13 S5 C14 C168 146.7(4) . . . . ?
Cu7 S4 C32 C6 -108.5(4) . . . . ?
Cu7 S4 C32 C42 71.6(4) . . . . ?
Cu7 S6 C8 C16 166.2(3) . . . . ?
Cu7 S6 C8 C30 -7.2(4) . . . . ?
Cu7 S3 C62 C194 -118.0(5) . . . . ?
Cu7 S3 C62 C63 67.9(5) . . . . ?
Cu15 S4 C32 C6 37.9(4) . . . . ?
Cu15 S4 C32 C42 -142.1(3) . . . . ?
Cu15 S8 C28 C26 123.6(4) . . . . ?
Cu15 S8 C28 C114 -62.2(5) . . . . ?
Cu15 S17 C118 C150 121.2(4) . . . . ?
Cu15 S17 C118 C154 -62.9(4) . . . . ?
Cu2 S12 C44 C70 -36.0(4) . . . . ?
Cu2 S12 C44 C120 139.6(4) . . . . ?
Cu2 S11 C20 C58 -123.4(4) . . . . ?
Cu2 S11 C20 C124 49.9(4) . . . . ?
Cu2 S7 C102 C148 37.7(4) . . . . ?
Cu2 S7 C102 C61 -148.3(4) . . . . ?
Cu17 S16 C22 C52 44.8(4) . . . . ?
Cu17 S16 C22 C96 -131.5(4) . . . . ?
Cu17 S5 C14 C46 41.1(4) . . . . ?
Cu17 S5 C14 C168 -137.3(4) . . . . ?
Cu17 S13 C64 C112 -4.0(4) . . . . ?
Cu17 S13 C64 C170 174.4(3) . . . . ?
Cu9 S1 C12 C18 86.4(4) . . . . ?
Cu9 S1 C12 C34 -93.4(4) . . . . ?
Cu9 S18 C50 C78 -129.5(4) . . . . ?
Cu9 S18 C50 C178 55.7(5) . . . . ?
Cu9 S13 C64 C112 -83.7(4) . . . . ?
Cu9 S13 C64 C170 94.7(4) . . . . ?
Cu19 S14 C1 C40 -128.6(4) . . . . ?
Cu19 S14 C1 C56 46.0(4) . . . . ?
Cu19 S11 C20 C58 91.0(4) . . . . ?
Cu19 S11 C20 C124 -95.7(4) . . . . ?
Cu19 S2 C66 C98 138.0(4) . . . . ?
Cu19 S2 C66 C200 -45.1(5) . . . . ?
Cu5 S12 C44 C70 111.7(4) . . . . ?
Cu5 S12 C44 C120 -72.8(4) . . . . ?
Cu5 S14 C1 C40 86.5(4) . . . . ?
Cu5 S14 C1 C56 -98.9(4) . . . . ?
Cu5 S15 C60 C192 -30.7(6) . . . . ?
Cu5 S15 C60 C81 151.7(7) . . . . ?
Cu21 S8 C28 C26 -33.8(5) . . . . ?
Cu21 S8 C28 C114 140.4(4) . . . . ?
Cu21 S9 C10 C38 33.6(5) . . . . ?
Cu21 S9 C10 C106 -138.3(4) . . . . ?
Cu21 S15 C60 C192 -116.6(5) . . . . ?
Cu21 S15 C60 C81 65.8(7) . . . . ?
Cu11 S9 C10 C38 -119.4(4) . . . . ?
Cu11 S9 C10 C106 68.7(4) . . . . ?
Cu11 S5 C14 C46 -110.8(4) . . . . ?
Cu11 S5 C14 C168 70.8(4) . . . . ?
Cu11 S17 C118 C150 28.0(5) . . . . ?
Cu11 S17 C118 C154 -156.1(4) . . . . ?
Cu23 S6 C8 C16 -42.6(4) . . . . ?
Cu23 S6 C8 C30 144.1(3) . . . . ?
Cu23 S10 C4 C24 -118.5(4) . . . . ?
Cu23 S10 C4 C36 65.4(4) . . . . ?
Cu23 S7 C102 C148 127.2(4) . . . . ?
Cu23 S7 C102 C61 -58.7(5) . . . . ?
Cu3 S16 C22 C52 -114.5(4) . . . . ?
Cu3 S16 C22 C96 69.2(4) . . . . ?
Cu3 S18 C50 C78 27.2(5) . . . . ?
Cu3 S18 C50 C178 -147.7(4) . . . . ?
Cu3 S2 C66 C98 47.6(5) . . . . ?
Cu3 S2 C66 C200 -135.4(4) . . . . ?
S1 C12 C18 F6 0.0(6) . . . . ?
S1 C12 C18 C84 178.6(4) . . . . ?
S1 C12 C34 C80 -179.4(4) . . . . ?
S4 C32 C42 F1 1.5(6) . . . . ?
S4 C32 C42 C74 179.4(4) . . . . ?
S6 C8 C16 F8 3.6(6) . . . . ?
S6 C8 C16 C68 -174.1(4) . . . . ?
S6 C8 C30 C54 175.0(4) . . . . ?
S8 C28 C114 F37 4.3(7) . . . . ?
S8 C28 C114 C101 -173.9(5) . . . . ?
S10 C4 C24 C72 -174.9(4) . . . . ?
S10 C4 C36 F12 -1.9(7) . . . . ?
S10 C4 C36 C176 175.7(4) . . . . ?
S12 C44 C70 C198 174.3(4) . . . . ?
S12 C44 C120 F20 4.0(7) . . . . ?
S12 C44 C120 C35 -174.1(4) . . . . ?
S14 C1 C40 F4 -2.8(6) . . . . ?
S14 C1 C40 C182 177.0(4) . . . . ?
S14 C1 C56 C144 -174.8(4) . . . . ?
S16 C22 C52 C190 -175.8(4) . . . . ?
S16 C22 C96 F10 -3.3(7) . . . . ?
S16 C22 C96 C119 176.7(4) . . . . ?
S18 C50 C78 C108 -173.5(4) . . . . ?
S18 C50 C178 F25 -8.4(8) . . . . ?
S18 C50 C178 C33 173.8(5) . . . . ?
S9 C10 C38 C130 -172.6(4) . . . . ?
S9 C10 C106 F28 -7.2(7) . . . . ?
S9 C10 C106 C186 172.6(5) . . . . ?
S5 C14 C46 C152 -177.9(4) . . . . ?
S5 C14 C168 F16 -1.9(7) . . . . ?
S5 C14 C168 C163 177.4(5) . . . . ?
S11 C20 C58 F14 -3.9(7) . . . . ?
S11 C20 C58 C82 174.7(4) . . . . ?
S11 C20 C124 C117 -174.4(5) . . . . ?
S3 C62 C194 F17 -4.0(9) . . . . ?
S3 C62 C194 C85 -175.4(5) . . . . ?
S3 C62 C63 C169 172.9(5) . . . . ?
S3 C62 C63 F9 5.4(9) . . . . ?
S13 C64 C112 C184 177.5(4) . . . . ?
S13 C64 C170 F26 1.6(7) . . . . ?
S13 C64 C170 C141 -177.9(4) . . . . ?
S7 C102 C148 C115 175.1(4) . . . . ?
S7 C102 C61 F23 -2.6(8) . . . . ?
S7 C102 C61 C9 -175.7(5) . . . . ?
S15 C60 C192 C171 -178.3(6) . . . . ?
S15 C60 C81 F33 1.8(13) . . . . ?
S15 C60 C81 C49 -180.0(9) . . . . ?
S2 C66 C98 F30 -1.9(7) . . . . ?
S2 C66 C98 C73 176.4(4) . . . . ?
S2 C66 C200 C153 -175.8(5) . . . . ?
S17 C118 C150 C65 176.1(5) . . . . ?
S17 C118 C154 F36 3.7(7) . . . . ?
S17 C118 C154 C155 -174.2(5) . . . . ?
P1 C86 C100 C174 -177.0(5) . . . . ?
P1 C86 C172 C15 177.8(5) . . . . ?
P1 C110 C122 C188 176.2(4) . . . . ?
P1 C110 C149 C77 -175.6(5) . . . . ?
P1 C136 C113 C29 -176.6(5) . . . . ?
P1 C136 C127 C103 176.6(4) . . . . ?
P1 C180 C31 C21 -177.2(5) . . . . ?
P1 C180 C145 C19 178.0(5) . . . . ?
P3 C76 C126 C164 177.5(4) . . . . ?
P3 C76 C51 C2 -177.1(5) . . . . ?
P3 C92 C196 C41 176.3(5) . . . . ?
P3 C92 C55 C129 -174.7(4) . . . . ?
P3 C94 C132 C201 -176.5(4) . . . . ?
P3 C94 C156 C111 176.6(4) . . . . ?
P3 C160 C57 C53 -177.1(4) . . . . ?
P2 C142 C75 C167 177.5(7) . . . . ?
P2 C142 C79 C87 -176.2(7) . . . . ?
P2 C158 C151 C39 -178.6(5) . . . . ?
P2 C158 C161 C177 -179.2(7) . . . . ?
P2 C71 C11 C47 -179.4(7) . . . . ?
P2 C71 C195 C197 178.8(8) . . . . ?
P2 C147 C37 C175 178.4(7) . . . . ?
P2 C147 C93 C99 -179.2(7) . . . . ?
F1 C42 C74 C90 178.8(4) . . . . ?
F4 C40 C182 C105 177.3(5) . . . . ?
F6 C18 C84 C88 179.1(5) . . . . ?
F8 C16 C68 C128 -178.9(4) . . . . ?
F10 C96 C119 C125 179.5(5) . . . . ?
F12 C36 C176 C116 178.6(5) . . . . ?
F14 C58 C82 C27 177.9(5) . . . . ?
F16 C168 C163 C133 -179.3(6) . . . . ?
F20 C120 C35 C157 -179.4(5) . . . . ?
F26 C170 C141 C123 -178.2(5) . . . . ?
F28 C106 C186 C138 179.9(5) . . . . ?
F30 C98 C73 C59 178.5(5) . . . . ?
F32 C138 C186 C106 179.7(5) . . . . ?
F34 C162 C101 C114 179.6(5) . . . . ?
F36 C154 C155 C159 179.1(6) . . . . ?
F37 C114 C101 C162 -179.4(6) . . . . ?
F19 C116 C176 C36 179.6(5) . . . . ?
F21 C59 C73 C98 -178.9(5) . . . . ?
F21 C59 C153 C200 179.5(6) . . . . ?
F23 C61 C9 C143 -172.2(6) . . . . ?
F3 C27 C117 C124 176.7(5) . . . . ?
F25 C178 C33 C107 -179.2(6) . . . . ?
C1 C40 C182 C105 -2.5(8) . . . . ?
C1 C56 C144 C105 -1.7(8) . . . . ?
C4 C24 C72 C116 -2.3(8) . . . . ?
C4 C36 C176 C116 1.0(8) . . . . ?
C6 C32 C42 F1 -178.4(4) . . . . ?
C6 C32 C42 C74 -0.5(7) . . . . ?
C6 C48 C90 F18 179.2(4) . . . . ?
C6 C48 C90 C74 -0.4(8) . . . . ?
C8 C16 C68 C128 -1.1(8) . . . . ?
C8 C30 C54 C128 -0.8(8) . . . . ?
C10 C38 C130 C138 0.5(9) . . . . ?
C10 C106 C186 C138 0.2(9) . . . . ?
C12 C18 C84 C88 0.6(8) . . . . ?
C12 C34 C80 C88 1.0(8) . . . . ?
F27 C143 C9 C61 179.5(6) . . . . ?
C14 C46 C152 C133 -0.5(9) . . . . ?
C14 C168 C163 C133 1.4(9) . . . . ?
C16 C8 C30 C54 1.4(7) . . . . ?
C16 C68 C128 F22 -179.2(5) . . . . ?
C16 C68 C128 C54 1.7(8) . . . . ?
F7 C107 C33 C178 -179.0(6) . . . . ?
C18 C12 C34 C80 0.8(7) . . . . ?
C18 C84 C88 F24 -179.4(5) . . . . ?
C18 C84 C88 C80 1.4(8) . . . . ?
C20 C58 C82 C27 -0.7(9) . . . . ?
C20 C124 C117 C27 0.8(9) . . . . ?
C22 C52 C190 C125 -0.8(8) . . . . ?
C22 C96 C119 C125 -0.5(9) . . . . ?
C24 C4 C36 F12 -178.2(5) . . . . ?
C24 C4 C36 C176 -0.6(8) . . . . ?
C24 C72 C116 F19 -178.9(5) . . . . ?
C24 C72 C116 C176 2.8(9) . . . . ?
C26 C28 C114 F37 179.0(5) . . . . ?
C26 C28 C114 C101 0.8(9) . . . . ?
C26 C134 C162 F34 -178.4(5) . . . . ?
C26 C134 C162 C101 0.7(9) . . . . ?
C28 C26 C134 C162 -1.1(8) . . . . ?
C28 C114 C101 C162 -1.3(10) . . . . ?
C30 C8 C16 F8 177.4(4) . . . . ?
C30 C8 C16 C68 -0.3(7) . . . . ?
C30 C54 C128 F22 -179.8(5) . . . . ?
C30 C54 C128 C68 -0.8(8) . . . . ?
C32 C6 C48 C90 0.7(7) . . . . ?
C32 C42 C74 C90 0.8(7) . . . . ?
C34 C12 C18 F6 179.8(4) . . . . ?
C34 C12 C18 C84 -1.6(7) . . . . ?
C34 C80 C88 F24 178.7(5) . . . . ?
C34 C80 C88 C84 -2.2(8) . . . . ?
C36 C4 C24 C72 1.3(7) . . . . ?
C38 C10 C106 F28 -179.6(5) . . . . ?
C38 C10 C106 C186 0.1(8) . . . . ?
C38 C130 C138 F32 180.0(5) . . . . ?
C38 C130 C138 C186 -0.2(10) . . . . ?
C40 C1 C56 C144 0.1(7) . . . . ?
C40 C182 C105 F11 -177.9(5) . . . . ?
C40 C182 C105 C144 0.7(9) . . . . ?
C42 C74 C90 F18 -180.0(4) . . . . ?
C42 C74 C90 C48 -0.4(8) . . . . ?
F29 C123 C141 C170 179.0(5) . . . . ?
C44 C70 C198 C157 0.6(8) . . . . ?
C44 C120 C35 C157 -1.3(9) . . . . ?
C46 C14 C168 F16 179.6(5) . . . . ?
C46 C14 C168 C163 -1.1(8) . . . . ?
C46 C152 C133 F31 -179.9(6) . . . . ?
C46 C152 C133 C163 0.8(10) . . . . ?
C48 C6 C32 S4 179.8(4) . . . . ?
C48 C6 C32 C42 -0.3(7) . . . . ?
C50 C78 C108 C107 1.2(9) . . . . ?
C50 C178 C33 C107 -1.4(10) . . . . ?
C52 C22 C96 F10 -179.8(5) . . . . ?
C52 C22 C96 C119 0.2(8) . . . . ?
C52 C190 C125 F5 -178.6(5) . . . . ?
C52 C190 C125 C119 0.5(9) . . . . ?
C56 C1 C40 F4 -177.7(4) . . . . ?
C56 C1 C40 C182 2.1(7) . . . . ?
C56 C144 C105 F11 179.9(5) . . . . ?
C56 C144 C105 C182 1.3(9) . . . . ?
C58 C20 C124 C117 -0.9(8) . . . . ?
C58 C82 C27 F3 -176.7(5) . . . . ?
C58 C82 C27 C117 0.6(9) . . . . ?
C60 C192 C171 C187 -1.0(13) . . . . ?
C60 C81 C49 C187 -2.4(19) . . . . ?
C62 C194 C85 C165 1.0(11) . . . . ?
C62 C63 C169 C165 4.0(10) . . . . ?
C64 C112 C184 C123 -0.7(8) . . . . ?
C64 C170 C141 C123 1.3(8) . . . . ?
C66 C98 C73 C59 0.1(9) . . . . ?
C66 C200 C153 C59 -1.3(10) . . . . ?
C70 C44 C120 F20 179.8(4) . . . . ?
C70 C44 C120 C35 1.7(8) . . . . ?
C70 C198 C157 F13 -179.8(5) . . . . ?
C70 C198 C157 C35 -0.1(9) . . . . ?
C72 C116 C176 C36 -2.2(9) . . . . ?
C76 P3 C92 C196 134.4(4) . . . . ?
C76 P3 C92 C55 -48.2(5) . . . . ?
C76 P3 C94 C132 -32.1(4) . . . . ?
C76 P3 C94 C156 150.9(4) . . . . ?
C76 P3 C160 C104 -68.4(5) . . . . ?
C76 P3 C160 C57 109.2(4) . . . . ?
C76 C126 C164 C7 -0.8(8) . . . . ?
C76 C51 C2 C7 -0.3(9) . . . . ?
C78 C50 C178 F25 176.5(5) . . . . ?
C78 C50 C178 C33 -1.4(9) . . . . ?
C78 C108 C107 F7 179.2(5) . . . . ?
C78 C108 C107 C33 -4.2(10) . . . . ?
F15 C165 C169 C63 177.0(6) . . . . ?
F15 C165 C85 C194 -179.4(7) . . . . ?
F31 C133 C163 C168 179.5(5) . . . . ?
C82 C27 C117 C124 -0.7(10) . . . . ?
C86 P1 C110 C122 19.9(5) . . . . ?
C86 P1 C110 C149 -164.1(4) . . . . ?
C86 P1 C136 C113 31.8(5) . . . . ?
C86 P1 C136 C127 -147.2(4) . . . . ?
C86 P1 C180 C31 90.4(5) . . . . ?
C86 P1 C180 C145 -86.0(5) . . . . ?
C86 C100 C174 C109 -1.4(9) . . . . ?
C86 C172 C15 C109 -0.2(10) . . . . ?
C92 P3 C76 C126 139.9(4) . . . . ?
C92 P3 C76 C51 -42.6(5) . . . . ?
C92 P3 C94 C132 86.9(4) . . . . ?
C92 P3 C94 C156 -90.1(4) . . . . ?
C92 P3 C160 C104 172.4(4) . . . . ?
C92 P3 C160 C57 -10.0(5) . . . . ?
C92 C196 C41 C83 -1.7(10) . . . . ?
C92 C55 C129 C83 -1.5(9) . . . . ?
C94 P3 C76 C126 -100.3(4) . . . . ?
C94 P3 C76 C51 77.1(5) . . . . ?
C94 P3 C92 C196 14.0(5) . . . . ?
C94 P3 C92 C55 -168.6(4) . . . . ?
C94 P3 C160 C104 52.7(5) . . . . ?
C94 P3 C160 C57 -129.7(4) . . . . ?
C94 C132 C201 C13 -0.7(8) . . . . ?
C94 C156 C111 C13 0.2(9) . . . . ?
C96 C22 C52 C190 0.5(7) . . . . ?
C96 C119 C125 F5 179.2(5) . . . . ?
C96 C119 C125 C190 0.2(9) . . . . ?
C98 C66 C200 C153 1.3(8) . . . . ?
C100 C86 C172 C15 -0.8(8) . . . . ?
C100 C174 C109 C15 0.4(10) . . . . ?
C102 C148 C115 C143 0.2(8) . . . . ?
C102 C61 C9 C143 0.9(11) . . . . ?
C104 C160 C57 C53 0.5(8) . . . . ?
C106 C10 C38 C130 -0.5(8) . . . . ?
C108 C107 C33 C178 4.3(11) . . . . ?
C110 P1 C86 C100 -69.5(5) . . . . ?
C110 P1 C86 C172 112.0(5) . . . . ?
C110 P1 C136 C113 152.3(4) . . . . ?
C110 P1 C136 C127 -26.8(5) . . . . ?
C110 P1 C180 C31 -31.2(5) . . . . ?
C110 P1 C180 C145 152.4(4) . . . . ?
C110 C122 C188 C131 -1.4(8) . . . . ?
C110 C149 C77 C131 0.0(9) . . . . ?
C112 C64 C170 F26 -179.8(4) . . . . ?
C112 C64 C170 C141 0.7(8) . . . . ?
C112 C184 C123 F29 -179.3(5) . . . . ?
C112 C184 C123 C141 3.0(9) . . . . ?
C118 C150 C65 C159 -0.9(11) . . . . ?
C118 C154 C155 C159 -2.9(10) . . . . ?
C120 C44 C70 C198 -1.3(7) . . . . ?
C120 C35 C157 F13 -179.8(5) . . . . ?
C120 C35 C157 C198 0.5(9) . . . . ?
C122 C110 C149 C77 0.5(8) . . . . ?
C122 C188 C131 C77 1.8(9) . . . . ?
C124 C20 C58 F14 -177.7(5) . . . . ?
C124 C20 C58 C82 0.8(8) . . . . ?
C126 C76 C51 C2 0.4(8) . . . . ?
C126 C164 C7 C2 0.9(9) . . . . ?
C130 C138 C186 C106 -0.1(10) . . . . ?
C132 C94 C156 C111 -0.3(8) . . . . ?
C132 C201 C13 C111 0.6(9) . . . . ?
C134 C26 C28 S8 174.7(4) . . . . ?
C134 C26 C28 C114 0.4(7) . . . . ?
C134 C162 C101 C114 0.5(9) . . . . ?
C136 P1 C86 C100 48.7(5) . . . . ?
C136 P1 C86 C172 -129.8(4) . . . . ?
C136 P1 C110 C122 -97.7(4) . . . . ?
C136 P1 C110 C149 78.4(4) . . . . ?
C136 P1 C180 C31 -150.5(4) . . . . ?
C136 P1 C180 C145 33.1(5) . . . . ?
C136 C113 C29 C146 -1.8(10) . . . . ?
C140 C53 C57 C160 0.9(9) . . . . ?
C142 P2 C158 C151 145.4(5) . . . . ?
C142 P2 C158 C161 -35.7(7) . . . . ?
C142 P2 C71 C11 -60.9(7) . . . . ?
C142 P2 C71 C195 119.8(7) . . . . ?
C142 P2 C147 C37 -47.9(8) . . . . ?
C142 P2 C147 C93 134.6(8) . . . . ?
C142 C75 C167 C121 3.6(15) . . . . ?
C142 C79 C87 C121 -5.0(14) . . . . ?
C146 C103 C127 C136 1.9(9) . . . . ?
C148 C102 C61 F23 171.8(5) . . . . ?
C148 C102 C61 C9 -1.3(9) . . . . ?
C148 C115 C143 F27 -180.0(5) . . . . ?
C148 C115 C143 C9 -0.6(10) . . . . ?
C150 C118 C154 F36 179.9(5) . . . . ?
C150 C118 C154 C155 2.0(9) . . . . ?
C150 C65 C159 F2 -179.3(6) . . . . ?
C150 C65 C159 C155 -0.1(12) . . . . ?
C152 C133 C163 C168 -1.2(10) . . . . ?
F33 C81 C49 C187 175.8(11) . . . . ?
C154 C118 C150 C65 0.0(9) . . . . ?
C154 C155 C159 F2 -178.8(6) . . . . ?
C154 C155 C159 C65 1.9(12) . . . . ?
C156 C94 C132 C201 0.5(7) . . . . ?
C158 P2 C142 C75 -102.6(7) . . . . ?
C158 P2 C142 C79 85.7(6) . . . . ?
C158 P2 C71 C11 59.4(7) . . . . ?
C158 P2 C71 C195 -119.9(7) . . . . ?
C158 P2 C147 C37 -166.2(7) . . . . ?
C158 P2 C147 C93 16.3(9) . . . . ?
C158 C151 C39 C173 -2.6(11) . . . . ?
C158 C161 C177 C173 -2.0(14) . . . . ?
C160 P3 C76 C126 19.7(5) . . . . ?
C160 P3 C76 C51 -162.9(4) . . . . ?
C160 P3 C92 C196 -105.1(5) . . . . ?
C160 P3 C92 C55 72.3(5) . . . . ?
C160 P3 C94 C132 -153.2(4) . . . . ?
C160 P3 C94 C156 29.8(5) . . . . ?
C160 C104 C166 C140 1.1(9) . . . . ?
C164 C7 C2 C51 -0.3(9) . . . . ?
C166 C104 C160 P3 176.1(4) . . . . ?
C166 C104 C160 C57 -1.5(8) . . . . ?
C166 C140 C53 C57 -1.3(9) . . . . ?
C168 C14 C46 C152 0.6(7) . . . . ?
C170 C64 C112 C184 -1.1(7) . . . . ?
C172 C86 C100 C174 1.6(9) . . . . ?
C174 C109 C15 C172 0.4(11) . . . . ?
C178 C50 C78 C108 1.5(8) . . . . ?
C180 P1 C86 C100 171.3(4) . . . . ?
C180 P1 C86 C172 -7.3(5) . . . . ?
C180 P1 C110 C122 140.2(4) . . . . ?
C180 P1 C110 C149 -43.8(5) . . . . ?
C180 P1 C136 C113 -88.7(5) . . . . ?
C180 P1 C136 C127 92.3(5) . . . . ?
C180 C31 C21 C5 -0.7(10) . . . . ?
C180 C145 C19 C5 -1.0(10) . . . . ?
C184 C123 C141 C170 -3.3(9) . . . . ?
C188 C131 C77 C149 -1.1(9) . . . . ?
C192 C60 C81 F33 -176.0(8) . . . . ?
C192 C60 C81 C49 2.2(14) . . . . ?
C192 C171 C187 F35 179.8(8) . . . . ?
C192 C171 C187 C49 0.9(17) . . . . ?
C194 C62 C63 C169 -1.7(9) . . . . ?
C194 C62 C63 F9 -169.3(8) . . . . ?
C196 C92 C55 C129 2.8(8) . . . . ?
C196 C41 C83 C129 3.0(11) . . . . ?
C200 C66 C98 F30 -179.0(5) . . . . ?
C200 C66 C98 C73 -0.7(8) . . . . ?
C201 C13 C111 C156 -0.3(9) . . . . ?
C51 C76 C126 C164 0.1(8) . . . . ?
C103 C146 C29 C113 1.1(10) . . . . ?
C53 C140 C166 C104 0.3(9) . . . . ?
F17 C194 C85 C165 -170.2(8) . . . . ?
C55 C92 C196 C41 -1.1(9) . . . . ?
C55 C129 C83 C41 -1.4(10) . . . . ?
C113 C136 C127 C103 -2.5(8) . . . . ?
C115 C143 C9 C61 0.1(11) . . . . ?
C29 C146 C103 C127 -1.1(9) . . . . ?
C61 C102 C148 C115 0.7(7) . . . . ?
C31 C180 C145 C19 1.7(9) . . . . ?
C63 C62 C194 F17 170.4(7) . . . . ?
C63 C62 C194 C85 -0.9(9) . . . . ?
C127 C136 C113 C29 2.5(9) . . . . ?
C67 C135 C17 C137 0.0 . . . . ?
C135 C67 C139 C69 0.0 . . . . ?
C135 C17 C137 C69 0.0 . . . . ?
C17 C137 C69 C139 0.0 . . . . ?
C137 C69 C139 C67 0.0 . . . . ?
C139 C67 C135 C17 0.0 . . . . ?
C139 C67 C135 C43 -169.3(7) . . . . ?
C71 P2 C142 C75 17.7(7) . . . . ?
C71 P2 C142 C79 -154.0(6) . . . . ?
C71 P2 C158 C151 23.7(6) . . . . ?
C71 P2 C158 C161 -157.4(6) . . . . ?
C71 P2 C147 C37 73.7(8) . . . . ?
C71 P2 C147 C93 -103.8(8) . . . . ?
C71 C11 C47 C185 1.6(15) . . . . ?
C71 C195 C197 C185 -1(2) . . . . ?
C145 C180 C31 C21 -0.9(9) . . . . ?
C145 C19 C5 C21 -0.5(11) . . . . ?
C73 C59 C153 C200 0.7(11) . . . . ?
C147 P2 C142 C75 138.8(7) . . . . ?
C147 P2 C142 C79 -32.9(7) . . . . ?
C147 P2 C158 C151 -97.3(6) . . . . ?
C147 P2 C158 C161 81.6(7) . . . . ?
C147 P2 C71 C11 179.7(6) . . . . ?
C147 P2 C71 C195 0.4(8) . . . . ?
C147 C37 C175 C23 2.0(14) . . . . ?
C147 C93 C99 C23 -0.8(14) . . . . ?
C37 C147 C93 C99 3.3(13) . . . . ?
C37 C175 C23 C99 0.7(14) . . . . ?
C149 C110 C122 C188 0.2(8) . . . . ?
C75 C142 C79 C87 11.4(12) . . . . ?
C151 C158 C161 C177 -0.3(12) . . . . ?
C151 C39 C173 C177 0.5(13) . . . . ?
C19 C5 C21 C31 1.4(11) . . . . ?
C153 C59 C73 C98 -0.1(10) . . . . ?
C39 C173 C177 C161 1.9(14) . . . . ?
C79 C142 C75 C167 -10.4(12) . . . . ?
C161 C158 C151 C39 2.5(10) . . . . ?
C81 C60 C192 C171 -0.5(11) . . . . ?
C167 C121 C87 C79 -2.8(15) . . . . ?
C169 C165 C85 C194 1.5(11) . . . . ?
C85 C165 C169 C63 -3.9(11) . . . . ?
C171 C187 C49 C81 1(2) . . . . ?
C43 C135 C17 C137 170.1(6) . . . . ?
F35 C187 C49 C81 -178.2(11) . . . . ?
C87 C121 C167 C75 3.4(15) . . . . ?
C175 C23 C99 C93 -1.3(14) . . . . ?
C11 C71 C195 C197 -0.5(14) . . . . ?
C89 C179 C45 C181 0.0 . . . . ?
C179 C89 C183 C91 0.0 . . . . ?
C179 C45 C181 C91 0.0 . . . . ?
C45 C181 C91 C183 0.0 . . . . ?
C181 C91 C183 C89 0.0 . . . . ?
C183 C89 C179 C45 0.0 . . . . ?
C93 C147 C37 C175 -4.0(14) . . . . ?
C47 C185 C197 C195 2(2) . . . . ?
C189 C95 C191 C3 0.0 . . . . ?
C95 C189 C97 C193 0.0 . . . . ?
C95 C189 C97 C25 -179.6(8) . . . . ?
C95 C191 C3 C193 0.0 . . . . ?
C191 C3 C193 C97 0.0 . . . . ?
C3 C193 C97 C189 0.0 . . . . ?
C3 C193 C97 C25 179.6(9) . . . . ?
C97 C189 C95 C191 0.0 . . . . ?
C195 C71 C11 C47 -0.1(13) . . . . ?
C197 C185 C47 C11 -2.6(18) . . . . ?
C199 C89 C179 C45 178.6(6) . . . . ?
C199 C89 C183 C91 -178.5(7) . . . . ?
F9 C63 C169 C165 171.5(8) . . . . ?

loop_
_smtbx_masks_void_nr
_smtbx_masks_void_average_x
_smtbx_masks_void_average_y
_smtbx_masks_void_average_z
_smtbx_masks_void_volume
_smtbx_masks_void_count_electrons
_smtbx_masks_void_content
1 0.119 0.317 0.341 233.0 22.2 '0.5 CH2CL2'
2 0.000 0.500 0.000 456.9 142.8 '1 CH2Cl2,1 C7H8'
3 -0.119 0.683 0.659 233.0 27.2 '0.5 CH2CL2'
4 0.500 0.000 0.500 541.0 245.1 ?
5 0.500 0.500 0.500 228.5 53.6 ?
